data_7227998
loop_
_publ_author_name
'Frampton, Christopher Stephen'
'MacNicol, David D.'
'Gall, James H.'
'Mohd Ali, Hapipah'
'Azizan, Ainnul'
'Ketuly, Kamal'

_publ_section_title
;
 An unprecedented Dianin clathrate structure with Z &#x2032; (host) = 16
;
_journal_name_full CrystEngComm
_journal_paper_doi 10.1039/C7CE00451F
_journal_year 2017
_chemical_formula_moiety '((C18 H20 O1 S1), 0.33(C3 H8 O1))'
_chemical_formula_sum 'C19 H22.67 O1.33 S'
_chemical_formula_weight 304.43
_chemical_melting_point 383
_chemical_name_common
;
S-ThiaDianin's Compound 0.33 IPA solvate, Type III cell
;
_chemical_name_systematic
; 
4-p-hydroxyphenyl-2,2,4-trimethylthiachroman 0.33 IPA solvate
;
_space_group_crystal_system trigonal
_space_group_IT_number 148
_space_group_name_Hall '-R 3'
_space_group_name_H-M_alt 'R -3 :H'
_symmetry_space_group_name_Hall '-R 3'
_symmetry_space_group_name_H-M 'R -3 :H'
_atom_sites_solution_hydrogens mixed
_audit_creation_method SHELXL-2014/7
_audit_update_record
;
2015-05-13 deposited with the CCDC.
2017-04-05 downloaded from the CCDC.
;
_cell_angle_alpha 90
_cell_angle_beta 90
_cell_angle_gamma 120
_cell_formula_units_Z 288
_cell_length_a 111.7910(4)
_cell_length_b 111.7910(4)
_cell_length_c 10.85680(10)
_cell_measurement_reflns_used 78522
_cell_measurement_temperature 90(1)
_cell_measurement_theta_max 75.7281
_cell_measurement_theta_min 3.4446
_cell_volume 117502.2(12)
_computing_cell_refinement
;
CrysAlisPro, Agilent Technologies,
Version 1.171.37.31 (release 14-01-2014 CrysAlis171 .NET)
(compiled Jan 14 2014,18:38:05)
;
_computing_data_collection
;
CrysAlisPro, Agilent Technologies,
Version 1.171.37.31 (release 14-01-2014 CrysAlis171 .NET)
(compiled Jan 14 2014,18:38:05)
;
_computing_data_reduction
;
CrysAlisPro, Agilent Technologies,
Version 1.171.37.31 (release 14-01-2014 CrysAlis171 .NET)
(compiled Jan 14 2014,18:38:05)
;
_computing_molecular_graphics
;
Bruker SHELXTL, <i>Mercury CSD 3.3</i> (Macrae <i>et al</i>., 2008) 
;
_computing_publication_material
;
Bruker SHELXTL, <i>Mercury CSD 3.3</i> (Macrae <i>et al</i>., 2008) 
;
_computing_structure_refinement
;
SHELXL-2013 (Sheldrick, 2013), SHELXL-2014/7 (Sheldrick, 2014) 
;
_computing_structure_solution
;
SHELXL-2013 (Sheldrick, 2013), SHELXL-2014/7 (Sheldrick, 2014) 
;
_diffrn_ambient_temperature 90(1)
_diffrn_detector 'CCD plate'
_diffrn_detector_area_resol_mean 10.5598
_diffrn_detector_type Atlas
_diffrn_measured_fraction_theta_full 0.995
_diffrn_measured_fraction_theta_max 0.995
_diffrn_measurement_device_type 'SuperNova, Dual, Cu at zero, Atlas'
_diffrn_measurement_method '\w scans'
_diffrn_radiation_monochromator mirror
_diffrn_radiation_type CuK\a
_diffrn_radiation_wavelength 1.54178
_diffrn_reflns_av_R_equivalents 0.0375
_diffrn_reflns_av_unetI/netI 0.0220
_diffrn_reflns_Laue_measured_fraction_full 0.995
_diffrn_reflns_Laue_measured_fraction_max 0.995
_diffrn_reflns_limit_h_max 139
_diffrn_reflns_limit_h_min -135
_diffrn_reflns_limit_k_max 137
_diffrn_reflns_limit_k_min -139
_diffrn_reflns_limit_l_max 13
_diffrn_reflns_limit_l_min -13
_diffrn_reflns_number 269011
_diffrn_reflns_point_group_measured_fraction_full 0.995
_diffrn_reflns_point_group_measured_fraction_max 0.995
_diffrn_reflns_theta_full 67.679
_diffrn_reflns_theta_max 74.494
_diffrn_reflns_theta_min 8.919
_diffrn_source 'sealed X-ray tube'
_diffrn_source_type 'SuperNova (Cu) X-ray Source'
_exptl_absorpt_coefficient_mu 1.740
_exptl_absorpt_correction_T_max 1.00000
_exptl_absorpt_correction_T_min 0.80509
_exptl_absorpt_correction_type multi-scan
_exptl_absorpt_process_details
;
CrysAlisPro, Agilent Technologies,
Version 1.171.35.19 (release 27-10-2011 CrysAlis171 .NET)
(compiled Oct 27 2011,15:02:11)
Empirical absorption correction using spherical harmonics, 
implemented in SCALE3 ABSPACK scaling algorithm.
;
_exptl_crystal_colour Colourless
_exptl_crystal_density_diffrn 1.239
_exptl_crystal_description Prism
_exptl_crystal_F_000 47040
_exptl_crystal_recrystallization_method 'Re-crystallisation from solvent: Isopropyl alcohol'
_exptl_crystal_size_max 0.550
_exptl_crystal_size_mid 0.530
_exptl_crystal_size_min 0.530
_refine_diff_density_max 2.299
_refine_diff_density_min -0.743
_refine_diff_density_rms 0.064
_refine_ls_extinction_method none
_refine_ls_goodness_of_fit_ref 1.048
_refine_ls_hydrogen_treatment constr
_refine_ls_matrix_type full
_refine_ls_number_parameters 3175
_refine_ls_number_reflns 53208
_refine_ls_number_restraints 0
_refine_ls_restrained_S_all 1.048
_refine_ls_R_factor_all 0.0652
_refine_ls_R_factor_gt 0.0608
_refine_ls_shift/su_max 0.002
_refine_ls_shift/su_mean 0.000
_refine_ls_structure_factor_coef Fsqd
_refine_ls_weighting_details 'w=1/[\s^2^(Fo^2^)+(0.0850P)^2^+500.0000P] where P=(Fo^2^+2Fc^2^)/3'
_refine_ls_weighting_scheme calc
_refine_ls_wR_factor_gt 0.1736
_refine_ls_wR_factor_ref 0.1775
_reflns_Friedel_coverage 0.000
_reflns_number_gt 48451
_reflns_number_total 53208
_reflns_threshold_expression 'I > 2\s(I)'
_cod_data_source_file c7ce00451f2.cif
_cod_data_source_block p11121t
_cod_original_cell_volume 117502.2(14)
_cod_database_code 7227998
_shelx_space_group_comment
;
The symmetry employed for this shelxl refinement is uniquely defined
by the following loop, which should always be used as a source of
symmetry information in preference to the above space-group names.
They are only intended as comments.
;
_shelx_estimated_absorpt_t_min 0.448
_shelx_estimated_absorpt_t_max 0.459

loop_
_space_group_symop_operation_xyz
'x, y, z'
'-y, x-y, z'
'-x+y, -x, z'
'x+2/3, y+1/3, z+1/3'
'-y+2/3, x-y+1/3, z+1/3'
'-x+y+2/3, -x+1/3, z+1/3'
'x+1/3, y+2/3, z+2/3'
'-y+1/3, x-y+2/3, z+2/3'
'-x+y+1/3, -x+2/3, z+2/3'
'-x, -y, -z'
'y, -x+y, -z'
'x-y, x, -z'
'-x+2/3, -y+1/3, -z+1/3'
'y+2/3, -x+y+1/3, -z+1/3'
'x-y+2/3, x+1/3, -z+1/3'
'-x+1/3, -y+2/3, -z+2/3'
'y+1/3, -x+y+2/3, -z+2/3'
'x-y+1/3, x+2/3, -z+2/3'

loop_
_atom_site_label
_atom_site_type_symbol
_atom_site_fract_x
_atom_site_fract_y
_atom_site_fract_z
_atom_site_U_iso_or_equiv
_atom_site_adp_type
_atom_site_occupancy
_atom_site_site_symmetry_order
_atom_site_calc_flag
_atom_site_refinement_flags_posn
_atom_site_refinement_flags_adp
_atom_site_refinement_flags_occupancy
_atom_site_disorder_assembly
_atom_site_disorder_group
S1A S 0.18433(2) 0.28316(2) -0.32594(5) 0.02344(12) Uani 1 1 d . . . . .
O1A O 0.18148(2) 0.31118(2) 0.32082(15) 0.0334(4) Uani 1 1 d . . . . .
H1A H 0.1804 0.3180 0.3153 0.040 Uiso 1 1 d . U . . .
C2A C 0.19288(2) 0.30053(2) -0.26308(19) 0.0204(4) Uani 1 1 d . . . . .
C3A C 0.20532(2) 0.30248(2) -0.18779(19) 0.0214(5) Uani 1 1 d . . . . .
H2A H 0.2106 0.3123 -0.1615 0.026 Uiso 1 1 calc R U . . .
H3A H 0.2114 0.3009 -0.2436 0.026 Uiso 1 1 calc R U . . .
C4A C 0.20267(2) 0.29338(2) -0.0716(2) 0.0223(5) Uani 1 1 d . . . . .
C5A C 0.19324(2) 0.27806(2) -0.1003(2) 0.0220(5) Uani 1 1 d . . . . .
C6A C 0.19262(3) 0.26824(3) -0.0157(2) 0.0275(5) Uani 1 1 d . . . . .
H4A H 0.1984 0.2714 0.0552 0.033 Uiso 1 1 calc R U . . .
C7A C 0.18399(3) 0.25424(3) -0.0317(2) 0.0296(5) Uani 1 1 d . . . . .
H5A H 0.1838 0.2479 0.0279 0.035 Uiso 1 1 calc R U . . .
C8A C 0.17567(3) 0.24947(3) -0.1352(2) 0.0280(5) Uani 1 1 d . . . . .
H6A H 0.1697 0.2398 -0.1471 0.034 Uiso 1 1 calc R U . . .
C9A C 0.17611(2) 0.25880(3) -0.2212(2) 0.0250(5) Uani 1 1 d . . . . .
H7A H 0.1705 0.2555 -0.2927 0.030 Uiso 1 1 calc R U . . .
C10A C 0.18479(2) 0.27308(2) -0.2042(2) 0.0212(4) Uani 1 1 d . . . . .
C11A C 0.19671(2) 0.29795(2) 0.03369(19) 0.0234(5) Uani 1 1 d . . . . .
C12A C 0.20382(2) 0.31171(3) 0.0727(2) 0.0266(5) Uani 1 1 d . . . . .
H8A H 0.2122 0.3180 0.0329 0.032 Uiso 1 1 calc R U . . .
C13A C 0.19899(3) 0.31638(3) 0.1670(2) 0.0293(5) Uani 1 1 d . . . . .
H9A H 0.2040 0.3258 0.1916 0.035 Uiso 1 1 calc R U . . .
C14A C 0.18676(2) 0.30718(3) 0.2258(2) 0.0282(5) Uani 1 1 d . . . . .
C15A C 0.17948(2) 0.29357(3) 0.1898(2) 0.0267(5) Uani 1 1 d . . . . .
H10A H 0.1711 0.2873 0.2302 0.032 Uiso 1 1 calc R U . . .
C16A C 0.18443(2) 0.28905(3) 0.0945(2) 0.0245(5) Uani 1 1 d . . . . .
H11A H 0.1793 0.2796 0.0698 0.029 Uiso 1 1 calc R U . . .
C17A C 0.21709(2) 0.29596(3) -0.0321(2) 0.0295(5) Uani 1 1 d . . . . .
H12A H 0.2163 0.2914 0.0469 0.044 Uiso 1 1 calc R U . . .
H13A H 0.2234 0.3059 -0.0237 0.044 Uiso 1 1 calc R U . . .
H14A H 0.2206 0.2922 -0.0947 0.044 Uiso 1 1 calc R U . . .
C18A C 0.18249(3) 0.30289(3) -0.1918(2) 0.0267(5) Uani 1 1 d . . . . .
H15A H 0.1873 0.3121 -0.1534 0.040 Uiso 1 1 calc R U . . .
H16A H 0.1781 0.2958 -0.1279 0.040 Uiso 1 1 calc R U . . .
H17A H 0.1754 0.3023 -0.2484 0.040 Uiso 1 1 calc R U . . .
C19A C 0.19810(3) 0.31015(3) -0.3752(2) 0.0260(5) Uani 1 1 d . . . . .
H18A H 0.2022 0.3198 -0.3477 0.039 Uiso 1 1 calc R U . . .
H19A H 0.1904 0.3080 -0.4306 0.039 Uiso 1 1 calc R U . . .
H20A H 0.2051 0.3089 -0.4187 0.039 Uiso 1 1 calc R U . . .
S1B S 0.12016(2) 0.26993(2) 0.99164(5) 0.02067(11) Uani 1 1 d . . . . .
O1B O 0.15357(2) 0.29965(2) 0.34992(16) 0.0364(4) Uani 1 1 d . . . . .
H1B H 0.1504 0.3050 0.3502 0.044 Uiso 1 1 d . U . . .
C2B C 0.13781(2) 0.27773(2) 0.93481(19) 0.0188(4) Uani 1 1 d . . . . .
C3B C 0.13930(2) 0.26681(2) 0.8618(2) 0.0198(4) Uani 1 1 d . . . . .
H2B H 0.1370 0.2590 0.9180 0.024 Uiso 1 1 calc R U . . .
H3B H 0.1492 0.2709 0.8393 0.024 Uiso 1 1 calc R U . . .
C4B C 0.13066(2) 0.26087(2) 0.7430(2) 0.0187(4) Uani 1 1 d . . . . .
C5B C 0.11530(2) 0.25568(2) 0.76655(19) 0.0161(4) Uani 1 1 d . . . . .
C6B C 0.10557(2) 0.24670(2) 0.6801(2) 0.0201(4) Uani 1 1 d . . . . .
H4B H 0.1088 0.2442 0.6091 0.024 Uiso 1 1 calc R U . . .
C7B C 0.09153(2) 0.24141(2) 0.6947(2) 0.0233(5) Uani 1 1 d . . . . .
H5B H 0.0852 0.2355 0.6340 0.028 Uiso 1 1 calc R U . . .
C8B C 0.08667(2) 0.24488(2) 0.7991(2) 0.0229(5) Uani 1 1 d . . . . .
H6B H 0.0770 0.2412 0.8108 0.027 Uiso 1 1 calc R U . . .
C9B C 0.09592(2) 0.25370(2) 0.8851(2) 0.0207(4) Uani 1 1 d . . . . .
H7B H 0.0926 0.2561 0.9561 0.025 Uiso 1 1 calc R U . . .
C10B C 0.11020(2) 0.25924(2) 0.86977(19) 0.0161(4) Uani 1 1 d . . . . .
C11B C 0.13630(2) 0.27127(2) 0.63673(19) 0.0204(4) Uani 1 1 d . . . . .
C12B C 0.12860(2) 0.27601(2) 0.57404(19) 0.0213(4) Uani 1 1 d . . . . .
H8B H 0.1193 0.2728 0.5973 0.026 Uiso 1 1 calc R U . . .
C13B C 0.13432(3) 0.28542(3) 0.4781(2) 0.0272(5) Uani 1 1 d . . . . .
H9B H 0.1290 0.2886 0.4361 0.033 Uiso 1 1 calc R U . . .
C14B C 0.14801(3) 0.29017(3) 0.4440(2) 0.0311(6) Uani 1 1 d . . . . .
C15B C 0.15587(3) 0.28561(3) 0.5054(2) 0.0320(6) Uani 1 1 d . . . . .
H10B H 0.1652 0.2889 0.4823 0.038 Uiso 1 1 calc R U . . .
C16B C 0.14999(2) 0.27635(3) 0.5996(2) 0.0277(5) Uani 1 1 d . . . . .
H11B H 0.1554 0.2732 0.6415 0.033 Uiso 1 1 calc R U . . .
C17B C 0.13236(3) 0.24831(3) 0.7071(2) 0.0263(5) Uani 1 1 d . . . . .
H12B H 0.1282 0.2449 0.6260 0.039 Uiso 1 1 calc R U . . .
H13B H 0.1277 0.2410 0.7685 0.039 Uiso 1 1 calc R U . . .
H14B H 0.1422 0.2512 0.7041 0.039 Uiso 1 1 calc R U . . .
C18B C 0.14683(2) 0.28147(3) 1.0504(2) 0.0247(5) Uani 1 1 d . . . . .
H15B H 0.1566 0.2869 1.0269 0.037 Uiso 1 1 calc R U . . .
H16B H 0.1451 0.2730 1.0923 0.037 Uiso 1 1 calc R U . . .
H17B H 0.1446 0.2869 1.1059 0.037 Uiso 1 1 calc R U . . .
C19B C 0.14145(3) 0.29087(2) 0.8629(2) 0.0261(5) Uani 1 1 d . . . . .
H18B H 0.1507 0.2946 0.8271 0.039 Uiso 1 1 calc R U . . .
H19B H 0.1413 0.2977 0.9185 0.039 Uiso 1 1 calc R U . . .
H20B H 0.1347 0.2887 0.7969 0.039 Uiso 1 1 calc R U . . .
S1C S 0.10664(2) 0.31875(2) -0.30708(5) 0.03056(14) Uani 1 1 d . . . . .
O1C O 0.13780(2) 0.32802(2) 0.33786(17) 0.0364(4) Uani 1 1 d . . . . .
H1C H 0.1440 0.3232 0.3855 0.044 Uiso 1 1 d . U . . .
C2C C 0.11542(3) 0.30995(2) -0.2472(2) 0.0231(5) Uani 1 1 d . . . . .
C3C C 0.10523(3) 0.29765(2) -0.1691(2) 0.0225(5) Uani 1 1 d . . . . .
H2C H 0.1101 0.2927 -0.1413 0.027 Uiso 1 1 calc R U . . .
H3C H 0.0976 0.2913 -0.2240 0.027 Uiso 1 1 calc R U . . .
C4C C 0.09859(2) 0.30020(2) -0.05411(19) 0.0190(4) Uani 1 1 d . . . . .
C5C C 0.09154(2) 0.30856(2) -0.08664(19) 0.0170(4) Uani 1 1 d . . . . .
C6C C 0.08161(2) 0.30841(2) -0.0065(2) 0.0202(4) Uani 1 1 d . . . . .
H4C H 0.0790 0.3026 0.0639 0.024 Uiso 1 1 calc R U . . .
C7C C 0.07551(2) 0.31639(2) -0.0257(2) 0.0232(5) Uani 1 1 d . . . . .
H5C H 0.0689 0.3161 0.0313 0.028 Uiso 1 1 calc R U . . .
C8C C 0.07908(2) 0.32482(2) -0.1290(2) 0.0253(5) Uani 1 1 d . . . . .
H6C H 0.0750 0.3304 -0.1430 0.030 Uiso 1 1 calc R U . . .
C9C C 0.08865(2) 0.32510(2) -0.2111(2) 0.0233(5) Uani 1 1 d . . . . .
H7C H 0.0910 0.3307 -0.2826 0.028 Uiso 1 1 calc R U . . .
C10C C 0.09501(2) 0.31716(2) -0.1904(2) 0.0201(4) Uani 1 1 d . . . . .
C11C C 0.10918(2) 0.30742(2) 0.05093(19) 0.0198(4) Uani 1 1 d . . . . .
C12C C 0.11710(3) 0.30191(3) 0.0978(2) 0.0296(5) Uani 1 1 d . . . . .
H8C H 0.1160 0.2935 0.0646 0.036 Uiso 1 1 calc R U . . .
C13C C 0.12679(3) 0.30864(3) 0.1939(2) 0.0350(6) Uani 1 1 d . . . . .
H9C H 0.1321 0.3048 0.2236 0.042 Uiso 1 1 calc R U . . .
C14C C 0.12855(3) 0.32064(3) 0.2444(2) 0.0297(5) Uani 1 1 d . . . . .
C15C C 0.12081(2) 0.32608(3) 0.2006(2) 0.0265(5) Uani 1 1 d . . . . .
H10C H 0.1219 0.3343 0.2356 0.032 Uiso 1 1 calc R U . . .
C16C C 0.11139(2) 0.31962(2) 0.10513(19) 0.0195(4) Uani 1 1 d . . . . .
H11C H 0.1063 0.3237 0.0759 0.023 Uiso 1 1 calc R U . . .
C17C C 0.08771(3) 0.28566(2) -0.0091(2) 0.0264(5) Uani 1 1 d . . . . .
H12C H 0.0838 0.2864 0.0691 0.040 Uiso 1 1 calc R U . . .
H13C H 0.0921 0.2800 0.0027 0.040 Uiso 1 1 calc R U . . .
H14C H 0.0803 0.2813 -0.0706 0.040 Uiso 1 1 calc R U . . .
C18C C 0.12854(3) 0.32021(3) -0.1795(2) 0.0314(6) Uani 1 1 d . . . . .
H15C H 0.1332 0.3154 -0.1472 0.047 Uiso 1 1 calc R U . . .
H16C H 0.1262 0.3244 -0.1112 0.047 Uiso 1 1 calc R U . . .
H17C H 0.1347 0.3275 -0.2366 0.047 Uiso 1 1 calc R U . . .
C19C C 0.11921(3) 0.30455(3) -0.3621(2) 0.0294(5) Uani 1 1 d . . . . .
H18C H 0.1244 0.3000 -0.3374 0.044 Uiso 1 1 calc R U . . .
H19C H 0.1249 0.3123 -0.4171 0.044 Uiso 1 1 calc R U . . .
H20C H 0.1108 0.2979 -0.4050 0.044 Uiso 1 1 calc R U . . .
S1D S 0.06329(2) 0.21814(2) 0.33863(5) 0.01865(11) Uani 1 1 d . . . . .
O1D O 0.06816(2) 0.18897(2) -0.29964(13) 0.0163(3) Uani 1 1 d . . . . .
H1D H 0.0649 0.1800 -0.3084 0.020 Uiso 1 1 d . U . . .
C2D C 0.05630(2) 0.20054(2) 0.28104(18) 0.0154(4) Uani 1 1 d . . . . .
C3D C 0.04318(2) 0.19681(2) 0.20818(18) 0.0150(4) Uani 1 1 d . . . . .
H2D H 0.0367 0.1978 0.2643 0.018 Uiso 1 1 calc R U . . .
H3D H 0.0388 0.1869 0.1856 0.018 Uiso 1 1 calc R U . . .
C4D C 0.04441(2) 0.20498(2) 0.08970(18) 0.0141(4) Uani 1 1 d . . . . .
C5D C 0.05247(2) 0.22062(2) 0.11184(18) 0.0154(4) Uani 1 1 d . . . . .
C6D C 0.05148(2) 0.22933(2) 0.02448(19) 0.0202(4) Uani 1 1 d . . . . .
H4D H 0.0453 0.2253 -0.0429 0.024 Uiso 1 1 calc R U . . .
C7D C 0.05916(3) 0.24356(2) 0.0328(2) 0.0247(5) Uani 1 1 d . . . . .
H5D H 0.0583 0.2492 -0.0283 0.030 Uiso 1 1 calc R U . . .
C8D C 0.06816(2) 0.24964(2) 0.1311(2) 0.0238(5) Uani 1 1 d . . . . .
H6D H 0.0736 0.2594 0.1369 0.029 Uiso 1 1 calc R U . . .
C9D C 0.06913(2) 0.24136(2) 0.2203(2) 0.0214(4) Uani 1 1 d . . . . .
H7D H 0.0752 0.2455 0.2884 0.026 Uiso 1 1 calc R U . . .
C10D C 0.06135(2) 0.22689(2) 0.21185(19) 0.0162(4) Uani 1 1 d . . . . .
C11D C 0.05099(2) 0.20097(2) -0.01558(18) 0.0132(4) Uani 1 1 d . . . . .
C12D C 0.06285(2) 0.21047(2) -0.07889(18) 0.0136(4) Uani 1 1 d . . . . .
H8D H 0.0672 0.2200 -0.0566 0.016 Uiso 1 1 calc R U . . .
C13D C 0.06840(2) 0.20641(2) -0.17376(18) 0.0137(4) Uani 1 1 d . . . . .
H9D H 0.0764 0.2131 -0.2165 0.016 Uiso 1 1 calc R U . . .
C14D C 0.06226(2) 0.19257(2) -0.20590(18) 0.0137(4) Uani 1 1 d . . . . .
C15D C 0.05051(2) 0.18284(2) -0.14386(19) 0.0152(4) Uani 1 1 d . . . . .
H10D H 0.0463 0.1733 -0.1649 0.018 Uiso 1 1 calc R U . . .
C16D C 0.04498(2) 0.18713(2) -0.05075(18) 0.0154(4) Uani 1 1 d . . . . .
H11D H 0.0369 0.1805 -0.0098 0.018 Uiso 1 1 calc R U . . .
C17D C 0.02940(2) 0.20047(2) 0.0514(2) 0.0201(4) Uani 1 1 d . . . . .
H12D H 0.0294 0.2041 -0.0309 0.030 Uiso 1 1 calc R U . . .
H13D H 0.0254 0.2041 0.1106 0.030 Uiso 1 1 calc R U . . .
H14D H 0.0239 0.1904 0.0501 0.030 Uiso 1 1 calc R U . . .
C18D C 0.06737(2) 0.19927(2) 0.20901(19) 0.0182(4) Uani 1 1 d . . . . .
H15D H 0.0634 0.1900 0.1742 0.027 Uiso 1 1 calc R U . . .
H16D H 0.0750 0.2010 0.2644 0.027 Uiso 1 1 calc R U . . .
H17D H 0.0709 0.2061 0.1423 0.027 Uiso 1 1 calc R U . . .
C19D C 0.05234(2) 0.19142(2) 0.3958(2) 0.0222(5) Uani 1 1 d . . . . .
H18D H 0.0489 0.1818 0.3713 0.033 Uiso 1 1 calc R U . . .
H19D H 0.0451 0.1921 0.4413 0.033 Uiso 1 1 calc R U . . .
H20D H 0.0605 0.1945 0.4485 0.033 Uiso 1 1 calc R U . . .
S1E S 0.02509(2) 0.15031(2) -0.97234(5) 0.01898(11) Uani 1 1 d . . . . .
O1E O 0.05643(2) 0.16158(2) -0.31578(13) 0.0166(3) Uani 1 1 d . . . . .
H1E H 0.0602 0.1569 -0.2952 0.020 Uiso 1 1 d . U . . .
C2E C 0.03566(2) 0.14355(2) -0.91040(18) 0.0149(4) Uani 1 1 d . . . . .
C3E C 0.02667(2) 0.13103(2) -0.82967(18) 0.0146(4) Uani 1 1 d . . . . .
H2E H 0.0325 0.1272 -0.8008 0.017 Uiso 1 1 calc R U . . .
H3E H 0.0194 0.1239 -0.8829 0.017 Uiso 1 1 calc R U . . .
C4E C 0.01943(2) 0.13281(2) -0.71541(18) 0.0130(4) Uani 1 1 d . . . . .
C5E C 0.01112(2) 0.13989(2) -0.74776(18) 0.0140(4) Uani 1 1 d . . . . .
C6E C 0.00082(2) 0.13871(2) -0.66647(19) 0.0175(4) Uani 1 1 d . . . . .
H4E H -0.0013 0.1329 -0.5961 0.021 Uiso 1 1 calc R U . . .
C7E C -0.00644(2) 0.14562(2) -0.6849(2) 0.0210(4) Uani 1 1 d . . . . .
H5E H -0.0132 0.1447 -0.6271 0.025 Uiso 1 1 calc R U . . .
C8E C -0.00371(2) 0.15389(2) -0.7890(2) 0.0212(4) Uani 1 1 d . . . . .
H6E H -0.0086 0.1587 -0.8025 0.025 Uiso 1 1 calc R U . . .
C9E C 0.00612(2) 0.15501(2) -0.8724(2) 0.0188(4) Uani 1 1 d . . . . .
H7E H 0.0079 0.1605 -0.9442 0.023 Uiso 1 1 calc R U . . .
C10E C 0.01362(2) 0.14814(2) -0.85246(18) 0.0153(4) Uani 1 1 d . . . . .
C11E C 0.02975(2) 0.14078(2) -0.61020(17) 0.0127(4) Uani 1 1 d . . . . .
C12E C 0.03808(2) 0.13590(2) -0.56070(18) 0.0142(4) Uani 1 1 d . . . . .
H8E H 0.0376 0.1278 -0.5947 0.017 Uiso 1 1 calc R U . . .
C13E C 0.04710(2) 0.14256(2) -0.46298(18) 0.0147(4) Uani 1 1 d . . . . .
H9E H 0.0527 0.1391 -0.4313 0.018 Uiso 1 1 calc R U . . .
C14E C 0.04789(2) 0.15437(2) -0.41205(17) 0.0132(4) Uani 1 1 d . . . . .
C15E C 0.03984(2) 0.15946(2) -0.46027(18) 0.0143(4) Uani 1 1 d . . . . .
H10E H 0.0404 0.1676 -0.4264 0.017 Uiso 1 1 calc R U . . .
C16E C 0.03096(2) 0.15273(2) -0.55814(18) 0.0141(4) Uani 1 1 d . . . . .
H11E H 0.0256 0.1564 -0.5905 0.017 Uiso 1 1 calc R U . . .
C17E C 0.00953(2) 0.11790(2) -0.67000(19) 0.0172(4) Uani 1 1 d . . . . .
H12E H 0.0054 0.1182 -0.5913 0.026 Uiso 1 1 calc R U . . .
H13E H 0.0147 0.1130 -0.6590 0.026 Uiso 1 1 calc R U . . .
H14E H 0.0022 0.1130 -0.7310 0.026 Uiso 1 1 calc R U . . .
C18E C 0.04831(2) 0.15507(2) -0.8447(2) 0.0235(5) Uani 1 1 d . . . . .
H15E H 0.0539 0.1513 -0.8107 0.035 Uiso 1 1 calc R U . . .
H16E H 0.0453 0.1588 -0.7778 0.035 Uiso 1 1 calc R U . . .
H17E H 0.0539 0.1624 -0.9035 0.035 Uiso 1 1 calc R U . . .
C19E C 0.04029(2) 0.13872(3) -1.0242(2) 0.0235(5) Uani 1 1 d . . . . .
H18E H 0.0463 0.1351 -0.9983 0.035 Uiso 1 1 calc R U . . .
H19E H 0.0454 0.1465 -1.0802 0.035 Uiso 1 1 calc R U . . .
H20E H 0.0322 0.1315 -1.0666 0.035 Uiso 1 1 calc R U . . .
S1F S 0.12815(2) 0.22980(2) -0.98165(5) 0.01992(11) Uani 1 1 d . . . . .
O1F O 0.09563(2) 0.19986(2) -0.33923(13) 0.0183(3) Uani 1 1 d . . . . .
H1F H 0.0866 0.1977 -0.3254 0.022 Uiso 1 1 d . U . . .
C2F C 0.11030(2) 0.22152(2) -0.92770(19) 0.0175(4) Uani 1 1 d . . . . .
C3F C 0.10824(2) 0.23218(2) -0.85639(19) 0.0172(4) Uani 1 1 d . . . . .
H2F H 0.0983 0.2278 -0.8341 0.021 Uiso 1 1 calc R U . . .
H3F H 0.1102 0.2398 -0.9135 0.021 Uiso 1 1 calc R U . . .
C4F C 0.11677(2) 0.23860(2) -0.73727(19) 0.0166(4) Uani 1 1 d . . . . .
C5F C 0.13219(2) 0.24419(2) -0.75823(19) 0.0178(4) Uani 1 1 d . . . . .
C6F C 0.14168(2) 0.25332(2) -0.6708(2) 0.0231(5) Uani 1 1 d . . . . .
H4F H 0.1382 0.2558 -0.6012 0.028 Uiso 1 1 calc R U . . .
C7F C 0.15583(2) 0.25885(2) -0.6822(2) 0.0258(5) Uani 1 1 d . . . . .
H5F H 0.1619 0.2649 -0.6211 0.031 Uiso 1 1 calc R U . . .
C8F C 0.16101(2) 0.25539(2) -0.7837(2) 0.0241(5) Uani 1 1 d . . . . .
H6F H 0.1707 0.2592 -0.7930 0.029 Uiso 1 1 calc R U . . .
C9F C 0.15208(2) 0.24644(2) -0.8710(2) 0.0208(4) Uani 1 1 d . . . . .
H7F H 0.1557 0.2441 -0.9405 0.025 Uiso 1 1 calc R U . . .
C10F C 0.13769(2) 0.24069(2) -0.85864(19) 0.0170(4) Uani 1 1 d . . . . .
C11F C 0.11131(2) 0.22827(2) -0.62942(18) 0.0151(4) Uani 1 1 d . . . . .
C12F C 0.09803(2) 0.22360(2) -0.58494(19) 0.0173(4) Uani 1 1 d . . . . .
H8F H 0.0925 0.2269 -0.6220 0.021 Uiso 1 1 calc R U . . .
C13F C 0.09259(2) 0.21428(2) -0.48806(19) 0.0178(4) Uani 1 1 d . . . . .
H9F H 0.0835 0.2113 -0.4594 0.021 Uiso 1 1 calc R U . . .
C14F C 0.10057(2) 0.20939(2) -0.43324(18) 0.0153(4) Uani 1 1 d . . . . .
C15F C 0.11377(2) 0.21384(2) -0.47602(19) 0.0169(4) Uani 1 1 d . . . . .
H10F H 0.1192 0.2105 -0.4392 0.020 Uiso 1 1 calc R U . . .
C16F C 0.11911(2) 0.22321(2) -0.57283(19) 0.0169(4) Uani 1 1 d . . . . .
H11F H 0.1282 0.2262 -0.6010 0.020 Uiso 1 1 calc R U . . .
C17F C 0.11447(3) 0.25083(2) -0.7050(2) 0.0226(5) Uani 1 1 d . . . . .
H12F H 0.1180 0.2542 -0.6218 0.034 Uiso 1 1 calc R U . . .
H13F H 0.1046 0.2477 -0.7084 0.034 Uiso 1 1 calc R U . . .
H14F H 0.1194 0.2583 -0.7644 0.034 Uiso 1 1 calc R U . . .
C18F C 0.10689(2) 0.20848(2) -0.8553(2) 0.0225(5) Uani 1 1 d . . . . .
H15F H 0.0974 0.2042 -0.8241 0.034 Uiso 1 1 calc R U . . .
H16F H 0.1133 0.2109 -0.7859 0.034 Uiso 1 1 calc R U . . .
H17F H 0.1078 0.2019 -0.9093 0.034 Uiso 1 1 calc R U . . .
C19F C 0.10152(2) 0.21750(3) -1.0447(2) 0.0242(5) Uani 1 1 d . . . . .
H18F H 0.0917 0.2123 -1.0225 0.036 Uiso 1 1 calc R U . . .
H19F H 0.1038 0.2118 -1.0968 0.036 Uiso 1 1 calc R U . . .
H20F H 0.1034 0.2259 -1.0898 0.036 Uiso 1 1 calc R U . . .
S1G S 0.10654(2) 0.11575(2) -1.00249(5) 0.01737(11) Uani 1 1 d . . . . .
O1G O 0.10087(2) 0.14428(2) -0.36238(13) 0.0172(3) Uani 1 1 d . . . . .
H1G H 0.1037 0.1538 -0.3576 0.021 Uiso 1 1 d . U . . .
C2G C 0.11339(2) 0.13324(2) -0.94346(18) 0.0154(4) Uani 1 1 d . . . . .
C3G C 0.12643(2) 0.13696(2) -0.86909(18) 0.0148(4) Uani 1 1 d . . . . .
H2G H 0.1307 0.1468 -0.8456 0.018 Uiso 1 1 calc R U . . .
H3G H 0.1330 0.1361 -0.9246 0.018 Uiso 1 1 calc R U . . .
C4G C 0.12505(2) 0.12865(2) -0.75128(18) 0.0152(4) Uani 1 1 d . . . . .
C5G C 0.11692(2) 0.11305(2) -0.77447(18) 0.0164(4) Uani 1 1 d . . . . .
C6G C 0.11765(3) 0.10422(3) -0.6862(2) 0.0234(5) Uani 1 1 d . . . . .
H4G H 0.1237 0.1082 -0.6183 0.028 Uiso 1 1 calc R U . . .
C7G C 0.10982(3) 0.09002(3) -0.6949(2) 0.0288(5) Uani 1 1 d . . . . .
H5G H 0.1105 0.0844 -0.6335 0.035 Uiso 1 1 calc R U . . .
C8G C 0.10090(3) 0.08406(2) -0.7937(2) 0.0270(5) Uani 1 1 d . . . . .
H6G H 0.0953 0.0743 -0.7993 0.032 Uiso 1 1 calc R U . . .
C9G C 0.10018(2) 0.09239(2) -0.8837(2) 0.0222(5) Uani 1 1 d . . . . .
H7G H 0.0942 0.0883 -0.9523 0.027 Uiso 1 1 calc R U . . .
C10G C 0.10811(2) 0.10686(2) -0.87528(19) 0.0165(4) Uani 1 1 d . . . . .
C11G C 0.11833(2) 0.13252(2) -0.64585(18) 0.0143(4) Uani 1 1 d . . . . .
C12G C 0.12437(2) 0.14633(2) -0.60921(19) 0.0155(4) Uani 1 1 d . . . . .
H8G H 0.1326 0.1530 -0.6491 0.019 Uiso 1 1 calc R U . . .
C13G C 0.11875(2) 0.15056(2) -0.51620(19) 0.0163(4) Uani 1 1 d . . . . .
H9G H 0.1230 0.1600 -0.4940 0.020 Uiso 1 1 calc R U . . .
C14G C 0.10688(2) 0.14077(2) -0.45603(18) 0.0140(4) Uani 1 1 d . . . . .
C15G C 0.10068(2) 0.12696(2) -0.48966(18) 0.0149(4) Uani 1 1 d . . . . .
H10G H 0.0926 0.1203 -0.4482 0.018 Uiso 1 1 calc R U . . .
C16G C 0.10635(2) 0.12301(2) -0.58442(18) 0.0151(4) Uani 1 1 d . . . . .
H11G H 0.1019 0.1136 -0.6080 0.018 Uiso 1 1 calc R U . . .
C17G C 0.14004(2) 0.13307(3) -0.7119(2) 0.0216(5) Uani 1 1 d . . . . .
H12G H 0.1440 0.1294 -0.7709 0.032 Uiso 1 1 calc R U . . .
H13G H 0.1399 0.1294 -0.6297 0.032 Uiso 1 1 calc R U . . .
H14G H 0.1456 0.1432 -0.7104 0.032 Uiso 1 1 calc R U . . .
C18G C 0.10216(2) 0.13436(2) -0.87208(19) 0.0180(4) Uani 1 1 d . . . . .
H15G H 0.1061 0.1436 -0.8348 0.027 Uiso 1 1 calc R U . . .
H16G H 0.0984 0.1273 -0.8072 0.027 Uiso 1 1 calc R U . . .
H17G H 0.0947 0.1329 -0.9285 0.027 Uiso 1 1 calc R U . . .
C19G C 0.11750(2) 0.14253(2) -1.0572(2) 0.0217(4) Uani 1 1 d . . . . .
H18G H 0.1206 0.1520 -1.0318 0.033 Uiso 1 1 calc R U . . .
H19G H 0.1095 0.1393 -1.1123 0.033 Uiso 1 1 calc R U . . .
H20G H 0.1250 0.1422 -1.1004 0.033 Uiso 1 1 calc R U . . .
S1H S 0.14432(2) 0.18255(2) 0.30669(5) 0.02117(11) Uani 1 1 d . . . . .
O1H O 0.11267(2) 0.17169(2) -0.34715(13) 0.0174(3) Uani 1 1 d . . . . .
H1H H 0.1080 0.1740 -0.3783 0.021 Uiso 1 1 d . U . . .
C2H C 0.13377(2) 0.18936(2) 0.24625(18) 0.0163(4) Uani 1 1 d . . . . .
C3H C 0.14277(2) 0.20197(2) 0.16622(18) 0.0151(4) Uani 1 1 d . . . . .
H2H H 0.1501 0.2090 0.2196 0.018 Uiso 1 1 calc R U . . .
H3H H 0.1369 0.2058 0.1384 0.018 Uiso 1 1 calc R U . . .
C4H C 0.14991(2) 0.20023(2) 0.05105(18) 0.0138(4) Uani 1 1 d . . . . .
C5H C 0.15830(2) 0.19317(2) 0.08238(18) 0.0143(4) Uani 1 1 d . . . . .
C6H C 0.16863(2) 0.19446(2) 0.00087(19) 0.0175(4) Uani 1 1 d . . . . .
H4H H 0.1706 0.2002 -0.0695 0.021 Uiso 1 1 calc R U . . .
C7H C 0.17606(2) 0.18767(2) 0.0190(2) 0.0203(4) Uani 1 1 d . . . . .
H5H H 0.1829 0.1887 -0.0387 0.024 Uiso 1 1 calc R U . . .
C8H C 0.17337(2) 0.17935(2) 0.1227(2) 0.0208(4) Uani 1 1 d . . . . .
H6H H 0.1783 0.1746 0.1361 0.025 Uiso 1 1 calc R U . . .
C9H C 0.16341(2) 0.17805(2) 0.2058(2) 0.0196(4) Uani 1 1 d . . . . .
H7H H 0.1616 0.1725 0.2770 0.024 Uiso 1 1 calc R U . . .
C10H C 0.15588(2) 0.18486(2) 0.18666(19) 0.0164(4) Uani 1 1 d . . . . .
C11H C 0.13956(2) 0.19232(2) -0.05368(17) 0.0131(4) Uani 1 1 d . . . . .
C12H C 0.13847(2) 0.18052(2) -0.10854(18) 0.0142(4) Uani 1 1 d . . . . .
H8H H 0.1440 0.1769 -0.0782 0.017 Uiso 1 1 calc R U . . .
C13H C 0.12956(2) 0.17386(2) -0.20581(18) 0.0147(4) Uani 1 1 d . . . . .
H9H H 0.1291 0.1659 -0.2415 0.018 Uiso 1 1 calc R U . . .
C14H C 0.12126(2) 0.17884(2) -0.25109(18) 0.0135(4) Uani 1 1 d . . . . .
C15H C 0.12189(2) 0.19046(2) -0.19735(18) 0.0153(4) Uani 1 1 d . . . . .
H10H H 0.1161 0.1938 -0.2268 0.018 Uiso 1 1 calc R U . . .
C16H C 0.13096(2) 0.19707(2) -0.10043(18) 0.0149(4) Uani 1 1 d . . . . .
H11H H 0.1314 0.2050 -0.0648 0.018 Uiso 1 1 calc R U . . .
C17H C 0.15973(2) 0.21512(2) 0.00578(19) 0.0168(4) Uani 1 1 d . . . . .
H12H H 0.1545 0.2200 -0.0039 0.025 Uiso 1 1 calc R U . . .
H13H H 0.1637 0.2148 -0.0736 0.025 Uiso 1 1 calc R U . . .
H14H H 0.1671 0.2200 0.0661 0.025 Uiso 1 1 calc R U . . .
C18H C 0.12107(2) 0.17794(2) 0.1808(2) 0.0233(5) Uani 1 1 d . . . . .
H15H H 0.1154 0.1817 0.1487 0.035 Uiso 1 1 calc R U . . .
H16H H 0.1156 0.1705 0.2393 0.035 Uiso 1 1 calc R U . . .
H17H H 0.1240 0.1743 0.1126 0.035 Uiso 1 1 calc R U . . .
C19H C 0.12925(2) 0.19416(2) 0.3614(2) 0.0227(5) Uani 1 1 d . . . . .
H18H H 0.1230 0.1975 0.3370 0.034 Uiso 1 1 calc R U . . .
H19H H 0.1374 0.2016 0.4020 0.034 Uiso 1 1 calc R U . . .
H20H H 0.1245 0.1864 0.4185 0.034 Uiso 1 1 calc R U . . .
S1I S 0.04048(2) 0.10262(2) 0.31960(5) 0.02344(12) Uani 1 1 d . . . . .
O1I O 0.07328(2) 0.13303(2) -0.31891(14) 0.0207(3) Uani 1 1 d . . . . .
H1I H 0.0802 0.1346 -0.3332 0.025 Uiso 1 1 d . U . . .
C2I C 0.05840(2) 0.11117(2) 0.26883(19) 0.0194(4) Uani 1 1 d . . . . .
C3I C 0.06097(2) 0.10079(2) 0.1987(2) 0.0200(4) Uani 1 1 d . . . . .
H2I H 0.0591 0.0932 0.2562 0.024 Uiso 1 1 calc R U . . .
H3I H 0.0709 0.1055 0.1779 0.024 Uiso 1 1 calc R U . . .
C4I C 0.05274(2) 0.09421(2) 0.07882(19) 0.0196(4) Uani 1 1 d . . . . .
C5I C 0.03719(2) 0.08807(2) 0.09793(19) 0.0199(4) Uani 1 1 d . . . . .
C6I C 0.02805(2) 0.07854(3) 0.0113(2) 0.0257(5) Uani 1 1 d . . . . .
H4I H 0.0318 0.0761 -0.0563 0.031 Uiso 1 1 calc R U . . .
C7I C 0.01384(3) 0.07262(3) 0.0207(2) 0.0286(5) Uani 1 1 d . . . . .
H5I H 0.0080 0.0663 -0.0399 0.034 Uiso 1 1 calc R U . . .
C8I C 0.00827(2) 0.07608(3) 0.1197(2) 0.0267(5) Uani 1 1 d . . . . .
H6I H -0.0015 0.0721 0.1274 0.032 Uiso 1 1 calc R U . . .
C9I C 0.01695(2) 0.08538(2) 0.2066(2) 0.0233(5) Uani 1 1 d . . . . .
H7I H 0.0131 0.0877 0.2743 0.028 Uiso 1 1 calc R U . . .
C10I C 0.03132(2) 0.09149(2) 0.19670(19) 0.0196(4) Uani 1 1 d . . . . .
C11I C 0.05802(2) 0.10459(2) -0.02850(19) 0.0181(4) Uani 1 1 d . . . . .
C12I C 0.04996(2) 0.10922(2) -0.08730(19) 0.0194(4) Uani 1 1 d . . . . .
H8I H 0.0407 0.1059 -0.0604 0.023 Uiso 1 1 calc R U . . .
C13I C 0.05513(2) 0.11859(2) -0.18426(19) 0.0198(4) Uani 1 1 d . . . . .
H9I H 0.0495 0.1216 -0.2226 0.024 Uiso 1 1 calc R U . . .
C14I C 0.06853(2) 0.12348(2) -0.22490(19) 0.0178(4) Uani 1 1 d . . . . .
C15I C 0.07680(2) 0.11912(2) -0.1675(2) 0.0196(4) Uani 1 1 d . . . . .
H10I H 0.0860 0.1225 -0.1944 0.024 Uiso 1 1 calc R U . . .
C16I C 0.07151(2) 0.10978(2) -0.0710(2) 0.0197(4) Uani 1 1 d . . . . .
H11I H 0.0772 0.1068 -0.0326 0.024 Uiso 1 1 calc R U . . .
C17I C 0.05564(3) 0.08237(2) 0.0469(2) 0.0243(5) Uani 1 1 d . . . . .
H12I H 0.0523 0.0790 -0.0366 0.036 Uiso 1 1 calc R U . . .
H13I H 0.0508 0.0748 0.1058 0.036 Uiso 1 1 calc R U . . .
H14I H 0.0656 0.0858 0.0512 0.036 Uiso 1 1 calc R U . . .
C18I C 0.06182(3) 0.12425(3) 0.1962(2) 0.0251(5) Uani 1 1 d . . . . .
H15I H 0.0714 0.1286 0.1670 0.038 Uiso 1 1 calc R U . . .
H16I H 0.0607 0.1307 0.2496 0.038 Uiso 1 1 calc R U . . .
H17I H 0.0556 0.1218 0.1255 0.038 Uiso 1 1 calc R U . . .
C19I C 0.06703(3) 0.11534(3) 0.3876(2) 0.0268(5) Uani 1 1 d . . . . .
H18I H 0.0769 0.1209 0.3668 0.040 Uiso 1 1 calc R U . . .
H19I H 0.0654 0.1070 0.4319 0.040 Uiso 1 1 calc R U . . .
H20I H 0.0643 0.1208 0.4398 0.040 Uiso 1 1 calc R U . . .
S1J S 0.04773(2) -0.17845(2) -0.66510(5) 0.01790(11) Uani 1 1 d . . . . .
O1J O 0.01888(2) -0.21305(2) -0.03216(13) 0.0185(3) Uani 1 1 d . . . . .
H1J H 0.0105 -0.2164 -0.0215 0.022 Uiso 1 1 d . U . . .
C2J C 0.03004(2) -0.18926(2) -0.60950(18) 0.0147(4) Uani 1 1 d . . . . .
C3J C 0.02603(2) -0.18008(2) -0.53690(18) 0.0155(4) Uani 1 1 d . . . . .
H2J H 0.0162 -0.1858 -0.5148 0.019 Uiso 1 1 calc R U . . .
H3J H 0.0269 -0.1727 -0.5931 0.019 Uiso 1 1 calc R U . . .
C4J C 0.03406(2) -0.17302(2) -0.41809(18) 0.0151(4) Uani 1 1 d . . . . .
C5J C 0.04972(2) -0.16520(2) -0.43900(18) 0.0158(4) Uani 1 1 d . . . . .
C6J C 0.05827(2) -0.15549(2) -0.35069(19) 0.0201(4) Uani 1 1 d . . . . .
H4J H 0.0541 -0.1534 -0.2842 0.024 Uiso 1 1 calc R U . . .
C7J C 0.07251(2) -0.14890(2) -0.3570(2) 0.0231(5) Uani 1 1 d . . . . .
H5J H 0.0780 -0.1424 -0.2957 0.028 Uiso 1 1 calc R U . . .
C8J C 0.07878(2) -0.15188(2) -0.4537(2) 0.0226(5) Uani 1 1 d . . . . .
H6J H 0.0886 -0.1476 -0.4576 0.027 Uiso 1 1 calc R U . . .
C9J C 0.07068(2) -0.16110(2) -0.5436(2) 0.0209(4) Uani 1 1 d . . . . .
H7J H 0.0750 -0.1629 -0.6108 0.025 Uiso 1 1 calc R U . . .
C10J C 0.05625(2) -0.16779(2) -0.53761(18) 0.0159(4) Uani 1 1 d . . . . .
C11J C 0.03029(2) -0.18362(2) -0.31325(18) 0.0138(4) Uani 1 1 d . . . . .
C12J C 0.03990(2) -0.18595(2) -0.25192(18) 0.0157(4) Uani 1 1 d . . . . .
H8J H 0.0493 -0.1808 -0.2750 0.019 Uiso 1 1 calc R U . . .
C13J C 0.03604(2) -0.19563(2) -0.15812(18) 0.0158(4) Uani 1 1 d . . . . .
H9J H 0.0428 -0.1969 -0.1168 0.019 Uiso 1 1 calc R U . . .
C14J C 0.02223(2) -0.20347(2) -0.12482(18) 0.0150(4) Uani 1 1 d . . . . .
C15J C 0.01239(2) -0.20148(2) -0.18483(19) 0.0171(4) Uani 1 1 d . . . . .
H10J H 0.0029 -0.2069 -0.1630 0.020 Uiso 1 1 calc R U . . .
C16J C 0.01650(2) -0.19158(2) -0.27707(19) 0.0171(4) Uani 1 1 d . . . . .
H11J H 0.0097 -0.1902 -0.3168 0.021 Uiso 1 1 calc R U . . .
C17J C 0.02924(2) -0.16275(2) -0.38005(19) 0.0196(4) Uani 1 1 d . . . . .
H12J H 0.0328 -0.1591 -0.2976 0.029 Uiso 1 1 calc R U . . .
H13J H 0.0191 -0.1675 -0.3794 0.029 Uiso 1 1 calc R U . . .
H14J H 0.0328 -0.1551 -0.4391 0.029 Uiso 1 1 calc R U . . .
C18J C 0.02882(2) -0.20161(2) -0.5378(2) 0.0194(4) Uani 1 1 d . . . . .
H15J H 0.0195 -0.2069 -0.5029 0.029 Uiso 1 1 calc R U . . .
H16J H 0.0356 -0.1983 -0.4712 0.029 Uiso 1 1 calc R U . . .
H17J H 0.0305 -0.2075 -0.5935 0.029 Uiso 1 1 calc R U . . .
C19J C 0.02110(2) -0.19437(2) -0.7254(2) 0.0214(4) Uani 1 1 d . . . . .
H18J H 0.0115 -0.2007 -0.7021 0.032 Uiso 1 1 calc R U . . .
H19J H 0.0244 -0.1992 -0.7786 0.032 Uiso 1 1 calc R U . . .
H20J H 0.0217 -0.1865 -0.7699 0.032 Uiso 1 1 calc R U . . .
S1K S -0.01958(2) -0.20887(2) 0.63616(5) 0.02086(11) Uani 1 1 d . . . . .
O1K O -0.00841(2) -0.22905(2) -0.01858(13) 0.0184(3) Uani 1 1 d . . . . .
H1K H -0.0109 -0.2368 -0.0558 0.022 Uiso 1 1 d . U . . .
C2K C -0.02640(2) -0.22618(2) 0.57466(18) 0.0160(4) Uani 1 1 d . . . . .
C3K C -0.03898(2) -0.22971(2) 0.49408(18) 0.0146(4) Uani 1 1 d . . . . .
H2K H -0.0461 -0.2295 0.5474 0.018 Uiso 1 1 calc R U . . .
H3K H -0.0428 -0.2393 0.4654 0.018 Uiso 1 1 calc R U . . .
C4K C -0.03715(2) -0.22069(2) 0.37985(18) 0.0137(4) Uani 1 1 d . . . . .
C5K C -0.03010(2) -0.20530(2) 0.41194(18) 0.0144(4) Uani 1 1 d . . . . .
C6K C -0.03125(2) -0.19617(2) 0.33077(19) 0.0171(4) Uani 1 1 d . . . . .
H4K H -0.0369 -0.1998 0.2600 0.020 Uiso 1 1 calc R U . . .
C7K C -0.02441(2) -0.18200(2) 0.3498(2) 0.0202(4) Uani 1 1 d . . . . .
H5K H -0.0253 -0.1761 0.2920 0.024 Uiso 1 1 calc R U . . .
C8K C -0.01618(2) -0.17644(2) 0.4542(2) 0.0212(4) Uani 1 1 d . . . . .
H6K H -0.0114 -0.1668 0.4684 0.025 Uiso 1 1 calc R U . . .
C9K C -0.01500(2) -0.18521(2) 0.5366(2) 0.0200(4) Uani 1 1 d . . . . .
H7K H -0.0095 -0.1815 0.6080 0.024 Uiso 1 1 calc R U . . .
C10K C -0.02186(2) -0.19956(2) 0.51690(18) 0.0158(4) Uani 1 1 d . . . . .
C11K C -0.02922(2) -0.22305(2) 0.27473(17) 0.0137(4) Uani 1 1 d . . . . .
C12K C -0.01726(2) -0.21231(2) 0.22219(18) 0.0145(4) Uani 1 1 d . . . . .
H8K H -0.0136 -0.2032 0.2540 0.017 Uiso 1 1 calc R U . . .
C13K C -0.01057(2) -0.21453(2) 0.12471(18) 0.0153(4) Uani 1 1 d . . . . .
H9K H -0.0025 -0.2070 0.0903 0.018 Uiso 1 1 calc R U . . .
C14K C -0.01563(2) -0.22770(2) 0.07739(18) 0.0149(4) Uani 1 1 d . . . . .
C15K C -0.02741(2) -0.23873(2) 0.12833(19) 0.0165(4) Uani 1 1 d . . . . .
H10K H -0.0309 -0.2478 0.0972 0.020 Uiso 1 1 calc R U . . .
C16K C -0.03407(2) -0.23632(2) 0.22539(18) 0.0152(4) Uani 1 1 d . . . . .
H11K H -0.0421 -0.2439 0.2593 0.018 Uiso 1 1 calc R U . . .
C17K C -0.05205(2) -0.22570(2) 0.33443(19) 0.0167(4) Uani 1 1 d . . . . .
H12K H -0.0517 -0.2212 0.2561 0.025 Uiso 1 1 calc R U . . .
H13K H -0.0570 -0.2233 0.3958 0.025 Uiso 1 1 calc R U . . .
H14K H -0.0569 -0.2357 0.3227 0.025 Uiso 1 1 calc R U . . .
C18K C -0.01495(2) -0.22742(3) 0.5084(2) 0.0243(5) Uani 1 1 d . . . . .
H15K H -0.0188 -0.2367 0.4737 0.037 Uiso 1 1 calc R U . . .
H16K H -0.0076 -0.2258 0.5672 0.037 Uiso 1 1 calc R U . . .
H17K H -0.0111 -0.2206 0.4420 0.037 Uiso 1 1 calc R U . . .
C19K C -0.03123(2) -0.23565(2) 0.6883(2) 0.0225(5) Uani 1 1 d . . . . .
H18K H -0.0345 -0.2452 0.6627 0.034 Uiso 1 1 calc R U . . .
H19K H -0.0387 -0.2350 0.7291 0.034 Uiso 1 1 calc R U . . .
H20K H -0.0235 -0.2327 0.7457 0.034 Uiso 1 1 calc R U . . .
S1L S 0.06116(2) -0.23062(2) 0.64977(5) 0.02214(12) Uani 1 1 d . . . . .
O1L O 0.03059(2) -0.22889(2) 0.00711(14) 0.0214(3) Uani 1 1 d . . . . .
H1L H 0.0278 -0.2223 -0.0058 0.026 Uiso 1 1 d . U . . .
C2L C 0.05216(2) -0.22172(2) 0.59736(19) 0.0191(4) Uani 1 1 d . . . . .
C3L C 0.06238(2) -0.20872(2) 0.52661(19) 0.0195(4) Uani 1 1 d . . . . .
H2L H 0.0699 -0.2028 0.5839 0.023 Uiso 1 1 calc R U . . .
H3L H 0.0575 -0.2036 0.5049 0.023 Uiso 1 1 calc R U . . .
C4L C 0.06909(2) -0.21031(2) 0.40736(19) 0.0175(4) Uani 1 1 d . . . . .
C5L C 0.07552(2) -0.21943(2) 0.42772(19) 0.0179(4) Uani 1 1 d . . . . .
C6L C 0.08515(2) -0.21890(2) 0.3417(2) 0.0218(5) Uani 1 1 d . . . . .
H4L H 0.0873 -0.2130 0.2722 0.026 Uiso 1 1 calc R U . . .
C7L C 0.09168(3) -0.22663(2) 0.3540(2) 0.0234(5) Uani 1 1 d . . . . .
H5L H 0.0981 -0.2260 0.2936 0.028 Uiso 1 1 calc R U . . .
C8L C 0.08873(2) -0.23526(2) 0.4555(2) 0.0227(5) Uani 1 1 d . . . . .
H6L H 0.0932 -0.2405 0.4656 0.027 Uiso 1 1 calc R U . . .
C9L C 0.07924(2) -0.23612(2) 0.5412(2) 0.0203(4) Uani 1 1 d . . . . .
H7L H 0.0772 -0.2420 0.6104 0.024 Uiso 1 1 calc R U . . .
C10L C 0.07255(2) -0.22838(2) 0.52808(19) 0.0180(4) Uani 1 1 d . . . . .
C11L C 0.05878(2) -0.21555(2) 0.29982(19) 0.0176(4) Uani 1 1 d . . . . .
C12L C 0.05345(2) -0.20736(2) 0.25655(19) 0.0194(4) Uani 1 1 d . . . . .
H8L H 0.0563 -0.1987 0.2950 0.023 Uiso 1 1 calc R U . . .
C13L C 0.04422(2) -0.21149(2) 0.1592(2) 0.0194(4) Uani 1 1 d . . . . .
H9L H 0.0408 -0.2057 0.1315 0.023 Uiso 1 1 calc R U . . .
C14L C 0.04002(2) -0.22413(2) 0.10242(19) 0.0188(4) Uani 1 1 d . . . . .
C15L C 0.04502(2) -0.23252(2) 0.14365(19) 0.0197(4) Uani 1 1 d . . . . .
H10L H 0.0421 -0.2412 0.1054 0.024 Uiso 1 1 calc R U . . .
C16L C 0.05432(2) -0.22821(2) 0.24138(19) 0.0193(4) Uani 1 1 d . . . . .
H11L H 0.0577 -0.2340 0.2689 0.023 Uiso 1 1 calc R U . . .
C17L C 0.08075(2) -0.19551(2) 0.3748(2) 0.0221(5) Uani 1 1 d . . . . .
H12L H 0.0839 -0.1954 0.2905 0.033 Uiso 1 1 calc R U . . .
H13L H 0.0885 -0.1927 0.4322 0.033 Uiso 1 1 calc R U . . .
H14L H 0.0772 -0.1891 0.3812 0.033 Uiso 1 1 calc R U . . .
C18L C 0.03922(2) -0.23169(2) 0.5245(2) 0.0236(5) Uani 1 1 d . . . . .
H15L H 0.0347 -0.2267 0.4932 0.035 Uiso 1 1 calc R U . . .
H16L H 0.0328 -0.2392 0.5785 0.035 Uiso 1 1 calc R U . . .
H17L H 0.0418 -0.2355 0.4553 0.035 Uiso 1 1 calc R U . . .
C19L C 0.04780(3) -0.21736(3) 0.7153(2) 0.0266(5) Uani 1 1 d . . . . .
H18L H 0.0422 -0.2131 0.6937 0.040 Uiso 1 1 calc R U . . .
H19L H 0.0560 -0.2107 0.7604 0.040 Uiso 1 1 calc R U . . .
H20L H 0.0423 -0.2255 0.7671 0.040 Uiso 1 1 calc R U . . .
S1M S -0.05086(2) -0.32380(2) 0.66477(4) 0.01579(10) Uani 1 1 d . . . . .
O1M O -0.02371(2) -0.28965(2) 0.02132(13) 0.0165(3) Uani 1 1 d . . . . .
H1M H -0.0143 -0.2841 0.0063 0.020 Uiso 1 1 d . U . . .
C2M C -0.03352(2) -0.31260(2) 0.60478(18) 0.0132(4) Uani 1 1 d . . . . .
C3M C -0.02932(2) -0.32157(2) 0.53069(18) 0.0129(4) Uani 1 1 d . . . . .
H2M H -0.0298 -0.3288 0.5865 0.015 Uiso 1 1 calc R U . . .
H3M H -0.0195 -0.3157 0.5070 0.015 Uiso 1 1 calc R U . . .
C4M C -0.03752(2) -0.32879(2) 0.41306(18) 0.0135(4) Uani 1 1 d . . . . .
C5M C -0.05311(2) -0.33682(2) 0.43683(18) 0.0141(4) Uani 1 1 d . . . . .
C6M C -0.06171(2) -0.34654(2) 0.34903(19) 0.0200(4) Uani 1 1 d . . . . .
H4M H -0.0576 -0.3485 0.2811 0.024 Uiso 1 1 calc R U . . .
C7M C -0.07597(2) -0.35338(2) 0.3578(2) 0.0246(5) Uani 1 1 d . . . . .
H5M H -0.0815 -0.3599 0.2967 0.030 Uiso 1 1 calc R U . . .
C8M C -0.08215(2) -0.35067(2) 0.4570(2) 0.0245(5) Uani 1 1 d . . . . .
H6M H -0.0919 -0.3552 0.4630 0.029 Uiso 1 1 calc R U . . .
C9M C -0.07396(2) -0.34141(2) 0.5465(2) 0.0203(4) Uani 1 1 d . . . . .
H7M H -0.0782 -0.3397 0.6151 0.024 Uiso 1 1 calc R U . . .
C10M C -0.05955(2) -0.33449(2) 0.53759(18) 0.0147(4) Uani 1 1 d . . . . .
C11M C -0.03412(2) -0.31833(2) 0.30767(17) 0.0123(4) Uani 1 1 d . . . . .
C12M C -0.04399(2) -0.31636(2) 0.24652(18) 0.0129(4) Uani 1 1 d . . . . .
H8M H -0.0534 -0.3216 0.2709 0.016 Uiso 1 1 calc R U . . .
C13M C -0.04047(2) -0.30691(2) 0.15130(18) 0.0142(4) Uani 1 1 d . . . . .
H9M H -0.0474 -0.3059 0.1105 0.017 Uiso 1 1 calc R U . . .
C14M C -0.02676(2) -0.29895(2) 0.11594(18) 0.0131(4) Uani 1 1 d . . . . .
C15M C -0.01665(2) -0.30051(2) 0.17598(18) 0.0145(4) Uani 1 1 d . . . . .
H10M H -0.0072 -0.2950 0.1530 0.017 Uiso 1 1 calc R U . . .
C16M C -0.02037(2) -0.31017(2) 0.26971(18) 0.0137(4) Uani 1 1 d . . . . .
H11M H -0.0134 -0.3113 0.3092 0.016 Uiso 1 1 calc R U . . .
C17M C -0.03253(2) -0.33893(2) 0.37435(19) 0.0188(4) Uani 1 1 d . . . . .
H12M H -0.0361 -0.3426 0.2920 0.028 Uiso 1 1 calc R U . . .
H13M H -0.0360 -0.3466 0.4333 0.028 Uiso 1 1 calc R U . . .
H14M H -0.0224 -0.3341 0.3733 0.028 Uiso 1 1 calc R U . . .
C18M C -0.03305(2) -0.30059(2) 0.53305(19) 0.0170(4) Uani 1 1 d . . . . .
H15M H -0.0239 -0.2950 0.4959 0.025 Uiso 1 1 calc R U . . .
H16M H -0.0349 -0.2948 0.5892 0.025 Uiso 1 1 calc R U . . .
H17M H -0.0401 -0.3042 0.4681 0.025 Uiso 1 1 calc R U . . .
C19M C -0.02421(2) -0.30707(2) 0.71821(19) 0.0198(4) Uani 1 1 d . . . . .
H18M H -0.0148 -0.3005 0.6923 0.030 Uiso 1 1 calc R U . . .
H19M H -0.0243 -0.3148 0.7625 0.030 Uiso 1 1 calc R U . . .
H20M H -0.0276 -0.3024 0.7725 0.030 Uiso 1 1 calc R U . . .
S1N S 0.01627(2) -0.29341(2) -0.64317(5) 0.01836(11) Uani 1 1 d . . . . .
O1N O 0.00373(2) -0.27362(2) 0.00748(13) 0.0174(3) Uani 1 1 d . . . . .
H1N H 0.0061 -0.2651 0.0324 0.021 Uiso 1 1 d . U . . .
C2N C 0.02249(2) -0.27613(2) -0.58230(18) 0.0147(4) Uani 1 1 d . . . . .
C3N C 0.03514(2) -0.27208(2) -0.50188(18) 0.0136(4) Uani 1 1 d . . . . .
H2N H 0.0386 -0.2625 -0.4738 0.016 Uiso 1 1 calc R U . . .
H3N H 0.0424 -0.2720 -0.5551 0.016 Uiso 1 1 calc R U . . .
C4N C 0.03374(2) -0.28088(2) -0.38671(17) 0.0122(4) Uani 1 1 d . . . . .
C5N C 0.02715(2) -0.29628(2) -0.41811(18) 0.0130(4) Uani 1 1 d . . . . .
C6N C 0.02870(2) -0.30511(2) -0.33622(19) 0.0165(4) Uani 1 1 d . . . . .
H4N H 0.0344 -0.3012 -0.2659 0.020 Uiso 1 1 calc R U . . .
C7N C 0.02220(2) -0.31929(2) -0.3539(2) 0.0196(4) Uani 1 1 d . . . . .
H5N H 0.0234 -0.3250 -0.2958 0.024 Uiso 1 1 calc R U . . .
C8N C 0.01395(2) -0.32513(2) -0.4577(2) 0.0200(4) Uani 1 1 d . . . . .
H6N H 0.0094 -0.3348 -0.4706 0.024 Uiso 1 1 calc R U . . .
C9N C 0.01246(2) -0.31669(2) -0.5411(2) 0.0178(4) Uani 1 1 d . . . . .
H7N H 0.0070 -0.3206 -0.6126 0.021 Uiso 1 1 calc R U . . .
C10N C 0.01892(2) -0.30235(2) -0.52254(18) 0.0144(4) Uani 1 1 d . . . . .
C11N C 0.02552(2) -0.27886(2) -0.28200(17) 0.0118(4) Uani 1 1 d . . . . .
C12N C 0.01373(2) -0.28983(2) -0.22959(18) 0.0130(4) Uani 1 1 d . . . . .
H8N H 0.0104 -0.2989 -0.2607 0.016 Uiso 1 1 calc R U . . .
C13N C 0.00673(2) -0.28786(2) -0.13323(18) 0.0135(4) Uani 1 1 d . . . . .
H9N H -0.0012 -0.2955 -0.0989 0.016 Uiso 1 1 calc R U . . .
C14N C 0.01129(2) -0.27472(2) -0.08686(17) 0.0135(4) Uani 1 1 d . . . . .
C15N C 0.02293(2) -0.26347(2) -0.13816(18) 0.0151(4) Uani 1 1 d . . . . .
H10N H 0.0261 -0.2544 -0.1078 0.018 Uiso 1 1 calc R U . . .
C16N C 0.02988(2) -0.26564(2) -0.23405(18) 0.0137(4) Uani 1 1 d . . . . .
H11N H 0.0378 -0.2579 -0.2682 0.016 Uiso 1 1 calc R U . . .
C17N C 0.04874(2) -0.27533(2) -0.34135(19) 0.0162(4) Uani 1 1 d . . . . .
H12N H 0.0486 -0.2797 -0.2629 0.024 Uiso 1 1 calc R U . . .
H13N H 0.0532 -0.2653 -0.3299 0.024 Uiso 1 1 calc R U . . .
H14N H 0.0539 -0.2774 -0.4026 0.024 Uiso 1 1 calc R U . . .
C18N C 0.01070(2) -0.27543(3) -0.5170(2) 0.0224(5) Uani 1 1 d . . . . .
H15N H 0.0142 -0.2662 -0.4829 0.034 Uiso 1 1 calc R U . . .
H16N H 0.0071 -0.2822 -0.4503 0.034 Uiso 1 1 calc R U . . .
H17N H 0.0033 -0.2774 -0.5762 0.034 Uiso 1 1 calc R U . . .
C19N C 0.02693(2) -0.26682(2) -0.69690(19) 0.0210(4) Uani 1 1 d . . . . .
H18N H 0.0297 -0.2573 -0.6724 0.032 Uiso 1 1 calc R U . . .
H19N H 0.0192 -0.2702 -0.7547 0.032 Uiso 1 1 calc R U . . .
H20N H 0.0347 -0.2670 -0.7367 0.032 Uiso 1 1 calc R U . . .
S1O S -0.06752(2) -0.27250(2) -0.65966(5) 0.02309(12) Uani 1 1 d . . . . .
O1O O -0.03644(2) -0.27474(2) -0.02311(14) 0.0208(3) Uani 1 1 d . . . . .
H1O H -0.0357 -0.2830 -0.0070 0.025 Uiso 1 1 d . U . . .
C2O C -0.05841(2) -0.28140(2) -0.60987(19) 0.0183(4) Uani 1 1 d . . . . .
C3O C -0.06857(2) -0.29458(2) -0.54142(19) 0.0190(4) Uani 1 1 d . . . . .
H2O H -0.0637 -0.2997 -0.5217 0.023 Uiso 1 1 calc R U . . .
H3O H -0.0761 -0.3004 -0.5995 0.023 Uiso 1 1 calc R U . . .
C4O C -0.07536(2) -0.29341(2) -0.42131(19) 0.0182(4) Uani 1 1 d . . . . .
C5O C -0.08187(2) -0.28428(2) -0.43824(19) 0.0186(4) Uani 1 1 d . . . . .
C6O C -0.09147(2) -0.28504(3) -0.3504(2) 0.0241(5) Uani 1 1 d . . . . .
H4O H -0.0939 -0.2914 -0.2841 0.029 Uiso 1 1 calc R U . . .
C7O C -0.09753(3) -0.27686(3) -0.3570(2) 0.0272(5) Uani 1 1 d . . . . .
H5O H -0.1039 -0.2776 -0.2958 0.033 Uiso 1 1 calc R U . . .
C8O C -0.09418(3) -0.26761(3) -0.4536(2) 0.0258(5) Uani 1 1 d . . . . .
H6O H -0.0983 -0.2620 -0.4590 0.031 Uiso 1 1 calc R U . . .
C9O C -0.08482(2) -0.26659(2) -0.5418(2) 0.0231(5) Uani 1 1 d . . . . .
H7O H -0.0826 -0.2602 -0.6079 0.028 Uiso 1 1 calc R U . . .
C10O C -0.07861(2) -0.27483(2) -0.53491(19) 0.0189(4) Uani 1 1 d . . . . .
C11O C -0.06502(2) -0.28822(2) -0.31363(19) 0.0171(4) Uani 1 1 d . . . . .
C12O C -0.05930(2) -0.29619(2) -0.2735(2) 0.0193(4) Uani 1 1 d . . . . .
H8O H -0.0619 -0.3047 -0.3135 0.023 Uiso 1 1 calc R U . . .
C13O C -0.04990(2) -0.29202(2) -0.1772(2) 0.0198(4) Uani 1 1 d . . . . .
H9O H -0.0461 -0.2976 -0.1524 0.024 Uiso 1 1 calc R U . . .
C14O C -0.04602(2) -0.27965(2) -0.11737(19) 0.0182(4) Uani 1 1 d . . . . .
C15O C -0.05143(2) -0.27147(2) -0.15518(19) 0.0201(4) Uani 1 1 d . . . . .
H10O H -0.0487 -0.2629 -0.1150 0.024 Uiso 1 1 calc R U . . .
C16O C -0.06082(2) -0.27577(2) -0.25201(19) 0.0190(4) Uani 1 1 d . . . . .
H11O H -0.0645 -0.2701 -0.2769 0.023 Uiso 1 1 calc R U . . .
C17O C -0.08693(2) -0.30833(2) -0.3908(2) 0.0241(5) Uani 1 1 d . . . . .
H12O H -0.0906 -0.3085 -0.3083 0.036 Uiso 1 1 calc R U . . .
H13O H -0.0831 -0.3146 -0.3934 0.036 Uiso 1 1 calc R U . . .
H14O H -0.0944 -0.3113 -0.4515 0.036 Uiso 1 1 calc R U . . .
C18O C -0.04555(2) -0.27153(2) -0.5360(2) 0.0233(5) Uani 1 1 d . . . . .
H15O H -0.0410 -0.2765 -0.5063 0.035 Uiso 1 1 calc R U . . .
H16O H -0.0483 -0.2679 -0.4657 0.035 Uiso 1 1 calc R U . . .
H17O H -0.0392 -0.2638 -0.5889 0.035 Uiso 1 1 calc R U . . .
C19O C -0.05395(3) -0.28542(3) -0.7293(2) 0.0261(5) Uani 1 1 d . . . . .
H18O H -0.0484 -0.2897 -0.7092 0.039 Uiso 1 1 calc R U . . .
H19O H -0.0484 -0.2771 -0.7793 0.039 Uiso 1 1 calc R U . . .
H20O H -0.0622 -0.2920 -0.7757 0.039 Uiso 1 1 calc R U . . .
S1P S -0.01573(2) 0.04825(2) 1.65047(5) 0.02709(13) Uani 1 1 d . . . . .
O1P O -0.01282(3) 0.01732(3) 1.01692(19) 0.0526(6) Uani 1 1 d . . . . .
H1P H -0.0031 0.0281 0.9944 0.063 Uiso 1 1 d . U . . .
C2P C -0.02463(2) 0.03063(3) 1.5920(2) 0.0247(5) Uani 1 1 d . . . . .
C3P C -0.03701(2) 0.02864(3) 1.5151(2) 0.0251(5) Uani 1 1 d . . . . .
H2P H -0.0430 0.0306 1.5691 0.030 Uiso 1 1 calc R U . . .
H3P H -0.0424 0.0188 1.4916 0.030 Uiso 1 1 calc R U . . .
C4P C -0.03420(2) 0.03732(2) 1.3964(2) 0.0235(5) Uani 1 1 d . . . . .
C5P C -0.02482(2) 0.05275(2) 1.4226(2) 0.0204(4) Uani 1 1 d . . . . .
C6P C -0.02432(2) 0.06240(3) 1.3366(2) 0.0240(5) Uani 1 1 d . . . . .
H4P H -0.0300 0.0591 1.2652 0.029 Uiso 1 1 calc R U . . .
C7P C -0.01591(3) 0.07651(3) 1.3524(2) 0.0259(5) Uani 1 1 d . . . . .
H5P H -0.0158 0.0827 1.2920 0.031 Uiso 1 1 calc R U . . .
C8P C -0.00767(2) 0.08153(3) 1.4568(2) 0.0260(5) Uani 1 1 d . . . . .
H6P H -0.0019 0.0912 1.4684 0.031 Uiso 1 1 calc R U . . .
C9P C -0.00795(2) 0.07238(3) 1.5435(2) 0.0249(5) Uani 1 1 d . . . . .
H7P H -0.0024 0.0758 1.6151 0.030 Uiso 1 1 calc R U . . .
C10P C -0.01640(2) 0.05805(2) 1.5272(2) 0.0214(4) Uani 1 1 d . . . . .
C11P C -0.02828(3) 0.03243(3) 1.2927(2) 0.0250(5) Uani 1 1 d . . . . .
C12P C -0.03555(3) 0.01858(3) 1.2553(2) 0.0327(6) Uani 1 1 d . . . . .
H8P H -0.0441 0.0125 1.2937 0.039 Uiso 1 1 calc R U . . .
C13P C -0.03066(3) 0.01344(3) 1.1644(2) 0.0407(7) Uani 1 1 d . . . . .
H9P H -0.0358 0.0040 1.1419 0.049 Uiso 1 1 calc R U . . .
C14P C -0.01827(3) 0.02202(3) 1.1064(2) 0.0397(7) Uani 1 1 d . . . . .
C15P C -0.01088(3) 0.03601(3) 1.1392(2) 0.0333(6) Uani 1 1 d . . . . .
H10P H -0.0025 0.0421 1.0984 0.040 Uiso 1 1 calc R U . . .
C16P C -0.01591(3) 0.04094(3) 1.2319(2) 0.0258(5) Uani 1 1 d . . . . .
H11P H -0.0107 0.0504 1.2543 0.031 Uiso 1 1 calc R U . . .
C17P C -0.04861(3) 0.03467(3) 1.3554(2) 0.0315(6) Uani 1 1 d . . . . .
H12P H -0.0479 0.0388 1.2743 0.047 Uiso 1 1 calc R U . . .
H13P H -0.0520 0.0388 1.4153 0.047 Uiso 1 1 calc R U . . .
H14P H -0.0550 0.0247 1.3507 0.047 Uiso 1 1 calc R U . . .
C18P C -0.01445(3) 0.02776(3) 1.5235(2) 0.0308(5) Uani 1 1 d . . . . .
H15P H -0.0194 0.0185 1.4879 0.046 Uiso 1 1 calc R U . . .
H16P H -0.0074 0.0284 1.5810 0.046 Uiso 1 1 calc R U . . .
H17P H -0.0100 0.0346 1.4576 0.046 Uiso 1 1 calc R U . . .
C19P C -0.03004(3) 0.02148(3) 1.7069(2) 0.0304(5) Uani 1 1 d . . . . .
H18P H -0.0344 0.0118 1.6826 0.046 Uiso 1 1 calc R U . . .
H19P H -0.0369 0.0231 1.7484 0.046 Uiso 1 1 calc R U . . .
H20P H -0.0223 0.0237 1.7630 0.046 Uiso 1 1 calc R U . . .
O1QA O 0.15478(3) 0.32248(3) 0.4516(2) 0.0588(7) Uani 0.463(13) 1 d . . P A 1
H1Q H 0.1503 0.3260 0.4179 0.088 Uiso 0.4635 1 d . U P A 1
C1QA C 0.16552(10) 0.33170(13) 0.502(2) 0.126(9) Uani 0.463(13) 1 d . . P A 1
H2Q H 0.1727 0.3376 0.4405 0.152 Uiso 0.463(13) 1 calc R U P A 1
C2QA C 0.17145(4) 0.32452(4) 0.6049(3) 0.0549(9) Uani 0.463(13) 1 d . . P A 1
H3Q H 0.1799 0.3318 0.6440 0.082 Uiso 0.463(13) 1 calc R U P A 1
H4Q H 0.1644 0.3196 0.6679 0.082 Uiso 0.463(13) 1 calc R U P A 1
H5Q H 0.1735 0.3180 0.5623 0.082 Uiso 0.463(13) 1 calc R U P A 1
C3QA C 0.16236(4) 0.34071(4) 0.5978(4) 0.0597(9) Uani 0.463(13) 1 d . . P A 1
H6Q H 0.1710 0.3478 0.6349 0.090 Uiso 0.463(13) 1 calc R U P A 1
H7Q H 0.1580 0.3452 0.5544 0.090 Uiso 0.463(13) 1 calc R U P A 1
H8Q H 0.1562 0.3347 0.6625 0.090 Uiso 0.463(13) 1 calc R U P A 1
O1QB O 0.15478(3) 0.32248(3) 0.4516(2) 0.0588(7) Uani 0.537(13) 1 d . . P A 2
H9Q H 0.1503 0.3260 0.4179 0.088 Uiso 0.5365 1 d . U P A 2
C1QB C 0.15906(6) 0.32619(6) 0.5754(4) 0.0229(15) Uani 0.537(13) 1 d . . P A 2
H10Q H 0.1513 0.3199 0.6308 0.028 Uiso 0.537(13) 1 calc R U P A 2
C2QB C 0.17145(4) 0.32452(4) 0.6049(3) 0.0549(9) Uani 0.537(13) 1 d . . P A 2
H11Q H 0.1742 0.3271 0.6908 0.082 Uiso 0.537(13) 1 calc R U P A 2
H12Q H 0.1690 0.3149 0.5925 0.082 Uiso 0.537(13) 1 calc R U P A 2
H13Q H 0.1791 0.3305 0.5504 0.082 Uiso 0.537(13) 1 calc R U P A 2
C3QB C 0.16236(4) 0.34071(4) 0.5978(4) 0.0597(9) Uani 0.537(13) 1 d . . P A 2
H14Q H 0.1653 0.3433 0.6834 0.090 Uiso 0.537(13) 1 calc R U P A 2
H15Q H 0.1698 0.3469 0.5424 0.090 Uiso 0.537(13) 1 calc R U P A 2
H16Q H 0.1541 0.3415 0.5822 0.090 Uiso 0.537(13) 1 calc R U P A 2
O1RA O 0.07360(2) 0.15560(2) -0.21018(17) 0.0390(5) Uani 0.442(12) 1 d . . P B 1
H1R H 0.0746 0.1497 -0.2415 0.047 Uiso 0.4423 1 d . U P B 1
C1RA C 0.08429(7) 0.16353(7) -0.1386(7) 0.0211(17) Uani 0.442(12) 1 d . . P B 1
H2R H 0.0919 0.1695 -0.1965 0.025 Uiso 0.442(12) 1 calc R U P B 1
C2RA C 0.09010(3) 0.15689(3) -0.0581(3) 0.0398(7) Uani 0.442(12) 1 d . . P B 1
H3R H 0.0979 0.1640 -0.0110 0.060 Uiso 0.442(12) 1 calc R U P B 1
H4R H 0.0829 0.1505 -0.0012 0.060 Uiso 0.442(12) 1 calc R U P B 1
H5R H 0.0933 0.1518 -0.1091 0.060 Uiso 0.442(12) 1 calc R U P B 1
C3RA C 0.08145(3) 0.17369(3) -0.0636(3) 0.0351(6) Uani 0.442(12) 1 d . . P B 1
H6R H 0.0894 0.1795 -0.0112 0.053 Uiso 0.442(12) 1 calc R U P B 1
H7R H 0.0799 0.1796 -0.1203 0.053 Uiso 0.442(12) 1 calc R U P B 1
H8R H 0.0733 0.1684 -0.0119 0.053 Uiso 0.442(12) 1 calc R U P B 1
O1RB O 0.07360(2) 0.15560(2) -0.21018(17) 0.0390(5) Uani 0.558(12) 1 d . . P B 2
H9R H 0.0746 0.1497 -0.2415 0.047 Uiso 0.5577 1 d . U P B 2
C1RB C 0.07837(6) 0.15939(5) -0.0871(5) 0.0213(14) Uani 0.558(12) 1 d . . P B 2
H10R H 0.0705 0.1532 -0.0317 0.026 Uiso 0.558(12) 1 calc R U P B 2
C2RB C 0.09010(3) 0.15689(3) -0.0581(3) 0.0398(7) Uani 0.558(12) 1 d . . P B 2
H11R H 0.0931 0.1596 0.0272 0.060 Uiso 0.558(12) 1 calc R U P B 2
H12R H 0.0870 0.1471 -0.0686 0.060 Uiso 0.558(12) 1 calc R U P B 2
H13R H 0.0978 0.1624 -0.1139 0.060 Uiso 0.558(12) 1 calc R U P B 2
C3RB C 0.08145(3) 0.17369(3) -0.0636(3) 0.0351(6) Uani 0.558(12) 1 d . . P B 2
H14R H 0.0847 0.1763 0.0212 0.053 Uiso 0.558(12) 1 calc R U P B 2
H15R H 0.0886 0.1800 -0.1209 0.053 Uiso 0.558(12) 1 calc R U P B 2
H16R H 0.0731 0.1742 -0.0755 0.053 Uiso 0.558(12) 1 calc R U P B 2
O1SA O 0.09484(2) 0.17700(2) -0.44898(16) 0.0372(5) Uani 0.644(11) 1 d . . P C 1
H1S H 0.0942 0.1837 -0.4171 0.045 Uiso 0.6435 1 d . U P C 1
C1SA C 0.09074(5) 0.17392(5) -0.5742(4) 0.0197(12) Uani 0.644(11) 1 d . . P C 1
H2S H 0.0988 0.1803 -0.6262 0.024 Uiso 0.644(11) 1 calc R U P C 1
C2SA C 0.07899(3) 0.17638(3) -0.6048(3) 0.0344(6) Uani 0.644(11) 1 d . . P C 1
H3S H 0.0765 0.1742 -0.6916 0.052 Uiso 0.644(11) 1 calc R U P C 1
H4S H 0.0710 0.1705 -0.5527 0.052 Uiso 0.644(11) 1 calc R U P C 1
H5S H 0.0819 0.1861 -0.5899 0.052 Uiso 0.644(11) 1 calc R U P C 1
C3SA C 0.08768(3) 0.15957(3) -0.6011(3) 0.0355(6) Uani 0.644(11) 1 d . . P C 1
H6S H 0.0848 0.1573 -0.6873 0.053 Uiso 0.644(11) 1 calc R U P C 1
H7S H 0.0960 0.1589 -0.5864 0.053 Uiso 0.644(11) 1 calc R U P C 1
H8S H 0.0802 0.1531 -0.5472 0.053 Uiso 0.644(11) 1 calc R U P C 1
O1SB O 0.09484(2) 0.17700(2) -0.44898(16) 0.0372(5) Uani 0.356(11) 1 d . . P C 2
H9S H 0.0942 0.1837 -0.4171 0.045 Uiso 0.3565 1 d . U P C 2
C1SB C 0.08461(9) 0.16943(8) -0.5233(8) 0.020(2) Uani 0.356(11) 1 d . . P C 2
H10S H 0.0768 0.1632 -0.4683 0.024 Uiso 0.356(11) 1 calc R U P C 2
C2SB C 0.07899(3) 0.17638(3) -0.6048(3) 0.0344(6) Uani 0.356(11) 1 d . . P C 2
H11S H 0.0714 0.1694 -0.6549 0.052 Uiso 0.356(11) 1 calc R U P C 2
H12S H 0.0756 0.1812 -0.5536 0.052 Uiso 0.356(11) 1 calc R U P C 2
H13S H 0.0863 0.1830 -0.6589 0.052 Uiso 0.356(11) 1 calc R U P C 2
C3SB C 0.08768(3) 0.15957(3) -0.6011(3) 0.0355(6) Uani 0.356(11) 1 d . . P C 2
H14S H 0.0799 0.1540 -0.6558 0.053 Uiso 0.356(11) 1 calc R U P C 2
H15S H 0.0960 0.1650 -0.6503 0.053 Uiso 0.356(11) 1 calc R U P C 2
H16S H 0.0891 0.1534 -0.5459 0.053 Uiso 0.356(11) 1 calc R U P C 2
O1TA O 0.00795(2) -0.25115(2) 0.11532(17) 0.0399(5) Uani 0.663(12) 1 d . . P D 1
H1T H 0.0141 -0.2443 0.0821 0.048 Uiso 0.663 1 d . U P D 1
C1TA C 0.00468(5) -0.25038(4) 0.2402(5) 0.0238(12) Uani 0.663(12) 1 d . . P D 1
H2T H 0.0112 -0.2519 0.2924 0.029 Uiso 0.663(12) 1 calc R U P D 1
C2TA C 0.00670(3) -0.23644(3) 0.2726(3) 0.0380(6) Uani 0.663(12) 1 d . . P D 1
H3T H 0.0043 -0.2364 0.3594 0.057 Uiso 0.663(12) 1 calc R U P D 1
H4T H 0.0164 -0.2294 0.2589 0.057 Uiso 0.663(12) 1 calc R U P D 1
H5T H 0.0007 -0.2345 0.2206 0.057 Uiso 0.663(12) 1 calc R U P D 1
C3TA C -0.00964(3) -0.26201(3) 0.2651(3) 0.0377(6) Uani 0.663(12) 1 d . . P D 1
H6T H -0.0121 -0.2616 0.3511 0.056 Uiso 0.663(12) 1 calc R U P D 1
H7T H -0.0162 -0.2612 0.2107 0.056 Uiso 0.663(12) 1 calc R U P D 1
H8T H -0.0100 -0.2708 0.2496 0.056 Uiso 0.663(12) 1 calc R U P D 1
O1TB O 0.00795(2) -0.25115(2) 0.11532(17) 0.0399(5) Uani 0.337(12) 1 d . . P D 2
H9T H 0.0141 -0.2443 0.0821 0.048 Uiso 0.337 1 d . U P D 2
C1TB C 0.00019(9) -0.24891(7) 0.1902(8) 0.020(2) Uani 0.337(12) 1 d . . P D 2
H10T H -0.0061 -0.2474 0.1350 0.024 Uiso 0.337(12) 1 calc R U P D 2
C2TB C 0.00670(3) -0.23644(3) 0.2726(3) 0.0380(6) Uani 0.337(12) 1 d . . P D 2
H11T H -0.0005 -0.2362 0.3230 0.057 Uiso 0.337(12) 1 calc R U P D 2
H12T H 0.0135 -0.2369 0.3264 0.057 Uiso 0.337(12) 1 calc R U P D 2
H13T H 0.0113 -0.2281 0.2221 0.057 Uiso 0.337(12) 1 calc R U P D 2
C3TB C -0.00964(3) -0.26201(3) 0.2651(3) 0.0377(6) Uani 0.337(12) 1 d . . P D 2
H14T H -0.0153 -0.2599 0.3202 0.056 Uiso 0.337(12) 1 calc R U P D 2
H15T H -0.0157 -0.2694 0.2085 0.056 Uiso 0.337(12) 1 calc R U P D 2
H16T H -0.0042 -0.2649 0.3138 0.056 Uiso 0.337(12) 1 calc R U P D 2
O1UA O -0.01404(2) -0.25190(2) -0.12608(17) 0.0391(5) Uani 0.58(1) 1 d . . P E 1
H1U H -0.0202 -0.2600 -0.0942 0.047 Uiso 0.5828 1 d . U P E 1
C1UA C -0.00989(5) -0.25260(5) -0.2474(5) 0.0220(14) Uani 0.58(1) 1 d . . P E 1
H2U H -0.0160 -0.2510 -0.3040 0.026 Uiso 0.583(12) 1 calc R U P E 1
C2UA C -0.01179(3) -0.26653(3) -0.2785(3) 0.0416(7) Uani 0.58(1) 1 d . . P E 1
H3U H -0.0088 -0.2665 -0.3634 0.062 Uiso 0.583(12) 1 calc R U P E 1
H4U H -0.0063 -0.2687 -0.2221 0.062 Uiso 0.583(12) 1 calc R U P E 1
H5U H -0.0216 -0.2736 -0.2704 0.062 Uiso 0.583(12) 1 calc R U P E 1
C3UA C 0.00444(3) -0.24104(3) -0.2684(3) 0.0388(7) Uani 0.58(1) 1 d . . P E 1
H6U H 0.0073 -0.2415 -0.3526 0.058 Uiso 0.583(12) 1 calc R U P E 1
H7U H 0.0047 -0.2322 -0.2564 0.058 Uiso 0.583(12) 1 calc R U P E 1
H8U H 0.0107 -0.2418 -0.2098 0.058 Uiso 0.583(12) 1 calc R U P E 1
O1UB O -0.01404(2) -0.25190(2) -0.12608(17) 0.0391(5) Uani 0.42(1) 1 d . . P E 2
H9U H -0.0202 -0.2600 -0.0942 0.047 Uiso 0.4172 1 d . U P E 2
C1UB C -0.00570(8) -0.25429(6) -0.1977(7) 0.0223(19) Uani 0.42(1) 1 d . . P E 2
H10U H 0.0002 -0.2559 -0.1387 0.027 Uiso 0.417(12) 1 calc R U P E 2
C2UB C -0.01179(3) -0.26653(3) -0.2785(3) 0.0416(7) Uani 0.42(1) 1 d . . P E 2
H11U H -0.0044 -0.2669 -0.3248 0.062 Uiso 0.417(12) 1 calc R U P E 2
H12U H -0.0168 -0.2749 -0.2284 0.062 Uiso 0.417(12) 1 calc R U P E 2
H13U H -0.0182 -0.2660 -0.3362 0.062 Uiso 0.417(12) 1 calc R U P E 2
C3UB C 0.00444(3) -0.24104(3) -0.2684(3) 0.0388(7) Uani 0.42(1) 1 d . . P E 2
H14U H 0.0105 -0.2429 -0.3203 0.058 Uiso 0.417(12) 1 calc R U P E 2
H15U H -0.0008 -0.2381 -0.3202 0.058 Uiso 0.417(12) 1 calc R U P E 2
H16U H 0.0101 -0.2337 -0.2094 0.058 Uiso 0.417(12) 1 calc R U P E 2
O1V O -0.0003(2) 0.00280(15) 0.8765(6) 0.073(3) Uiso 0.3333 1 d . . P . .
C1V C -0.00086(11) 0.00485(10) 0.7573(8) 0.045(2) Uiso 0.3333 1 d . . P . .
C2V C 0.01369(10) 0.00857(11) 0.7198(9) 0.046(2) Uiso 0.3333 1 d . . P . .
C3V C -0.01172(14) -0.00428(15) 0.6741(12) 0.071(3) Uiso 0.3333 1 d . . P . .
H1V H 0.0063 0.0131 0.8765 0.106 Uiso 0.3333 1 d . U P . .
H2V H -0.0037 0.0125 0.7359 0.085 Uiso 0.3333 1 d . U P . .
H3V H 0.0177 0.0168 0.7507 0.106 Uiso 0.3333 1 d . U P . .
H4V H 0.0128 0.0030 0.6783 0.106 Uiso 0.3333 1 d . U P . .
H5V H 0.0113 0.0149 0.6190 0.106 Uiso 0.3333 1 d . U P . .
H6V H -0.0199 -0.0084 0.6817 0.106 Uiso 0.3333 1 d . U P . .
H7V H -0.0093 0.0011 0.5809 0.106 Uiso 0.3333 1 d . U P . .
H8V H -0.0078 -0.0109 0.6403 0.106 Uiso 0.3333 1 d . U P . .

loop_
_atom_site_aniso_label
_atom_site_aniso_U_11
_atom_site_aniso_U_22
_atom_site_aniso_U_33
_atom_site_aniso_U_23
_atom_site_aniso_U_13
_atom_site_aniso_U_12
S1A 0.0210(3) 0.0256(3) 0.0184(3) 0.0023(2) -0.0061(2) 0.0076(2)
O1A 0.0290(9) 0.0381(10) 0.0223(8) -0.0035(7) 0.0049(7) 0.0086(8)
C2A 0.0178(10) 0.0240(11) 0.0160(10) 0.0046(8) 0.0010(8) 0.0079(9)
C3A 0.0161(10) 0.0236(11) 0.0155(10) 0.0050(8) 0.0002(8) 0.0032(9)
C4A 0.0141(10) 0.0268(12) 0.0164(10) 0.0058(9) -0.0031(8) 0.0031(9)
C5A 0.0146(10) 0.0267(12) 0.0197(10) 0.0081(9) 0.0019(8) 0.0066(9)
C6A 0.0243(12) 0.0336(13) 0.0232(11) 0.0091(10) 0.0015(9) 0.0133(11)
C7A 0.0277(12) 0.0324(13) 0.0324(13) 0.0152(10) 0.0117(10) 0.0178(11)
C8A 0.0232(12) 0.0244(12) 0.0361(13) 0.0046(10) 0.0103(10) 0.0116(10)
C9A 0.0167(10) 0.0278(12) 0.0281(12) -0.0001(9) 0.0026(9) 0.0094(9)
C10A 0.0129(10) 0.0242(11) 0.0222(11) 0.0043(9) 0.0013(8) 0.0062(9)
C11A 0.0170(10) 0.0288(12) 0.0131(10) 0.0066(9) -0.0022(8) 0.0030(9)
C12A 0.0173(11) 0.0299(12) 0.0161(10) 0.0035(9) 0.0010(8) -0.0006(9)
C13A 0.0228(12) 0.0294(13) 0.0197(11) -0.0001(9) -0.0001(9) 0.0011(10)
C14A 0.0226(12) 0.0378(14) 0.0129(10) 0.0000(9) -0.0005(8) 0.0064(10)
C15A 0.0165(11) 0.0319(13) 0.0157(10) 0.0063(9) 0.0009(8) 0.0000(10)
C16A 0.0182(11) 0.0270(12) 0.0165(10) 0.0056(9) -0.0037(8) 0.0025(9)
C17A 0.0172(11) 0.0415(15) 0.0222(11) 0.0058(10) -0.0047(9) 0.0089(10)
C18A 0.0259(12) 0.0358(13) 0.0195(11) 0.0058(9) 0.0028(9) 0.0163(11)
C19A 0.0276(12) 0.0294(12) 0.0186(11) 0.0081(9) 0.0015(9) 0.0124(10)
S1B 0.0193(3) 0.0250(3) 0.0181(2) -0.0028(2) 0.00148(19) 0.0113(2)
O1B 0.0376(10) 0.0349(10) 0.0232(9) 0.0045(7) 0.0050(7) 0.0080(8)
C2B 0.0181(10) 0.0208(11) 0.0168(10) -0.0021(8) -0.0006(8) 0.0092(9)
C3B 0.0168(10) 0.0253(11) 0.0206(10) -0.0025(9) -0.0003(8) 0.0129(9)
C4B 0.0164(10) 0.0216(11) 0.0191(10) -0.0041(8) -0.0004(8) 0.0102(9)
C5B 0.0161(10) 0.0144(9) 0.0176(10) 0.0035(8) 0.0007(8) 0.0075(8)
C6B 0.0201(11) 0.0170(10) 0.0197(10) 0.0012(8) 0.0008(8) 0.0065(9)
C7B 0.0199(11) 0.0157(10) 0.0269(12) 0.0039(9) -0.0050(9) 0.0033(9)
C8B 0.0129(10) 0.0201(11) 0.0315(12) 0.0102(9) 0.0024(9) 0.0053(9)
C9B 0.0197(11) 0.0195(10) 0.0244(11) 0.0087(8) 0.0068(8) 0.0110(9)
C10B 0.0180(10) 0.0131(9) 0.0172(10) 0.0031(7) -0.0001(8) 0.0078(8)
C11B 0.0170(10) 0.0224(11) 0.0151(10) -0.0066(8) 0.0012(8) 0.0048(9)
C12B 0.0200(11) 0.0216(11) 0.0163(10) -0.0024(8) 0.0021(8) 0.0058(9)
C13B 0.0278(12) 0.0271(12) 0.0163(10) -0.0018(9) -0.0001(9) 0.0059(10)
C14B 0.0293(13) 0.0274(13) 0.0161(11) -0.0023(9) 0.0050(9) -0.0013(10)
C15B 0.0179(11) 0.0424(15) 0.0216(11) -0.0039(10) 0.0034(9) 0.0045(11)
C16B 0.0182(11) 0.0382(14) 0.0201(11) -0.0076(10) -0.0004(9) 0.0091(10)
C17B 0.0272(12) 0.0292(12) 0.0279(12) -0.0081(10) -0.0025(9) 0.0183(10)
C18B 0.0241(11) 0.0294(12) 0.0199(11) -0.0048(9) -0.0045(9) 0.0128(10)
C19B 0.0335(13) 0.0232(12) 0.0202(11) -0.0006(9) 0.0020(9) 0.0130(10)
S1C 0.0458(4) 0.0302(3) 0.0236(3) 0.0127(2) 0.0143(3) 0.0250(3)
O1C 0.0323(10) 0.0405(11) 0.0317(9) 0.0007(8) -0.0095(8) 0.0147(9)
C2C 0.0330(13) 0.0201(11) 0.0181(10) 0.0032(8) 0.0095(9) 0.0148(10)
C3C 0.0341(13) 0.0164(10) 0.0191(10) 0.0034(8) 0.0081(9) 0.0143(10)
C4C 0.0253(11) 0.0165(10) 0.0166(10) 0.0019(8) 0.0046(8) 0.0115(9)
C5C 0.0187(10) 0.0137(9) 0.0156(10) -0.0025(7) -0.0027(8) 0.0057(8)
C6C 0.0177(10) 0.0207(11) 0.0189(10) -0.0034(8) -0.0033(8) 0.0072(9)
C7C 0.0158(10) 0.0254(11) 0.0277(12) -0.0088(9) -0.0063(9) 0.0098(9)
C8C 0.0241(12) 0.0225(11) 0.0321(12) -0.0083(9) -0.0115(9) 0.0137(10)
C9C 0.0276(12) 0.0154(10) 0.0245(11) -0.0005(8) -0.0074(9) 0.0091(9)
C10C 0.0243(11) 0.0155(10) 0.0183(10) -0.0016(8) -0.0008(8) 0.0083(9)
C11C 0.0229(11) 0.0271(11) 0.0148(10) 0.0074(8) 0.0074(8) 0.0165(10)
C12C 0.0356(14) 0.0394(14) 0.0261(12) 0.0135(10) 0.0121(10) 0.0278(12)
C13C 0.0245(12) 0.0560(18) 0.0291(13) 0.0214(12) 0.0054(10) 0.0234(13)
C14C 0.0224(12) 0.0418(15) 0.0210(11) 0.0081(10) 0.0014(9) 0.0131(11)
C15C 0.0196(11) 0.0352(13) 0.0176(11) 0.0041(9) 0.0020(9) 0.0085(10)
C16C 0.0177(10) 0.0267(11) 0.0147(10) 0.0042(8) 0.0032(8) 0.0115(9)
C17C 0.0383(14) 0.0171(11) 0.0208(11) 0.0052(8) 0.0105(10) 0.0116(10)
C18C 0.0358(14) 0.0272(13) 0.0234(12) 0.0006(10) 0.0081(10) 0.0099(11)
C19C 0.0402(14) 0.0290(13) 0.0211(11) 0.0015(9) 0.0113(10) 0.0187(11)
S1D 0.0234(3) 0.0216(3) 0.0155(2) -0.00216(19) -0.00365(19) 0.0147(2)
O1D 0.0176(7) 0.0142(7) 0.0164(7) -0.0004(5) 0.0051(6) 0.0075(6)
C2D 0.0177(10) 0.0190(10) 0.0135(9) 0.0018(8) 0.0019(8) 0.0121(8)
C3D 0.0140(9) 0.0175(10) 0.0141(9) 0.0028(7) 0.0035(7) 0.0084(8)
C4D 0.0163(10) 0.0168(10) 0.0134(9) 0.0006(7) 0.0017(7) 0.0113(8)
C5D 0.0191(10) 0.0176(10) 0.0131(9) 0.0011(7) 0.0038(8) 0.0120(8)
C6D 0.0307(12) 0.0218(11) 0.0158(10) 0.0027(8) 0.0052(8) 0.0190(10)
C7D 0.0391(14) 0.0229(11) 0.0215(11) 0.0058(9) 0.0102(10) 0.0225(11)
C8D 0.0269(12) 0.0156(10) 0.0310(12) 0.0019(9) 0.0124(9) 0.0122(9)
C9D 0.0200(11) 0.0196(11) 0.0249(11) -0.0049(9) 0.0025(9) 0.0101(9)
C10D 0.0179(10) 0.0171(10) 0.0173(10) 0.0009(8) 0.0047(8) 0.0115(8)
C11D 0.0152(9) 0.0160(10) 0.0115(9) 0.0015(7) 0.0005(7) 0.0101(8)
C12D 0.0168(10) 0.0114(9) 0.0139(9) 0.0002(7) -0.0012(7) 0.0081(8)
C13D 0.0130(9) 0.0135(9) 0.0138(9) 0.0029(7) 0.0010(7) 0.0060(8)
C14D 0.0159(9) 0.0161(10) 0.0127(9) -0.0001(7) 0.0010(7) 0.0106(8)
C15D 0.0176(10) 0.0106(9) 0.0175(10) 0.0005(7) 0.0026(8) 0.0071(8)
C16D 0.0163(10) 0.0134(9) 0.0153(9) 0.0020(7) 0.0037(7) 0.0066(8)
C17D 0.0185(10) 0.0289(12) 0.0175(10) -0.0004(8) -0.0004(8) 0.0152(9)
C18D 0.0184(10) 0.0245(11) 0.0176(10) 0.0011(8) 0.0012(8) 0.0153(9)
C19D 0.0237(11) 0.0286(12) 0.0169(10) 0.0089(9) 0.0030(8) 0.0149(10)
S1E 0.0187(2) 0.0209(3) 0.0169(2) 0.00687(19) 0.00475(19) 0.0096(2)
O1E 0.0184(7) 0.0161(7) 0.0175(7) -0.0044(6) -0.0061(6) 0.0103(6)
C2E 0.0119(9) 0.0169(10) 0.0139(9) 0.0004(8) 0.0018(7) 0.0056(8)
C3E 0.0166(10) 0.0151(9) 0.0122(9) -0.0003(7) 0.0010(7) 0.0081(8)
C4E 0.0119(9) 0.0136(9) 0.0116(9) 0.0011(7) 0.0007(7) 0.0050(8)
C5E 0.0115(9) 0.0132(9) 0.0149(9) -0.0025(7) -0.0028(7) 0.0043(8)
C6E 0.0147(10) 0.0218(10) 0.0141(9) -0.0005(8) -0.0002(8) 0.0077(8)
C7E 0.0168(10) 0.0259(11) 0.0207(10) -0.0070(9) -0.0029(8) 0.0110(9)
C8E 0.0190(10) 0.0207(11) 0.0259(11) -0.0045(9) -0.0051(9) 0.0114(9)
C9E 0.0188(10) 0.0159(10) 0.0206(10) -0.0007(8) -0.0047(8) 0.0079(9)
C10E 0.0141(9) 0.0144(9) 0.0148(9) -0.0020(7) -0.0009(7) 0.0052(8)
C11E 0.0118(9) 0.0139(9) 0.0103(9) 0.0021(7) 0.0017(7) 0.0049(8)
C12E 0.0167(10) 0.0130(9) 0.0136(9) -0.0011(7) 0.0004(7) 0.0079(8)
C13E 0.0167(10) 0.0149(9) 0.0157(9) -0.0006(7) -0.0004(8) 0.0102(8)
C14E 0.0125(9) 0.0124(9) 0.0112(9) -0.0003(7) 0.0006(7) 0.0037(8)
C15E 0.0151(9) 0.0134(9) 0.0147(9) -0.0004(7) 0.0019(7) 0.0073(8)
C16E 0.0137(9) 0.0153(9) 0.0141(9) 0.0023(7) 0.0020(7) 0.0079(8)
C17E 0.0175(10) 0.0140(10) 0.0151(9) 0.0017(7) 0.0013(8) 0.0042(8)
C18E 0.0152(10) 0.0251(11) 0.0186(10) 0.0006(9) 0.0024(8) 0.0014(9)
C19E 0.0262(12) 0.0293(12) 0.0164(10) 0.0024(9) 0.0079(9) 0.0150(10)
S1F 0.0157(2) 0.0233(3) 0.0174(2) -0.00619(19) 0.00050(18) 0.0072(2)
O1F 0.0154(7) 0.0197(7) 0.0174(7) 0.0016(6) 0.0039(6) 0.0070(6)
C2F 0.0150(10) 0.0188(10) 0.0164(10) -0.0029(8) -0.0012(8) 0.0068(8)
C3F 0.0167(10) 0.0203(10) 0.0161(10) -0.0013(8) -0.0007(8) 0.0104(9)
C4F 0.0157(10) 0.0147(10) 0.0174(10) -0.0016(8) 0.0019(8) 0.0060(8)
C5F 0.0168(10) 0.0157(10) 0.0151(10) 0.0013(8) 0.0010(8) 0.0037(8)
C6F 0.0212(11) 0.0213(11) 0.0156(10) -0.0010(8) 0.0022(8) 0.0022(9)
C7F 0.0214(11) 0.0208(11) 0.0186(11) 0.0004(9) -0.0029(9) -0.0018(9)
C8F 0.0137(10) 0.0242(11) 0.0239(11) 0.0071(9) 0.0011(8) 0.0015(9)
C9F 0.0176(10) 0.0219(11) 0.0188(10) 0.0034(8) 0.0033(8) 0.0066(9)
C10F 0.0131(10) 0.0156(10) 0.0175(10) 0.0008(8) 0.0005(8) 0.0036(8)
C11F 0.0150(10) 0.0143(9) 0.0137(9) -0.0033(7) 0.0012(7) 0.0056(8)
C12F 0.0168(10) 0.0180(10) 0.0188(10) -0.0011(8) 0.0025(8) 0.0101(8)
C13F 0.0133(9) 0.0182(10) 0.0214(10) -0.0024(8) 0.0027(8) 0.0076(8)
C14F 0.0146(10) 0.0134(9) 0.0136(9) -0.0023(7) 0.0009(7) 0.0039(8)
C15F 0.0132(9) 0.0203(10) 0.0159(10) -0.0013(8) -0.0010(7) 0.0073(8)
C16F 0.0115(9) 0.0182(10) 0.0158(9) -0.0024(8) 0.0010(7) 0.0034(8)
C17F 0.0306(12) 0.0182(10) 0.0198(11) -0.0009(8) 0.0055(9) 0.0128(10)
C18F 0.0255(11) 0.0195(11) 0.0215(11) -0.0030(8) -0.0010(9) 0.0103(9)
C19F 0.0199(11) 0.0291(12) 0.0201(11) -0.0065(9) -0.0045(9) 0.0097(10)
S1G 0.0202(2) 0.0205(2) 0.0146(2) -0.00160(18) -0.00353(18) 0.0126(2)
O1G 0.0185(7) 0.0174(7) 0.0172(7) -0.0023(6) 0.0044(6) 0.0101(6)
C2G 0.0151(10) 0.0186(10) 0.0143(9) 0.0019(8) 0.0006(7) 0.0098(8)
C3G 0.0133(9) 0.0181(10) 0.0144(9) 0.0011(7) 0.0013(7) 0.0089(8)
C4G 0.0177(10) 0.0198(10) 0.0120(9) -0.0011(8) -0.0013(7) 0.0124(8)
C5G 0.0228(10) 0.0201(10) 0.0130(9) 0.0007(8) 0.0029(8) 0.0157(9)
C6G 0.0392(13) 0.0295(12) 0.0147(10) 0.0009(9) 0.0023(9) 0.0271(11)
C7G 0.0505(16) 0.0301(13) 0.0197(11) 0.0060(9) 0.0098(10) 0.0306(12)
C8G 0.0363(13) 0.0196(11) 0.0306(12) 0.0035(9) 0.0145(10) 0.0179(10)
C9G 0.0240(11) 0.0221(11) 0.0222(11) -0.0027(9) 0.0039(9) 0.0128(9)
C10G 0.0184(10) 0.0180(10) 0.0167(10) -0.0001(8) 0.0027(8) 0.0118(9)
C11G 0.0167(10) 0.0203(10) 0.0105(9) -0.0004(7) -0.0019(7) 0.0127(8)
C12G 0.0151(9) 0.0154(10) 0.0167(10) -0.0001(8) 0.0018(7) 0.0081(8)
C13G 0.0168(10) 0.0156(10) 0.0174(10) -0.0018(8) 0.0002(8) 0.0089(8)
C14G 0.0151(9) 0.0182(10) 0.0125(9) -0.0004(7) 0.0001(7) 0.0112(8)
C15G 0.0148(9) 0.0169(10) 0.0136(9) 0.0010(7) -0.0002(7) 0.0085(8)
C16G 0.0184(10) 0.0138(9) 0.0146(9) -0.0015(7) -0.0029(8) 0.0092(8)
C17G 0.0209(11) 0.0356(13) 0.0168(10) -0.0041(9) -0.0036(8) 0.0204(10)
C18G 0.0174(10) 0.0243(11) 0.0170(10) 0.0004(8) -0.0005(8) 0.0138(9)
C19G 0.0228(11) 0.0260(11) 0.0172(10) 0.0076(9) 0.0017(8) 0.0130(9)
S1H 0.0202(3) 0.0255(3) 0.0173(2) 0.0081(2) 0.00481(19) 0.0111(2)
O1H 0.0187(7) 0.0181(7) 0.0172(7) -0.0057(6) -0.0073(6) 0.0106(6)
C2H 0.0136(9) 0.0173(10) 0.0140(9) 0.0004(8) 0.0014(7) 0.0047(8)
C3H 0.0160(10) 0.0153(9) 0.0115(9) -0.0016(7) 0.0002(7) 0.0059(8)
C4H 0.0119(9) 0.0148(9) 0.0127(9) 0.0002(7) -0.0001(7) 0.0052(8)
C5H 0.0117(9) 0.0137(9) 0.0135(9) -0.0024(7) -0.0029(7) 0.0034(8)
C6H 0.0153(10) 0.0202(10) 0.0145(9) -0.0011(8) -0.0021(8) 0.0070(8)
C7H 0.0149(10) 0.0241(11) 0.0206(10) -0.0056(8) -0.0018(8) 0.0089(9)
C8H 0.0188(10) 0.0198(10) 0.0266(11) -0.0051(9) -0.0072(9) 0.0117(9)
C9H 0.0195(10) 0.0167(10) 0.0204(10) 0.0000(8) -0.0048(8) 0.0074(9)
C10H 0.0141(9) 0.0147(9) 0.0161(10) -0.0010(8) -0.0029(7) 0.0041(8)
C11H 0.0121(9) 0.0131(9) 0.0106(9) 0.0004(7) 0.0009(7) 0.0037(8)
C12H 0.0122(9) 0.0154(9) 0.0150(9) 0.0019(7) 0.0015(7) 0.0068(8)
C13H 0.0157(9) 0.0135(9) 0.0143(9) -0.0008(7) 0.0020(7) 0.0070(8)
C14H 0.0117(9) 0.0144(9) 0.0112(9) -0.0004(7) -0.0004(7) 0.0042(8)
C15H 0.0156(9) 0.0146(9) 0.0163(9) 0.0001(7) 0.0002(8) 0.0080(8)
C16H 0.0157(9) 0.0160(10) 0.0134(9) -0.0004(7) 0.0013(7) 0.0081(8)
C17H 0.0150(10) 0.0144(10) 0.0150(9) 0.0010(7) 0.0009(7) 0.0028(8)
C18H 0.0162(10) 0.0244(11) 0.0175(10) -0.0017(9) 0.0010(8) 0.0013(9)
C19H 0.0232(11) 0.0261(12) 0.0154(10) 0.0011(8) 0.0059(8) 0.0098(10)
S1I 0.0200(3) 0.0316(3) 0.0188(3) -0.0073(2) 0.0004(2) 0.0130(2)
O1I 0.0167(7) 0.0249(8) 0.0195(7) 0.0002(6) 0.0043(6) 0.0098(6)
C2I 0.0158(10) 0.0266(11) 0.0163(10) -0.0050(8) -0.0038(8) 0.0109(9)
C3I 0.0173(10) 0.0288(12) 0.0174(10) -0.0039(9) -0.0028(8) 0.0141(9)
C4I 0.0176(10) 0.0250(11) 0.0159(10) -0.0026(8) 0.0002(8) 0.0105(9)
C5I 0.0173(10) 0.0257(11) 0.0147(10) 0.0005(8) 0.0006(8) 0.0093(9)
C6I 0.0247(12) 0.0303(12) 0.0144(10) -0.0015(9) 0.0013(9) 0.0080(10)
C7I 0.0214(12) 0.0310(13) 0.0199(11) 0.0008(9) -0.0037(9) 0.0030(10)
C8I 0.0175(11) 0.0317(13) 0.0231(11) 0.0090(9) 0.0017(9) 0.0067(10)
C9I 0.0206(11) 0.0280(12) 0.0198(11) 0.0049(9) 0.0043(8) 0.0111(10)
C10I 0.0195(11) 0.0238(11) 0.0160(10) 0.0012(8) 0.0001(8) 0.0112(9)
C11I 0.0166(10) 0.0230(11) 0.0145(9) -0.0055(8) -0.0006(8) 0.0097(9)
C12I 0.0130(10) 0.0279(11) 0.0168(10) -0.0035(8) -0.0010(8) 0.0100(9)
C13I 0.0148(10) 0.0285(12) 0.0162(10) -0.0032(8) -0.0025(8) 0.0109(9)
C14I 0.0182(10) 0.0197(10) 0.0138(9) -0.0040(8) -0.0002(8) 0.0082(9)
C15I 0.0132(10) 0.0231(11) 0.0219(10) -0.0045(8) 0.0015(8) 0.0085(9)
C16I 0.0170(10) 0.0254(11) 0.0196(10) -0.0041(8) -0.0005(8) 0.0128(9)
C17I 0.0294(12) 0.0270(12) 0.0201(11) -0.0025(9) 0.0020(9) 0.0167(10)
C18I 0.0279(12) 0.0274(12) 0.0224(11) -0.0038(9) -0.0021(9) 0.0155(10)
C19I 0.0256(12) 0.0370(14) 0.0196(11) -0.0097(10) -0.0086(9) 0.0171(11)
S1J 0.0225(3) 0.0150(2) 0.0155(2) -0.00199(18) 0.00223(19) 0.0089(2)
O1J 0.0194(7) 0.0181(7) 0.0177(7) 0.0074(6) 0.0041(6) 0.0090(6)
C2J 0.0172(10) 0.0130(9) 0.0135(9) -0.0017(7) -0.0019(7) 0.0071(8)
C3J 0.0200(10) 0.0142(9) 0.0143(9) 0.0010(7) -0.0012(8) 0.0101(8)
C4J 0.0190(10) 0.0121(9) 0.0126(9) -0.0002(7) 0.0005(7) 0.0066(8)
C5J 0.0190(10) 0.0115(9) 0.0146(9) 0.0022(7) 0.0001(8) 0.0059(8)
C6J 0.0264(11) 0.0144(10) 0.0143(10) 0.0015(8) 0.0004(8) 0.0062(9)
C7J 0.0234(11) 0.0152(10) 0.0202(11) 0.0024(8) -0.0036(9) 0.0017(9)
C8J 0.0199(11) 0.0157(10) 0.0269(11) 0.0069(8) -0.0013(9) 0.0048(9)
C9J 0.0207(11) 0.0180(10) 0.0232(11) 0.0061(8) 0.0046(8) 0.0092(9)
C10J 0.0222(10) 0.0113(9) 0.0140(9) 0.0022(7) 0.0006(8) 0.0080(8)
C11J 0.0170(10) 0.0107(9) 0.0121(9) -0.0012(7) 0.0004(7) 0.0057(8)
C12J 0.0192(10) 0.0124(9) 0.0131(9) -0.0017(7) -0.0001(8) 0.0061(8)
C13J 0.0186(10) 0.0146(9) 0.0147(9) -0.0008(7) -0.0001(8) 0.0087(8)
C14J 0.0219(10) 0.0107(9) 0.0126(9) 0.0017(7) 0.0017(8) 0.0083(8)
C15J 0.0169(10) 0.0147(10) 0.0178(10) 0.0022(8) 0.0018(8) 0.0065(8)
C16J 0.0196(10) 0.0176(10) 0.0161(10) 0.0010(8) -0.0009(8) 0.0108(9)
C17J 0.0280(11) 0.0170(10) 0.0170(10) 0.0010(8) 0.0037(8) 0.0136(9)
C18J 0.0271(11) 0.0129(10) 0.0180(10) -0.0005(8) 0.0004(8) 0.0099(9)
C19J 0.0257(11) 0.0213(11) 0.0182(10) -0.0048(8) -0.0056(9) 0.0124(9)
S1K 0.0253(3) 0.0214(3) 0.0176(2) -0.00205(19) -0.0070(2) 0.0129(2)
O1K 0.0217(8) 0.0163(7) 0.0164(7) -0.0017(6) 0.0068(6) 0.0088(6)
C2K 0.0186(10) 0.0191(10) 0.0141(9) 0.0010(8) 0.0001(8) 0.0122(8)
C3K 0.0164(10) 0.0152(9) 0.0126(9) 0.0022(7) 0.0019(7) 0.0081(8)
C4K 0.0147(9) 0.0159(10) 0.0119(9) 0.0011(7) 0.0004(7) 0.0088(8)
C5K 0.0151(9) 0.0170(10) 0.0144(9) 0.0003(7) 0.0035(7) 0.0104(8)
C6K 0.0205(10) 0.0220(11) 0.0130(9) 0.0010(8) 0.0023(8) 0.0138(9)
C7K 0.0246(11) 0.0199(11) 0.0218(11) 0.0044(8) 0.0070(9) 0.0153(9)
C8K 0.0210(11) 0.0169(10) 0.0263(11) -0.0004(8) 0.0069(9) 0.0099(9)
C9K 0.0174(10) 0.0199(11) 0.0223(11) -0.0048(8) 0.0002(8) 0.0091(9)
C10K 0.0155(10) 0.0189(10) 0.0146(9) 0.0003(8) 0.0024(7) 0.0098(8)
C11K 0.0169(10) 0.0161(10) 0.0107(9) 0.0001(7) -0.0003(7) 0.0102(8)
C12K 0.0165(10) 0.0139(9) 0.0145(9) 0.0002(7) -0.0006(7) 0.0087(8)
C13K 0.0170(10) 0.0143(9) 0.0150(9) 0.0028(7) 0.0019(7) 0.0080(8)
C14K 0.0176(10) 0.0171(10) 0.0120(9) 0.0021(7) 0.0025(7) 0.0101(8)
C15K 0.0195(10) 0.0136(9) 0.0166(10) -0.0001(7) 0.0013(8) 0.0086(8)
C16K 0.0150(9) 0.0143(9) 0.0143(9) 0.0020(7) 0.0017(7) 0.0058(8)
C17K 0.0160(10) 0.0208(10) 0.0153(9) -0.0005(8) -0.0011(8) 0.0106(8)
C18K 0.0265(12) 0.0380(13) 0.0191(11) 0.0023(9) 0.0007(9) 0.0240(11)
C19K 0.0281(12) 0.0252(11) 0.0165(10) 0.0059(9) 0.0008(9) 0.0151(10)
S1L 0.0291(3) 0.0208(3) 0.0176(2) 0.00689(19) 0.0062(2) 0.0133(2)
O1L 0.0281(8) 0.0230(8) 0.0180(7) 0.0027(6) 0.0010(6) 0.0164(7)
C2L 0.0272(11) 0.0179(10) 0.0157(10) 0.0001(8) 0.0048(8) 0.0140(9)
C3L 0.0295(12) 0.0143(10) 0.0161(10) 0.0004(8) 0.0060(8) 0.0120(9)
C4L 0.0259(11) 0.0162(10) 0.0136(9) 0.0022(7) 0.0048(8) 0.0130(9)
C5L 0.0235(11) 0.0161(10) 0.0155(10) -0.0002(8) 0.0000(8) 0.0110(9)
C6L 0.0304(12) 0.0243(11) 0.0138(10) 0.0013(8) 0.0028(9) 0.0160(10)
C7L 0.0289(12) 0.0257(12) 0.0191(11) -0.0032(9) 0.0002(9) 0.0164(10)
C8L 0.0251(11) 0.0210(11) 0.0251(11) -0.0055(9) -0.0074(9) 0.0138(9)
C9L 0.0245(11) 0.0149(10) 0.0199(10) 0.0004(8) -0.0041(8) 0.0086(9)
C10L 0.0224(11) 0.0152(10) 0.0149(9) -0.0010(8) 0.0003(8) 0.0082(9)
C11L 0.0251(11) 0.0173(10) 0.0142(9) 0.0046(8) 0.0067(8) 0.0136(9)
C12L 0.0278(11) 0.0146(10) 0.0186(10) 0.0031(8) 0.0065(8) 0.0127(9)
C13L 0.0255(11) 0.0184(10) 0.0209(10) 0.0058(8) 0.0064(8) 0.0158(9)
C14L 0.0236(11) 0.0213(11) 0.0131(9) 0.0032(8) 0.0045(8) 0.0124(9)
C15L 0.0304(12) 0.0181(10) 0.0163(10) 0.0015(8) 0.0048(8) 0.0164(9)
C16L 0.0294(12) 0.0194(10) 0.0152(10) 0.0040(8) 0.0052(8) 0.0168(9)
C17L 0.0302(12) 0.0154(10) 0.0190(10) 0.0039(8) 0.0051(9) 0.0103(9)
C18L 0.0271(12) 0.0220(11) 0.0197(11) 0.0019(9) 0.0052(9) 0.0107(10)
C19L 0.0378(14) 0.0253(12) 0.0188(11) 0.0017(9) 0.0091(10) 0.0172(11)
S1M 0.0168(2) 0.0148(2) 0.0146(2) -0.00111(17) 0.00238(18) 0.00708(19)
O1M 0.0167(7) 0.0171(7) 0.0160(7) 0.0071(6) 0.0030(5) 0.0087(6)
C2M 0.0135(9) 0.0112(9) 0.0144(9) 0.0002(7) 0.0001(7) 0.0058(8)
C3M 0.0134(9) 0.0125(9) 0.0138(9) 0.0005(7) -0.0005(7) 0.0073(8)
C4M 0.0159(10) 0.0117(9) 0.0121(9) -0.0009(7) 0.0002(7) 0.0064(8)
C5M 0.0148(10) 0.0115(9) 0.0132(9) 0.0024(7) 0.0003(7) 0.0045(8)
C6M 0.0219(11) 0.0145(10) 0.0142(10) 0.0017(8) 0.0002(8) 0.0020(9)
C7M 0.0225(11) 0.0182(11) 0.0185(10) 0.0019(8) -0.0048(9) -0.0009(9)
C8M 0.0140(10) 0.0229(11) 0.0272(12) 0.0095(9) -0.0011(9) 0.0022(9)
C9M 0.0162(10) 0.0213(11) 0.0205(10) 0.0066(8) 0.0039(8) 0.0072(9)
C10M 0.0137(9) 0.0141(9) 0.0159(9) 0.0031(7) 0.0004(7) 0.0067(8)
C11M 0.0152(9) 0.0110(9) 0.0100(9) -0.0013(7) 0.0007(7) 0.0061(8)
C12M 0.0095(9) 0.0122(9) 0.0147(9) -0.0018(7) 0.0005(7) 0.0036(7)
C13M 0.0136(9) 0.0161(9) 0.0142(9) -0.0008(7) -0.0014(7) 0.0085(8)
C14M 0.0166(10) 0.0113(9) 0.0119(9) 0.0008(7) 0.0019(7) 0.0073(8)
C15M 0.0111(9) 0.0129(9) 0.0175(10) 0.0018(7) 0.0018(7) 0.0045(8)
C16M 0.0113(9) 0.0142(9) 0.0164(9) 0.0012(7) 0.0002(7) 0.0069(8)
C17M 0.0271(11) 0.0153(10) 0.0172(10) 0.0011(8) 0.0040(8) 0.0130(9)
C18M 0.0214(10) 0.0137(9) 0.0173(10) -0.0004(8) 0.0004(8) 0.0099(8)
C19M 0.0222(11) 0.0218(11) 0.0162(10) -0.0053(8) -0.0064(8) 0.0115(9)
S1N 0.0209(2) 0.0180(2) 0.0175(2) -0.00231(19) -0.00650(19) 0.0108(2)
O1N 0.0189(7) 0.0150(7) 0.0177(7) -0.0005(5) 0.0069(6) 0.0081(6)
C2N 0.0161(10) 0.0166(10) 0.0139(9) 0.0022(7) 0.0008(7) 0.0101(8)
C3N 0.0140(9) 0.0133(9) 0.0126(9) 0.0012(7) 0.0013(7) 0.0063(8)
C4N 0.0133(9) 0.0135(9) 0.0112(9) -0.0005(7) -0.0008(7) 0.0077(8)
C5N 0.0122(9) 0.0146(9) 0.0145(9) -0.0003(7) 0.0028(7) 0.0084(8)
C6N 0.0206(10) 0.0193(10) 0.0149(9) 0.0010(8) 0.0015(8) 0.0139(9)
C7N 0.0238(11) 0.0184(10) 0.0214(10) 0.0050(8) 0.0075(8) 0.0141(9)
C8N 0.0193(10) 0.0137(10) 0.0265(11) 0.0005(8) 0.0064(9) 0.0080(8)
C9N 0.0144(10) 0.0175(10) 0.0214(10) -0.0048(8) 0.0004(8) 0.0079(8)
C10N 0.0119(9) 0.0161(10) 0.0165(9) -0.0002(7) 0.0016(7) 0.0079(8)
C11N 0.0119(9) 0.0143(9) 0.0107(9) -0.0001(7) -0.0006(7) 0.0078(8)
C12N 0.0145(9) 0.0108(9) 0.0145(9) -0.0004(7) -0.0014(7) 0.0070(8)
C13N 0.0125(9) 0.0126(9) 0.0142(9) 0.0037(7) 0.0012(7) 0.0053(8)
C14N 0.0155(9) 0.0169(10) 0.0111(9) 0.0005(7) 0.0015(7) 0.0103(8)
C15N 0.0170(10) 0.0121(9) 0.0148(9) 0.0006(7) 0.0020(8) 0.0062(8)
C16N 0.0141(9) 0.0116(9) 0.0141(9) 0.0012(7) 0.0013(7) 0.0054(8)
C17N 0.0121(9) 0.0196(10) 0.0166(10) -0.0009(8) -0.0008(7) 0.0076(8)
C18N 0.0227(11) 0.0348(13) 0.0184(10) 0.0024(9) 0.0004(8) 0.0209(10)
C19N 0.0262(11) 0.0217(11) 0.0157(10) 0.0060(8) 0.0008(8) 0.0123(9)
S1O 0.0295(3) 0.0263(3) 0.0193(3) 0.0089(2) 0.0081(2) 0.0183(2)
O1O 0.0248(8) 0.0242(8) 0.0192(7) 0.0044(6) 0.0015(6) 0.0167(7)
C2O 0.0233(11) 0.0179(10) 0.0173(10) 0.0013(8) 0.0042(8) 0.0131(9)
C3O 0.0241(11) 0.0172(10) 0.0179(10) 0.0002(8) 0.0034(8) 0.0118(9)
C4O 0.0216(11) 0.0193(10) 0.0173(10) 0.0045(8) 0.0042(8) 0.0129(9)
C5O 0.0205(10) 0.0234(11) 0.0166(10) 0.0017(8) 0.0002(8) 0.0145(9)
C6O 0.0253(12) 0.0372(13) 0.0164(10) 0.0045(9) 0.0028(9) 0.0205(11)
C7O 0.0275(12) 0.0452(15) 0.0196(11) -0.0026(10) 0.0006(9) 0.0263(12)
C8O 0.0284(12) 0.0349(13) 0.0253(11) -0.0072(10) -0.0079(9) 0.0243(11)
C9O 0.0281(12) 0.0240(11) 0.0220(11) 0.0014(9) -0.0024(9) 0.0167(10)
C10O 0.0226(11) 0.0205(10) 0.0172(10) 0.0010(8) -0.0002(8) 0.0134(9)
C11O 0.0200(10) 0.0217(10) 0.0147(9) 0.0058(8) 0.0060(8) 0.0141(9)
C12O 0.0239(11) 0.0190(10) 0.0201(10) 0.0050(8) 0.0063(8) 0.0146(9)
C13O 0.0222(11) 0.0219(11) 0.0229(11) 0.0069(8) 0.0046(8) 0.0167(9)
C14O 0.0205(10) 0.0239(11) 0.0147(9) 0.0063(8) 0.0062(8) 0.0145(9)
C15O 0.0284(12) 0.0237(11) 0.0155(10) 0.0015(8) 0.0039(8) 0.0185(10)
C16O 0.0274(11) 0.0228(11) 0.0169(10) 0.0046(8) 0.0052(8) 0.0200(10)
C17O 0.0230(11) 0.0241(12) 0.0238(11) 0.0073(9) 0.0036(9) 0.0106(10)
C18O 0.0235(11) 0.0222(11) 0.0207(11) -0.0001(9) 0.0029(9) 0.0088(9)
C19O 0.0329(13) 0.0286(12) 0.0190(11) -0.0004(9) 0.0078(9) 0.0169(11)
S1P 0.0243(3) 0.0278(3) 0.0181(3) 0.0009(2) -0.0063(2) 0.0047(2)
O1P 0.0718(16) 0.0584(14) 0.0310(11) -0.0049(10) 0.0086(10) 0.0350(13)
C2P 0.0211(11) 0.0275(12) 0.0149(10) 0.0022(9) -0.0016(8) 0.0042(9)
C3P 0.0178(11) 0.0261(12) 0.0185(11) 0.0042(9) -0.0014(8) 0.0013(9)
C4P 0.0170(10) 0.0261(12) 0.0172(10) 0.0027(9) -0.0032(8) 0.0030(9)
C5P 0.0154(10) 0.0240(11) 0.0177(10) 0.0009(8) 0.0019(8) 0.0066(9)
C6P 0.0227(11) 0.0282(12) 0.0197(11) 0.0024(9) 0.0016(9) 0.0117(10)
C7P 0.0262(12) 0.0280(12) 0.0275(12) 0.0060(9) 0.0089(9) 0.0164(10)
C8P 0.0209(11) 0.0226(11) 0.0330(13) 0.0002(9) 0.0082(9) 0.0097(9)
C9P 0.0156(10) 0.0285(12) 0.0256(11) -0.0054(9) 0.0021(9) 0.0073(9)
C10P 0.0145(10) 0.0260(12) 0.0195(10) 0.0009(9) 0.0021(8) 0.0069(9)
C11P 0.0274(12) 0.0264(12) 0.0151(10) 0.0013(9) -0.0075(9) 0.0089(10)
C12P 0.0389(15) 0.0281(13) 0.0194(11) 0.0007(10) -0.0055(10) 0.0081(11)
C13P 0.0574(19) 0.0318(14) 0.0271(13) -0.0038(11) -0.0065(12) 0.0180(14)
C14P 0.0617(19) 0.0490(17) 0.0188(12) -0.0051(11) -0.0034(12) 0.0354(16)
C15P 0.0382(15) 0.0463(16) 0.0170(11) 0.0027(10) 0.0000(10) 0.0224(13)
C16P 0.0281(12) 0.0310(13) 0.0157(10) 0.0003(9) -0.0044(9) 0.0127(10)
C17P 0.0202(12) 0.0399(15) 0.0229(12) 0.0051(10) -0.0047(9) 0.0063(11)
C18P 0.0298(13) 0.0397(14) 0.0188(11) 0.0035(10) -0.0002(9) 0.0143(11)
C19P 0.0307(13) 0.0312(13) 0.0180(11) 0.0063(10) -0.0006(9) 0.0069(11)
O1QA 0.0803(18) 0.0675(16) 0.0562(14) -0.0161(12) -0.0281(13) 0.0576(15)
C1QA 0.020(4) 0.066(7) 0.28(3) -0.107(11) -0.046(9) 0.015(5)
C2QA 0.056(2) 0.059(2) 0.062(2) -0.0092(17) -0.0176(17) 0.0381(18)
C3QA 0.076(3) 0.057(2) 0.064(2) -0.0021(18) -0.0089(19) 0.047(2)
O1QB 0.0803(18) 0.0675(16) 0.0562(14) -0.0161(12) -0.0281(13) 0.0576(15)
C1QB 0.012(3) 0.042(3) 0.019(2) 0.0011(18) -0.0027(16) 0.017(2)
C2QB 0.056(2) 0.059(2) 0.062(2) -0.0092(17) -0.0176(17) 0.0381(18)
C3QB 0.076(3) 0.057(2) 0.064(2) -0.0021(18) -0.0089(19) 0.047(2)
O1RA 0.0612(13) 0.0532(12) 0.0296(9) -0.0203(9) -0.0240(9) 0.0490(11)
C1RA 0.011(3) 0.030(3) 0.020(3) -0.002(2) 0.002(3) 0.008(2)
C2RA 0.0417(16) 0.0385(15) 0.0436(16) -0.0077(12) -0.0186(13) 0.0234(13)
C3RA 0.0338(14) 0.0310(14) 0.0442(15) -0.0112(12) -0.0117(12) 0.0190(12)
O1RB 0.0612(13) 0.0532(12) 0.0296(9) -0.0203(9) -0.0240(9) 0.0490(11)
C1RB 0.022(3) 0.024(2) 0.018(3) -0.0012(19) -0.003(2) 0.012(2)
C2RB 0.0417(16) 0.0385(15) 0.0436(16) -0.0077(12) -0.0186(13) 0.0234(13)
C3RB 0.0338(14) 0.0310(14) 0.0442(15) -0.0112(12) -0.0117(12) 0.0190(12)
O1SA 0.0599(13) 0.0479(11) 0.0291(9) -0.0183(8) -0.0231(9) 0.0460(11)
C1SA 0.016(2) 0.023(2) 0.019(2) -0.0004(16) -0.0025(18) 0.0095(18)
C2SA 0.0354(14) 0.0323(14) 0.0394(15) -0.0037(11) -0.0135(12) 0.0199(12)
C3SA 0.0377(15) 0.0346(14) 0.0408(15) -0.0137(12) -0.0124(12) 0.0230(12)
O1SB 0.0599(13) 0.0479(11) 0.0291(9) -0.0183(8) -0.0231(9) 0.0460(11)
C1SB 0.012(4) 0.019(3) 0.023(4) -0.002(3) -0.001(3) 0.005(3)
C2SB 0.0354(14) 0.0323(14) 0.0394(15) -0.0037(11) -0.0135(12) 0.0199(12)
C3SB 0.0377(15) 0.0346(14) 0.0408(15) -0.0137(12) -0.0124(12) 0.0230(12)
O1TA 0.0550(12) 0.0175(8) 0.0307(10) -0.0049(7) 0.0211(9) 0.0058(8)
C1TA 0.029(2) 0.0246(19) 0.021(2) -0.0018(15) 0.0017(18) 0.0158(17)
C2TA 0.0383(15) 0.0298(14) 0.0421(16) -0.0106(12) 0.0068(12) 0.0141(12)
C3TA 0.0377(15) 0.0282(14) 0.0443(16) 0.0003(12) 0.0137(12) 0.0144(12)
O1TB 0.0550(12) 0.0175(8) 0.0307(10) -0.0049(7) 0.0211(9) 0.0058(8)
C1TB 0.029(4) 0.021(3) 0.016(4) 0.001(3) 0.002(3) 0.018(3)
C2TB 0.0383(15) 0.0298(14) 0.0421(16) -0.0106(12) 0.0068(12) 0.0141(12)
C3TB 0.0377(15) 0.0282(14) 0.0443(16) 0.0003(12) 0.0137(12) 0.0144(12)
O1UA 0.0541(12) 0.0172(8) 0.0313(10) -0.0040(7) 0.0210(9) 0.0069(8)
C1UA 0.026(2) 0.026(2) 0.020(2) -0.0014(17) 0.0031(19) 0.0170(18)
C2UA 0.0428(16) 0.0329(15) 0.0445(16) -0.0101(12) 0.0090(13) 0.0154(13)
C3UA 0.0375(15) 0.0259(13) 0.0452(16) -0.0014(12) 0.0153(12) 0.0100(12)
O1UB 0.0541(12) 0.0172(8) 0.0313(10) -0.0040(7) 0.0210(9) 0.0069(8)
C1UB 0.033(4) 0.026(3) 0.020(3) 0.005(2) 0.006(3) 0.024(3)
C2UB 0.0428(16) 0.0329(15) 0.0445(16) -0.0101(12) 0.0090(13) 0.0154(13)
C3UB 0.0375(15) 0.0259(13) 0.0452(16) -0.0014(12) 0.0153(12) 0.0100(12)

loop_
_atom_type_symbol
_atom_type_description
_atom_type_scat_dispersion_real
_atom_type_scat_dispersion_imag
_atom_type_scat_source
C C 0.0181 0.0091 'International Tables Vol C Tables 4.2.6.8 and 6.1.1.4'
H H 0.0000 0.0000 'International Tables Vol C Tables 4.2.6.8 and 6.1.1.4'
O O 0.0492 0.0322 'International Tables Vol C Tables 4.2.6.8 and 6.1.1.4'
S S 0.3331 0.5567 'International Tables Vol C Tables 4.2.6.8 and 6.1.1.4'

loop_
_geom_angle_atom_site_label_1
_geom_angle_atom_site_label_2
_geom_angle_atom_site_label_3
_geom_angle
_geom_angle_site_symmetry_1
_geom_angle_site_symmetry_3
C10A S1A C2A 103.58(11) . .
C14A O1A H1A 121.9 . .
C18A C2A C3A 114.89(18) . .
C18A C2A C19A 109.68(19) . .
C3A C2A C19A 108.88(18) . .
C18A C2A S1A 109.67(16) . .
C3A C2A S1A 107.94(16) . .
C19A C2A S1A 105.33(15) . .
C2A C3A C4A 118.55(18) . .
C2A C3A H2A 107.7 . .
C4A C3A H2A 107.7 . .
C2A C3A H3A 107.7 . .
C4A C3A H3A 107.7 . .
H2A C3A H3A 107.1 . .
C5A C4A C11A 110.72(18) . .
C5A C4A C17A 109.6(2) . .
C11A C4A C17A 108.44(18) . .
C5A C4A C3A 111.55(18) . .
C11A C4A C3A 111.1(2) . .
C17A C4A C3A 105.24(18) . .
C10A C5A C6A 117.2(2) . .
C10A C5A C4A 124.2(2) . .
C6A C5A C4A 118.6(2) . .
C7A C6A C5A 122.5(2) . .
C7A C6A H4A 118.8 . .
C5A C6A H4A 118.8 . .
C6A C7A C8A 119.6(2) . .
C6A C7A H5A 120.2 . .
C8A C7A H5A 120.2 . .
C9A C8A C7A 119.6(2) . .
C9A C8A H6A 120.2 . .
C7A C8A H6A 120.2 . .
C8A C9A C10A 120.8(2) . .
C8A C9A H7A 119.6 . .
C10A C9A H7A 119.6 . .
C5A C10A C9A 120.3(2) . .
C5A C10A S1A 125.74(18) . .
C9A C10A S1A 113.88(17) . .
C16A C11A C12A 117.2(2) . .
C16A C11A C4A 123.5(2) . .
C12A C11A C4A 119.3(2) . .
C13A C12A C11A 121.9(2) . .
C13A C12A H8A 119.1 . .
C11A C12A H8A 119.1 . .
C12A C13A C14A 119.2(2) . .
C12A C13A H9A 120.4 . .
C14A C13A H9A 120.4 . .
O1A C14A C15A 117.5(2) . .
O1A C14A C13A 122.0(2) . .
C15A C14A C13A 120.5(2) . .
C14A C15A C16A 119.5(2) . .
C14A C15A H10A 120.2 . .
C16A C15A H10A 120.2 . .
C15A C16A C11A 121.7(2) . .
C15A C16A H11A 119.2 . .
C11A C16A H11A 119.2 . .
C4A C17A H12A 109.5 . .
C4A C17A H13A 109.5 . .
H12A C17A H13A 109.5 . .
C4A C17A H14A 109.5 . .
H12A C17A H14A 109.5 . .
H13A C17A H14A 109.5 . .
C2A C18A H15A 109.5 . .
C2A C18A H16A 109.5 . .
H15A C18A H16A 109.5 . .
C2A C18A H17A 109.5 . .
H15A C18A H17A 109.5 . .
H16A C18A H17A 109.5 . .
C2A C19A H18A 109.5 . .
C2A C19A H19A 109.5 . .
H18A C19A H19A 109.5 . .
C2A C19A H20A 109.5 . .
H18A C19A H20A 109.5 . .
H19A C19A H20A 109.5 . .
C10B S1B C2B 103.70(10) . .
C14B O1B H1B 111.1 . .
C19B C2B C18B 109.51(19) . .
C19B C2B C3B 114.74(18) . .
C18B C2B C3B 108.79(18) . .
C19B C2B S1B 109.72(16) . .
C18B C2B S1B 105.15(15) . .
C3B C2B S1B 108.49(15) . .
C2B C3B C4B 118.70(18) . .
C2B C3B H2B 107.6 . .
C4B C3B H2B 107.6 . .
C2B C3B H3B 107.6 . .
C4B C3B H3B 107.6 . .
H2B C3B H3B 107.1 . .
C11B C4B C5B 111.72(18) . .
C11B C4B C3B 111.74(18) . .
C5B C4B C3B 111.29(17) . .
C11B C4B C17B 107.84(18) . .
C5B C4B C17B 108.58(18) . .
C3B C4B C17B 105.36(18) . .
C10B C5B C6B 117.15(19) . .
C10B C5B C4B 124.25(19) . .
C6B C5B C4B 118.60(19) . .
C7B C6B C5B 122.4(2) . .
C7B C6B H4B 118.8 . .
C5B C6B H4B 118.8 . .
C6B C7B C8B 119.5(2) . .
C6B C7B H5B 120.3 . .
C8B C7B H5B 120.3 . .
C9B C8B C7B 119.6(2) . .
C9B C8B H6B 120.2 . .
C7B C8B H6B 120.2 . .
C8B C9B C10B 121.1(2) . .
C8B C9B H7B 119.5 . .
C10B C9B H7B 119.5 . .
C5B C10B C9B 120.3(2) . .
C5B C10B S1B 125.84(16) . .
C9B C10B S1B 113.84(16) . .
C12B C11B C16B 117.6(2) . .
C12B C11B C4B 124.00(19) . .
C16B C11B C4B 118.4(2) . .
C13B C12B C11B 121.1(2) . .
C13B C12B H8B 119.4 . .
C11B C12B H8B 119.4 . .
C12B C13B C14B 119.3(2) . .
C12B C13B H9B 120.4 . .
C14B C13B H9B 120.4 . .
O1B C14B C15B 120.9(2) . .
O1B C14B C13B 118.5(3) . .
C15B C14B C13B 120.6(2) . .
C16B C15B C14B 119.0(2) . .
C16B C15B H10B 120.5 . .
C14B C15B H10B 120.5 . .
C15B C16B C11B 122.4(2) . .
C15B C16B H11B 118.8 . .
C11B C16B H11B 118.8 . .
C4B C17B H12B 109.5 . .
C4B C17B H13B 109.5 . .
H12B C17B H13B 109.5 . .
C4B C17B H14B 109.5 . .
H12B C17B H14B 109.5 . .
H13B C17B H14B 109.5 . .
C2B C18B H15B 109.5 . .
C2B C18B H16B 109.5 . .
H15B C18B H16B 109.5 . .
C2B C18B H17B 109.5 . .
H15B C18B H17B 109.5 . .
H16B C18B H17B 109.5 . .
C2B C19B H18B 109.5 . .
C2B C19B H19B 109.5 . .
H18B C19B H19B 109.5 . .
C2B C19B H20B 109.5 . .
H18B C19B H20B 109.5 . .
H19B C19B H20B 109.5 . .
C10C S1C C2C 104.99(10) . .
C14C O1C H1C 118.5 . .
C18C C2C C3C 114.39(19) . .
C18C C2C C19C 109.7(2) . .
C3C C2C C19C 108.92(19) . .
C18C C2C S1C 109.95(17) . .
C3C C2C S1C 108.86(17) . .
C19C C2C S1C 104.58(16) . .
C2C C3C C4C 119.34(18) . .
C2C C3C H2C 107.5 . .
C4C C3C H2C 107.5 . .
C2C C3C H3C 107.5 . .
C4C C3C H3C 107.5 . .
H2C C3C H3C 107.0 . .
C5C C4C C17C 109.84(19) . .
C5C C4C C11C 110.13(17) . .
C17C C4C C11C 108.05(18) . .
C5C C4C C3C 111.46(17) . .
C17C C4C C3C 104.99(17) . .
C11C C4C C3C 112.18(18) . .
C10C C5C C6C 116.9(2) . .
C10C C5C C4C 123.47(19) . .
C6C C5C C4C 119.57(19) . .
C7C C6C C5C 122.7(2) . .
C7C C6C H4C 118.7 . .
C5C C6C H4C 118.7 . .
C6C C7C C8C 119.6(2) . .
C6C C7C H5C 120.2 . .
C8C C7C H5C 120.2 . .
C9C C8C C7C 119.5(2) . .
C9C C8C H6C 120.3 . .
C7C C8C H6C 120.3 . .
C8C C9C C10C 120.9(2) . .
C8C C9C H7C 119.6 . .
C10C C9C H7C 119.6 . .
C5C C10C C9C 120.5(2) . .
C5C C10C S1C 125.75(17) . .
C9C C10C S1C 113.72(17) . .
C16C C11C C12C 115.8(2) . .
C16C C11C C4C 122.53(19) . .
C12C C11C C4C 121.6(2) . .
C11C C12C C13C 121.1(2) . .
C11C C12C H8C 119.5 . .
C13C C12C H8C 119.5 . .
C14C C13C C12C 120.8(2) . .
C14C C13C H9C 119.6 . .
C12C C13C H9C 119.6 . .
C15C C14C C13C 118.9(2) . .
C15C C14C O1C 116.0(2) . .
C13C C14C O1C 125.1(2) . .
C14C C15C C16C 120.7(2) . .
C14C C15C H10C 119.7 . .
C16C C15C H10C 119.7 . .
C11C C16C C15C 122.7(2) . .
C11C C16C H11C 118.6 . .
C15C C16C H11C 118.6 . .
C4C C17C H12C 109.5 . .
C4C C17C H13C 109.5 . .
H12C C17C H13C 109.5 . .
C4C C17C H14C 109.5 . .
H12C C17C H14C 109.5 . .
H13C C17C H14C 109.5 . .
C2C C18C H15C 109.5 . .
C2C C18C H16C 109.5 . .
H15C C18C H16C 109.5 . .
C2C C18C H17C 109.5 . .
H15C C18C H17C 109.5 . .
H16C C18C H17C 109.5 . .
C2C C19C H18C 109.5 . .
C2C C19C H19C 109.5 . .
H18C C19C H19C 109.5 . .
C2C C19C H20C 109.5 . .
H18C C19C H20C 109.5 . .
H19C C19C H20C 109.5 . .
C10D S1D C2D 103.04(10) . .
C14D O1D H1D 115.1 . .
C19D C2D C18D 109.49(17) . .
C19D C2D C3D 108.73(17) . .
C18D C2D C3D 114.87(17) . .
C19D C2D S1D 105.32(14) . .
C18D C2D S1D 110.16(15) . .
C3D C2D S1D 107.83(14) . .
C2D C3D C4D 118.72(17) . .
C2D C3D H2D 107.6 . .
C4D C3D H2D 107.6 . .
C2D C3D H3D 107.6 . .
C4D C3D H3D 107.6 . .
H2D C3D H3D 107.1 . .
C5D C4D C11D 110.72(16) . .
C5D C4D C3D 111.82(16) . .
C11D C4D C3D 111.05(16) . .
C5D C4D C17D 109.71(17) . .
C11D C4D C17D 107.65(16) . .
C3D C4D C17D 105.67(16) . .
C10D C5D C6D 117.3(2) . .
C10D C5D C4D 123.93(18) . .
C6D C5D C4D 118.67(19) . .
C7D C6D C5D 122.4(2) . .
C7D C6D H4D 118.8 . .
C5D C6D H4D 118.8 . .
C6D C7D C8D 119.7(2) . .
C6D C7D H5D 120.2 . .
C8D C7D H5D 120.2 . .
C9D C8D C7D 119.4(2) . .
C9D C8D H6D 120.3 . .
C7D C8D H6D 120.3 . .
C8D C9D C10D 121.0(2) . .
C8D C9D H7D 119.5 . .
C10D C9D H7D 119.5 . .
C5D C10D C9D 120.2(2) . .
C5D C10D S1D 125.46(16) . .
C9D C10D S1D 114.26(17) . .
C16D C11D C12D 117.15(18) . .
C16D C11D C4D 119.29(18) . .
C12D C11D C4D 123.56(18) . .
C13D C12D C11D 121.64(18) . .
C13D C12D H8D 119.2 . .
C11D C12D H8D 119.2 . .
C14D C13D C12D 119.87(18) . .
C14D C13D H9D 120.1 . .
C12D C13D H9D 120.1 . .
O1D C14D C13D 118.01(18) . .
O1D C14D C15D 122.14(18) . .
C13D C14D C15D 119.85(18) . .
C16D C15D C14D 119.42(18) . .
C16D C15D H10D 120.3 . .
C14D C15D H10D 120.3 . .
C15D C16D C11D 122.05(19) . .
C15D C16D H11D 119.0 . .
C11D C16D H11D 119.0 . .
C4D C17D H12D 109.5 . .
C4D C17D H13D 109.5 . .
H12D C17D H13D 109.5 . .
C4D C17D H14D 109.5 . .
H12D C17D H14D 109.5 . .
H13D C17D H14D 109.5 . .
C2D C18D H15D 109.5 . .
C2D C18D H16D 109.5 . .
H15D C18D H16D 109.5 . .
C2D C18D H17D 109.5 . .
H15D C18D H17D 109.5 . .
H16D C18D H17D 109.5 . .
C2D C19D H18D 109.5 . .
C2D C19D H19D 109.5 . .
H18D C19D H19D 109.5 . .
C2D C19D H20D 109.5 . .
H18D C19D H20D 109.5 . .
H19D C19D H20D 109.5 . .
C10E S1E C2E 104.47(10) . .
C14E O1E H1E 104.6 . .
C3E C2E C18E 114.29(17) . .
C3E C2E C19E 108.81(17) . .
C18E C2E C19E 109.76(17) . .
C3E C2E S1E 109.05(14) . .
C18E C2E S1E 109.94(15) . .
C19E C2E S1E 104.53(14) . .
C2E C3E C4E 119.29(17) . .
C2E C3E H2E 107.5 . .
C4E C3E H2E 107.5 . .
C2E C3E H3E 107.5 . .
C4E C3E H3E 107.5 . .
H2E C3E H3E 107.0 . .
C5E C4E C3E 111.95(16) . .
C5E C4E C11E 109.92(16) . .
C3E C4E C11E 112.25(16) . .
C5E C4E C17E 109.68(16) . .
C3E C4E C17E 104.78(16) . .
C11E C4E C17E 108.05(15) . .
C10E C5E C6E 117.19(19) . .
C10E C5E C4E 123.56(18) . .
C6E C5E C4E 119.19(18) . .
C7E C6E C5E 122.5(2) . .
C7E C6E H4E 118.7 . .
C5E C6E H4E 118.7 . .
C6E C7E C8E 119.5(2) . .
C6E C7E H5E 120.3 . .
C8E C7E H5E 120.3 . .
C9E C8E C7E 119.5(2) . .
C9E C8E H6E 120.3 . .
C7E C8E H6E 120.3 . .
C8E C9E C10E 120.9(2) . .
C8E C9E H7E 119.5 . .
C10E C9E H7E 119.5 . .
C5E C10E C9E 120.43(19) . .
C5E C10E S1E 125.69(16) . .
C9E C10E S1E 113.79(16) . .
C16E C11E C12E 116.94(18) . .
C16E C11E C4E 122.54(18) . .
C12E C11E C4E 120.49(18) . .
C13E C12E C11E 121.86(18) . .
C13E C12E H8E 119.1 . .
C11E C12E H8E 119.1 . .
C14E C13E C12E 119.61(18) . .
C14E C13E H9E 120.2 . .
C12E C13E H9E 120.2 . .
O1E C14E C15E 116.80(17) . .
O1E C14E C13E 123.66(18) . .
C15E C14E C13E 119.54(18) . .
C14E C15E C16E 120.08(18) . .
C14E C15E H10E 120.0 . .
C16E C15E H10E 120.0 . .
C15E C16E C11E 121.95(18) . .
C15E C16E H11E 119.0 . .
C11E C16E H11E 119.0 . .
C4E C17E H12E 109.5 . .
C4E C17E H13E 109.5 . .
H12E C17E H13E 109.5 . .
C4E C17E H14E 109.5 . .
H12E C17E H14E 109.5 . .
H13E C17E H14E 109.5 . .
C2E C18E H15E 109.5 . .
C2E C18E H16E 109.5 . .
H15E C18E H16E 109.5 . .
C2E C18E H17E 109.5 . .
H15E C18E H17E 109.5 . .
H16E C18E H17E 109.5 . .
C2E C19E H18E 109.5 . .
C2E C19E H19E 109.5 . .
H18E C19E H19E 109.5 . .
C2E C19E H20E 109.5 . .
H18E C19E H20E 109.5 . .
H19E C19E H20E 109.5 . .
C10F S1F C2F 103.74(10) . .
C14F O1F H1F 106.5 . .
C18F C2F C19F 109.28(18) . .
C18F C2F C3F 114.79(18) . .
C19F C2F C3F 108.93(18) . .
C18F C2F S1F 109.67(15) . .
C19F C2F S1F 105.12(15) . .
C3F C2F S1F 108.60(14) . .
C2F C3F C4F 118.99(17) . .
C2F C3F H2F 107.6 . .
C4F C3F H2F 107.6 . .
C2F C3F H3F 107.6 . .
C4F C3F H3F 107.6 . .
H2F C3F H3F 107.0 . .
C5F C4F C11F 111.27(17) . .
C5F C4F C17F 108.89(17) . .
C11F C4F C17F 108.08(16) . .
C5F C4F C3F 111.77(17) . .
C11F C4F C3F 111.38(17) . .
C17F C4F C3F 105.17(17) . .
C10F C5F C6F 116.7(2) . .
C10F C5F C4F 124.41(19) . .
C6F C5F C4F 118.86(19) . .
C7F C6F C5F 122.8(2) . .
C7F C6F H4F 118.6 . .
C5F C6F H4F 118.6 . .
C6F C7F C8F 119.2(2) . .
C6F C7F H5F 120.4 . .
C8F C7F H5F 120.4 . .
C9F C8F C7F 119.9(2) . .
C9F C8F H6F 120.1 . .
C7F C8F H6F 120.1 . .
C8F C9F C10F 120.8(2) . .
C8F C9F H7F 119.6 . .
C10F C9F H7F 119.6 . .
C5F C10F C9F 120.5(2) . .
C5F C10F S1F 125.77(16) . .
C9F C10F S1F 113.65(16) . .
C12F C11F C16F 117.39(19) . .
C12F C11F C4F 119.63(19) . .
C16F C11F C4F 122.98(18) . .
C13F C12F C11F 122.0(2) . .
C13F C12F H8F 119.0 . .
C11F C12F H8F 119.0 . .
C12F C13F C14F 119.49(19) . .
C12F C13F H9F 120.3 . .
C14F C13F H9F 120.3 . .
O1F C14F C15F 118.04(19) . .
O1F C14F C13F 122.28(18) . .
C15F C14F C13F 119.65(19) . .
C14F C15F C16F 120.2(2) . .
C14F C15F H10F 119.9 . .
C16F C15F H10F 119.9 . .
C15F C16F C11F 121.24(19) . .
C15F C16F H11F 119.4 . .
C11F C16F H11F 119.4 . .
C4F C17F H12F 109.5 . .
C4F C17F H13F 109.5 . .
H12F C17F H13F 109.5 . .
C4F C17F H14F 109.5 . .
H12F C17F H14F 109.5 . .
H13F C17F H14F 109.5 . .
C2F C18F H15F 109.5 . .
C2F C18F H16F 109.5 . .
H15F C18F H16F 109.5 . .
C2F C18F H17F 109.5 . .
H15F C18F H17F 109.5 . .
H16F C18F H17F 109.5 . .
C2F C19F H18F 109.5 . .
C2F C19F H19F 109.5 . .
H18F C19F H19F 109.5 . .
C2F C19F H20F 109.5 . .
H18F C19F H20F 109.5 . .
H19F C19F H20F 109.5 . .
C10G S1G C2G 102.89(10) . .
C14G O1G H1G 115.0 . .
C19G C2G C3G 108.62(17) . .
C19G C2G C18G 109.47(17) . .
C3G C2G C18G 114.75(17) . .
C19G C2G S1G 105.48(14) . .
C3G C2G S1G 108.00(14) . .
C18G C2G S1G 110.11(15) . .
C2G C3G C4G 118.60(17) . .
C2G C3G H2G 107.7 . .
C4G C3G H2G 107.7 . .
C2G C3G H3G 107.7 . .
C4G C3G H3G 107.7 . .
H2G C3G H3G 107.1 . .
C5G C4G C3G 111.92(16) . .
C5G C4G C11G 110.24(17) . .
C3G C4G C11G 111.23(16) . .
C5G C4G C17G 109.81(17) . .
C3G C4G C17G 105.65(17) . .
C11G C4G C17G 107.81(16) . .
C10G C5G C6G 117.3(2) . .
C10G C5G C4G 124.10(18) . .
C6G C5G C4G 118.52(19) . .
C7G C6G C5G 122.3(2) . .
C7G C6G H4G 118.8 . .
C5G C6G H4G 118.8 . .
C6G C7G C8G 119.6(2) . .
C6G C7G H5G 120.2 . .
C8G C7G H5G 120.2 . .
C9G C8G C7G 119.6(2) . .
C9G C8G H6G 120.2 . .
C7G C8G H6G 120.2 . .
C8G C9G C10G 120.9(2) . .
C8G C9G H7G 119.5 . .
C10G C9G H7G 119.5 . .
C5G C10G C9G 120.1(2) . .
C5G C10G S1G 125.25(16) . .
C9G C10G S1G 114.52(17) . .
C16G C11G C12G 117.07(18) . .
C16G C11G C4G 123.88(18) . .
C12G C11G C4G 119.05(18) . .
C13G C12G C11G 122.03(19) . .
C13G C12G H8G 119.0 . .
C11G C12G H8G 119.0 . .
C14G C13G C12G 119.30(19) . .
C14G C13G H9G 120.4 . .
C12G C13G H9G 120.4 . .
O1G C14G C15G 117.82(18) . .
O1G C14G C13G 122.09(18) . .
C15G C14G C13G 120.09(18) . .
C14G C15G C16G 119.61(19) . .
C14G C15G H10G 120.2 . .
C16G C15G H10G 120.2 . .
C15G C16G C11G 121.89(19) . .
C15G C16G H11G 119.1 . .
C11G C16G H11G 119.1 . .
C4G C17G H12G 109.5 . .
C4G C17G H13G 109.5 . .
H12G C17G H13G 109.5 . .
C4G C17G H14G 109.5 . .
H12G C17G H14G 109.5 . .
H13G C17G H14G 109.5 . .
C2G C18G H15G 109.5 . .
C2G C18G H16G 109.5 . .
H15G C18G H16G 109.5 . .
C2G C18G H17G 109.5 . .
H15G C18G H17G 109.5 . .
H16G C18G H17G 109.5 . .
C2G C19G H18G 109.5 . .
C2G C19G H19G 109.5 . .
H18G C19G H19G 109.5 . .
C2G C19G H20G 109.5 . .
H18G C19G H20G 109.5 . .
H19G C19G H20G 109.5 . .
C10H S1H C2H 104.71(10) . .
C14H O1H H1H 122.3 . .
C3H C2H C18H 114.48(17) . .
C3H C2H C19H 108.61(17) . .
C18H C2H C19H 109.77(18) . .
C3H C2H S1H 109.03(14) . .
C18H C2H S1H 110.13(16) . .
C19H C2H S1H 104.32(14) . .
C2H C3H C4H 119.09(17) . .
C2H C3H H2H 107.5 . .
C4H C3H H2H 107.5 . .
C2H C3H H3H 107.5 . .
C4H C3H H3H 107.5 . .
H2H C3H H3H 107.0 . .
C5H C4H C17H 109.67(16) . .
C5H C4H C11H 110.15(16) . .
C17H C4H C11H 107.88(16) . .
C5H C4H C3H 111.84(16) . .
C17H C4H C3H 104.73(16) . .
C11H C4H C3H 112.33(16) . .
C10H C5H C6H 116.93(19) . .
C10H C5H C4H 123.67(18) . .
C6H C5H C4H 119.34(18) . .
C7H C6H C5H 122.7(2) . .
C7H C6H H4H 118.7 . .
C5H C6H H4H 118.7 . .
C6H C7H C8H 119.3(2) . .
C6H C7H H5H 120.3 . .
C8H C7H H5H 120.3 . .
C9H C8H C7H 119.4(2) . .
C9H C8H H6H 120.3 . .
C7H C8H H6H 120.3 . .
C8H C9H C10H 121.0(2) . .
C8H C9H H7H 119.5 . .
C10H C9H H7H 119.5 . .
C5H C10H C9H 120.6(2) . .
C5H C10H S1H 125.37(17) . .
C9H C10H S1H 113.93(16) . .
C12H C11H C16H 116.77(18) . .
C12H C11H C4H 122.67(18) . .
C16H C11H C4H 120.54(18) . .
C13H C12H C11H 122.13(19) . .
C13H C12H H8H 118.9 . .
C11H C12H H8H 118.9 . .
C12H C13H C14H 119.95(19) . .
C12H C13H H9H 120.0 . .
C14H C13H H9H 120.0 . .
O1H C14H C13H 116.64(18) . .
O1H C14H C15H 123.83(18) . .
C13H C14H C15H 119.53(18) . .
C16H C15H C14H 119.78(19) . .
C16H C15H H10H 120.1 . .
C14H C15H H10H 120.1 . .
C15H C16H C11H 121.83(19) . .
C15H C16H H11H 119.1 . .
C11H C16H H11H 119.1 . .
C4H C17H H12H 109.5 . .
C4H C17H H13H 109.5 . .
H12H C17H H13H 109.5 . .
C4H C17H H14H 109.5 . .
H12H C17H H14H 109.5 . .
H13H C17H H14H 109.5 . .
C2H C18H H15H 109.5 . .
C2H C18H H16H 109.5 . .
H15H C18H H16H 109.5 . .
C2H C18H H17H 109.5 . .
H15H C18H H17H 109.5 . .
H16H C18H H17H 109.5 . .
C2H C19H H18H 109.5 . .
C2H C19H H19H 109.5 . .
H18H C19H H19H 109.5 . .
C2H C19H H20H 109.5 . .
H18H C19H H20H 109.5 . .
H19H C19H H20H 109.5 . .
C10I S1I C2I 103.88(10) . .
C14I O1I H1I 107.5 . .
C3I C2I C18I 114.56(18) . .
C3I C2I C19I 108.70(18) . .
C18I C2I C19I 108.86(19) . .
C3I C2I S1I 109.06(15) . .
C18I C2I S1I 109.93(15) . .
C19I C2I S1I 105.32(15) . .
C2I C3I C4I 119.09(18) . .
C2I C3I H2I 107.5 . .
C4I C3I H2I 107.5 . .
C2I C3I H3I 107.5 . .
C4I C3I H3I 107.5 . .
H2I C3I H3I 107.0 . .
C5I C4I C11I 111.21(18) . .
C5I C4I C3I 111.71(17) . .
C11I C4I C3I 111.40(18) . .
C5I C4I C17I 108.83(19) . .
C11I C4I C17I 108.03(17) . .
C3I C4I C17I 105.38(18) . .
C6I C5I C10I 117.1(2) . .
C6I C5I C4I 118.78(19) . .
C10I C5I C4I 124.1(2) . .
C7I C6I C5I 122.6(2) . .
C7I C6I H4I 118.7 . .
C5I C6I H4I 118.7 . .
C6I C7I C8I 119.3(2) . .
C6I C7I H5I 120.3 . .
C8I C7I H5I 120.3 . .
C9I C8I C7I 119.7(2) . .
C9I C8I H6I 120.2 . .
C7I C8I H6I 120.2 . .
C8I C9I C10I 121.2(2) . .
C8I C9I H7I 119.4 . .
C10I C9I H7I 119.4 . .
C9I C10I C5I 120.2(2) . .
C9I C10I S1I 113.97(17) . .
C5I C10I S1I 125.76(17) . .
C16I C11I C12I 117.2(2) . .
C16I C11I C4I 119.39(19) . .
C12I C11I C4I 123.40(19) . .
C13I C12I C11I 121.5(2) . .
C13I C12I H8I 119.2 . .
C11I C12I H8I 119.2 . .
C14I C13I C12I 119.9(2) . .
C14I C13I H9I 120.1 . .
C12I C13I H9I 120.1 . .
O1I C14I C13I 117.66(19) . .
O1I C14I C15I 122.50(19) . .
C13I C14I C15I 119.8(2) . .
C16I C15I C14I 119.7(2) . .
C16I C15I H10I 120.2 . .
C14I C15I H10I 120.2 . .
C15I C16I C11I 121.9(2) . .
C15I C16I H11I 119.0 . .
C11I C16I H11I 119.0 . .
C4I C17I H12I 109.5 . .
C4I C17I H13I 109.5 . .
H12I C17I H13I 109.5 . .
C4I C17I H14I 109.5 . .
H12I C17I H14I 109.5 . .
H13I C17I H14I 109.5 . .
C2I C18I H15I 109.5 . .
C2I C18I H16I 109.5 . .
H15I C18I H16I 109.5 . .
C2I C18I H17I 109.5 . .
H15I C18I H17I 109.5 . .
H16I C18I H17I 109.5 . .
C2I C19I H18I 109.5 . .
C2I C19I H19I 109.5 . .
H18I C19I H19I 109.5 . .
C2I C19I H20I 109.5 . .
H18I C19I H20I 109.5 . .
H19I C19I H20I 109.5 . .
C10J S1J C2J 103.17(10) . .
C14J O1J H1J 105.1 . .
C3J C2J C19J 108.59(17) . .
C3J C2J C18J 114.83(17) . .
C19J C2J C18J 109.57(17) . .
C3J C2J S1J 108.04(14) . .
C19J C2J S1J 105.29(14) . .
C18J C2J S1J 110.07(15) . .
C2J C3J C4J 118.91(17) . .
C2J C3J H2J 107.6 . .
C4J C3J H2J 107.6 . .
C2J C3J H3J 107.6 . .
C4J C3J H3J 107.6 . .
H2J C3J H3J 107.0 . .
C5J C4J C11J 110.05(17) . .
C5J C4J C3J 111.95(16) . .
C11J C4J C3J 111.00(16) . .
C5J C4J C17J 109.79(17) . .
C11J C4J C17J 108.06(16) . .
C3J C4J C17J 105.84(17) . .
C6J C5J C10J 117.1(2) . .
C6J C5J C4J 118.78(19) . .
C10J C5J C4J 123.94(18) . .
C7J C6J C5J 122.4(2) . .
C7J C6J H4J 118.8 . .
C5J C6J H4J 118.8 . .
C6J C7J C8J 119.6(2) . .
C6J C7J H5J 120.2 . .
C8J C7J H5J 120.2 . .
C9J C8J C7J 119.4(2) . .
C9J C8J H6J 120.3 . .
C7J C8J H6J 120.3 . .
C8J C9J C10J 121.1(2) . .
C8J C9J H7J 119.4 . .
C10J C9J H7J 119.4 . .
C9J C10J C5J 120.3(2) . .
C9J C10J S1J 114.44(16) . .
C5J C10J S1J 125.20(17) . .
C12J C11J C16J 117.03(18) . .
C12J C11J C4J 123.77(18) . .
C16J C11J C4J 119.20(18) . .
C13J C12J C11J 121.8(2) . .
C13J C12J H8J 119.1 . .
C11J C12J H8J 119.1 . .
C14J C13J C12J 119.84(19) . .
C14J C13J H9J 120.1 . .
C12J C13J H9J 120.1 . .
O1J C14J C13J 117.73(18) . .
O1J C14J C15J 122.51(19) . .
C13J C14J C15J 119.76(18) . .
C16J C15J C14J 119.49(19) . .
C16J C15J H10J 120.3 . .
C14J C15J H10J 120.3 . .
C15J C16J C11J 122.04(19) . .
C15J C16J H11J 119.0 . .
C11J C16J H11J 119.0 . .
C4J C17J H12J 109.5 . .
C4J C17J H13J 109.5 . .
H12J C17J H13J 109.5 . .
C4J C17J H14J 109.5 . .
H12J C17J H14J 109.5 . .
H13J C17J H14J 109.5 . .
C2J C18J H15J 109.5 . .
C2J C18J H16J 109.5 . .
H15J C18J H16J 109.5 . .
C2J C18J H17J 109.5 . .
H15J C18J H17J 109.5 . .
H16J C18J H17J 109.5 . .
C2J C19J H18J 109.5 . .
C2J C19J H19J 109.5 . .
H18J C19J H19J 109.5 . .
C2J C19J H20J 109.5 . .
H18J C19J H20J 109.5 . .
H19J C19J H20J 109.5 . .
C10K S1K C2K 104.61(10) . .
C14K O1K H1K 123.5 . .
C3K C2K C18K 114.16(17) . .
C3K C2K C19K 108.67(17) . .
C18K C2K C19K 109.66(18) . .
C3K C2K S1K 109.06(14) . .
C18K C2K S1K 110.14(16) . .
C19K C2K S1K 104.72(14) . .
C2K C3K C4K 119.04(17) . .
C2K C3K H2K 107.6 . .
C4K C3K H2K 107.6 . .
C2K C3K H3K 107.6 . .
C4K C3K H3K 107.6 . .
H2K C3K H3K 107.0 . .
C5K C4K C3K 112.10(16) . .
C5K C4K C11K 110.05(16) . .
C3K C4K C11K 112.35(16) . .
C5K C4K C17K 109.58(16) . .
C3K C4K C17K 104.58(16) . .
C11K C4K C17K 107.94(16) . .
C6K C5K C10K 117.14(19) . .
C6K C5K C4K 119.43(18) . .
C10K C5K C4K 123.35(18) . .
C7K C6K C5K 122.6(2) . .
C7K C6K H4K 118.7 . .
C5K C6K H4K 118.7 . .
C6K C7K C8K 119.5(2) . .
C6K C7K H5K 120.2 . .
C8K C7K H5K 120.2 . .
C9K C8K C7K 119.1(2) . .
C9K C8K H6K 120.5 . .
C7K C8K H6K 120.5 . .
C8K C9K C10K 121.4(2) . .
C8K C9K H7K 119.3 . .
C10K C9K H7K 119.3 . .
C5K C10K C9K 120.24(19) . .
C5K C10K S1K 125.75(16) . .
C9K C10K S1K 113.95(16) . .
C12K C11K C16K 116.77(18) . .
C12K C11K C4K 122.56(18) . .
C16K C11K C4K 120.65(18) . .
C13K C12K C11K 121.83(19) . .
C13K C12K H8K 119.1 . .
C11K C12K H8K 119.1 . .
C14K C13K C12K 120.16(19) . .
C14K C13K H9K 119.9 . .
C12K C13K H9K 119.9 . .
O1K C14K C13K 116.63(18) . .
O1K C14K C15K 123.58(18) . .
C13K C14K C15K 119.78(19) . .
C14K C15K C16K 119.37(19) . .
C14K C15K H10K 120.3 . .
C16K C15K H10K 120.3 . .
C15K C16K C11K 122.08(19) . .
C15K C16K H11K 119.0 . .
C11K C16K H11K 119.0 . .
C4K C17K H12K 109.5 . .
C4K C17K H13K 109.5 . .
H12K C17K H13K 109.5 . .
C4K C17K H14K 109.5 . .
H12K C17K H14K 109.5 . .
H13K C17K H14K 109.5 . .
C2K C18K H15K 109.5 . .
C2K C18K H16K 109.5 . .
H15K C18K H16K 109.5 . .
C2K C18K H17K 109.5 . .
H15K C18K H17K 109.5 . .
H16K C18K H17K 109.5 . .
C2K C19K H18K 109.5 . .
C2K C19K H19K 109.5 . .
H18K C19K H19K 109.5 . .
C2K C19K H20K 109.5 . .
H18K C19K H20K 109.5 . .
H19K C19K H20K 109.5 . .
C10L S1L C2L 104.15(10) . .
C14L O1L H1L 107.3 . .
C3L C2L C18L 114.61(18) . .
C3L C2L C19L 108.82(18) . .
C18L C2L C19L 109.12(19) . .
C3L C2L S1L 108.69(15) . .
C18L C2L S1L 109.97(15) . .
C19L C2L S1L 105.22(15) . .
C2L C3L C4L 118.99(17) . .
C2L C3L H2L 107.6 . .
C4L C3L H2L 107.6 . .
C2L C3L H3L 107.6 . .
C4L C3L H3L 107.6 . .
H2L C3L H3L 107.0 . .
C5L C4L C11L 111.66(17) . .
C5L C4L C17L 108.64(18) . .
C11L C4L C17L 107.68(17) . .
C5L C4L C3L 111.80(17) . .
C11L C4L C3L 111.37(18) . .
C17L C4L C3L 105.36(17) . .
C10L C5L C6L 116.8(2) . .
C10L C5L C4L 124.41(19) . .
C6L C5L C4L 118.82(18) . .
C7L C6L C5L 122.7(2) . .
C7L C6L H4L 118.6 . .
C5L C6L H4L 118.6 . .
C6L C7L C8L 119.4(2) . .
C6L C7L H5L 120.3 . .
C8L C7L H5L 120.3 . .
C9L C8L C7L 119.4(2) . .
C9L C8L H6L 120.3 . .
C7L C8L H6L 120.3 . .
C8L C9L C10L 121.1(2) . .
C8L C9L H7L 119.4 . .
C10L C9L H7L 119.4 . .
C5L C10L C9L 120.6(2) . .
C5L C10L S1L 125.51(17) . .
C9L C10L S1L 113.88(16) . .
C16L C11L C12L 117.3(2) . .
C16L C11L C4L 123.43(19) . .
C12L C11L C4L 119.32(19) . .
C13L C12L C11L 121.9(2) . .
C13L C12L H8L 119.1 . .
C11L C12L H8L 119.1 . .
C12L C13L C14L 119.6(2) . .
C12L C13L H9L 120.2 . .
C14L C13L H9L 120.2 . .
O1L C14L C15L 118.02(19) . .
O1L C14L C13L 121.99(19) . .
C15L C14L C13L 120.0(2) . .
C14L C15L C16L 119.8(2) . .
C14L C15L H10L 120.1 . .
C16L C15L H10L 120.1 . .
C15L C16L C11L 121.6(2) . .
C15L C16L H11L 119.2 . .
C11L C16L H11L 119.2 . .
C4L C17L H12L 109.5 . .
C4L C17L H13L 109.5 . .
H12L C17L H13L 109.5 . .
C4L C17L H14L 109.5 . .
H12L C17L H14L 109.5 . .
H13L C17L H14L 109.5 . .
C2L C18L H15L 109.5 . .
C2L C18L H16L 109.5 . .
H15L C18L H16L 109.5 . .
C2L C18L H17L 109.5 . .
H15L C18L H17L 109.5 . .
H16L C18L H17L 109.5 . .
C2L C19L H18L 109.5 . .
C2L C19L H19L 109.5 . .
H18L C19L H19L 109.5 . .
C2L C19L H20L 109.5 . .
H18L C19L H20L 109.5 . .
H19L C19L H20L 109.5 . .
C10M S1M C2M 102.79(9) . .
C14M O1M H1M 113.9 . .
C19M C2M C18M 109.71(17) . .
C19M C2M C3M 108.60(16) . .
C18M C2M C3M 114.85(16) . .
C19M C2M S1M 105.36(14) . .
C18M C2M S1M 110.01(14) . .
C3M C2M S1M 107.87(13) . .
C2M C3M C4M 118.74(16) . .
C2M C3M H2M 107.6 . .
C4M C3M H2M 107.6 . .
C2M C3M H3M 107.6 . .
C4M C3M H3M 107.6 . .
H2M C3M H3M 107.1 . .
C5M C4M C11M 110.30(16) . .
C5M C4M C3M 111.80(16) . .
C11M C4M C3M 111.14(16) . .
C5M C4M C17M 109.68(16) . .
C11M C4M C17M 108.10(16) . .
C3M C4M C17M 105.64(16) . .
C6M C5M C10M 117.16(19) . .
C6M C5M C4M 118.56(18) . .
C10M C5M C4M 124.15(18) . .
C7M C6M C5M 122.3(2) . .
C7M C6M H4M 118.8 . .
C5M C6M H4M 118.8 . .
C6M C7M C8M 119.6(2) . .
C6M C7M H5M 120.2 . .
C8M C7M H5M 120.2 . .
C9M C8M C7M 119.5(2) . .
C9M C8M H6M 120.3 . .
C7M C8M H6M 120.3 . .
C8M C9M C10M 121.0(2) . .
C8M C9M H7M 119.5 . .
C10M C9M H7M 119.5 . .
C9M C10M C5M 120.47(19) . .
C9M C10M S1M 114.28(16) . .
C5M C10M S1M 125.16(16) . .
C12M C11M C16M 116.98(18) . .
C12M C11M C4M 123.90(18) . .
C16M C11M C4M 119.13(17) . .
C13M C12M C11M 121.94(18) . .
C13M C12M H8M 119.0 . .
C11M C12M H8M 119.0 . .
C12M C13M C14M 119.73(18) . .
C12M C13M H9M 120.1 . .
C14M C13M H9M 120.1 . .
O1M C14M C13M 117.85(18) . .
O1M C14M C15M 122.31(18) . .
C13M C14M C15M 119.84(18) . .
C16M C15M C14M 119.71(18) . .
C16M C15M H10M 120.1 . .
C14M C15M H10M 120.1 . .
C15M C16M C11M 121.79(18) . .
C15M C16M H11M 119.1 . .
C11M C16M H11M 119.1 . .
C4M C17M H12M 109.5 . .
C4M C17M H13M 109.5 . .
H12M C17M H13M 109.5 . .
C4M C17M H14M 109.5 . .
H12M C17M H14M 109.5 . .
H13M C17M H14M 109.5 . .
C2M C18M H15M 109.5 . .
C2M C18M H16M 109.5 . .
H15M C18M H16M 109.5 . .
C2M C18M H17M 109.5 . .
H15M C18M H17M 109.5 . .
H16M C18M H17M 109.5 . .
C2M C19M H18M 109.5 . .
C2M C19M H19M 109.5 . .
H18M C19M H19M 109.5 . .
C2M C19M H20M 109.5 . .
H18M C19M H20M 109.5 . .
H19M C19M H20M 109.5 . .
C10N S1N C2N 104.43(9) . .
C14N O1N H1N 117.0 . .
C3N C2N C18N 114.44(17) . .
C3N C2N C19N 108.95(17) . .
C18N C2N C19N 109.56(17) . .
C3N C2N S1N 109.15(14) . .
C18N C2N S1N 109.91(15) . .
C19N C2N S1N 104.34(14) . .
C2N C3N C4N 119.27(16) . .
C2N C3N H2N 107.5 . .
C4N C3N H2N 107.5 . .
C2N C3N H3N 107.5 . .
C4N C3N H3N 107.5 . .
H2N C3N H3N 107.0 . .
C5N C4N C11N 109.86(16) . .
C5N C4N C17N 109.69(16) . .
C11N C4N C17N 108.12(15) . .
C5N C4N C3N 111.85(16) . .
C11N C4N C3N 112.27(16) . .
C17N C4N C3N 104.86(16) . .
C6N C5N C10N 116.96(19) . .
C6N C5N C4N 119.33(18) . .
C10N C5N C4N 123.63(18) . .
C7N C6N C5N 122.6(2) . .
C7N C6N H4N 118.7 . .
C5N C6N H4N 118.7 . .
C6N C7N C8N 119.5(2) . .
C6N C7N H5N 120.2 . .
C8N C7N H5N 120.2 . .
C9N C8N C7N 119.3(2) . .
C9N C8N H6N 120.4 . .
C7N C8N H6N 120.4 . .
C8N C9N C10N 121.2(2) . .
C8N C9N H7N 119.4 . .
C10N C9N H7N 119.4 . .
C5N C10N C9N 120.45(19) . .
C5N C10N S1N 125.61(16) . .
C9N C10N S1N 113.87(16) . .
C12N C11N C16N 116.87(18) . .
C12N C11N C4N 122.67(17) . .
C16N C11N C4N 120.45(17) . .
C13N C12N C11N 121.82(18) . .
C13N C12N H8N 119.1 . .
C11N C12N H8N 119.1 . .
C14N C13N C12N 120.25(18) . .
C14N C13N H9N 119.9 . .
C12N C13N H9N 119.9 . .
O1N C14N C13N 116.70(18) . .
O1N C14N C15N 123.76(18) . .
C13N C14N C15N 119.54(18) . .
C16N C15N C14N 119.48(18) . .
C16N C15N H10N 120.3 . .
C14N C15N H10N 120.3 . .
C15N C16N C11N 122.04(18) . .
C15N C16N H11N 119.0 . .
C11N C16N H11N 119.0 . .
C4N C17N H12N 109.5 . .
C4N C17N H13N 109.5 . .
H12N C17N H13N 109.5 . .
C4N C17N H14N 109.5 . .
H12N C17N H14N 109.5 . .
H13N C17N H14N 109.5 . .
C2N C18N H15N 109.5 . .
C2N C18N H16N 109.5 . .
H15N C18N H16N 109.5 . .
C2N C18N H17N 109.5 . .
H15N C18N H17N 109.5 . .
H16N C18N H17N 109.5 . .
C2N C19N H18N 109.5 . .
C2N C19N H19N 109.5 . .
H18N C19N H19N 109.5 . .
C2N C19N H20N 109.5 . .
H18N C19N H20N 109.5 . .
H19N C19N H20N 109.5 . .
C10O S1O C2O 103.56(10) . .
C14O O1O H1O 99.8 . .
C3O C2O C18O 114.71(18) . .
C3O C2O C19O 108.79(18) . .
C18O C2O C19O 109.17(19) . .
C3O C2O S1O 108.71(15) . .
C18O C2O S1O 109.90(15) . .
C19O C2O S1O 105.12(15) . .
C2O C3O C4O 119.20(18) . .
C2O C3O H2O 107.5 . .
C4O C3O H2O 107.5 . .
C2O C3O H3O 107.5 . .
C4O C3O H3O 107.5 . .
H2O C3O H3O 107.0 . .
C5O C4O C11O 110.92(17) . .
C5O C4O C3O 111.80(17) . .
C11O C4O C3O 111.41(17) . .
C5O C4O C17O 108.84(18) . .
C11O C4O C17O 107.97(17) . .
C3O C4O C17O 105.66(18) . .
C10O C5O C6O 117.1(2) . .
C10O C5O C4O 124.10(19) . .
C6O C5O C4O 118.76(19) . .
C7O C6O C5O 122.4(2) . .
C7O C6O H4O 118.8 . .
C5O C6O H4O 118.8 . .
C6O C7O C8O 119.5(2) . .
C6O C7O H5O 120.2 . .
C8O C7O H5O 120.2 . .
C9O C8O C7O 119.8(2) . .
C9O C8O H6O 120.1 . .
C7O C8O H6O 120.1 . .
C8O C9O C10O 120.8(2) . .
C8O C9O H7O 119.6 . .
C10O C9O H7O 119.6 . .
C5O C10O C9O 120.4(2) . .
C5O C10O S1O 125.74(17) . .
C9O C10O S1O 113.78(16) . .
C16O C11O C12O 116.9(2) . .
C16O C11O C4O 123.66(18) . .
C12O C11O C4O 119.47(19) . .
C13O C12O C11O 122.0(2) . .
C13O C12O H8O 119.0 . .
C11O C12O H8O 119.0 . .
C14O C13O C12O 119.67(19) . .
C14O C13O H9O 120.2 . .
C12O C13O H9O 120.2 . .
O1O C14O C13O 122.51(19) . .
O1O C14O C15O 117.6(2) . .
C13O C14O C15O 119.8(2) . .
C14O C15O C16O 119.9(2) . .
C14O C15O H10O 120.0 . .
C16O C15O H10O 120.0 . .
C15O C16O C11O 121.71(19) . .
C15O C16O H11O 119.1 . .
C11O C16O H11O 119.1 . .
C4O C17O H12O 109.5 . .
C4O C17O H13O 109.5 . .
H12O C17O H13O 109.5 . .
C4O C17O H14O 109.5 . .
H12O C17O H14O 109.5 . .
H13O C17O H14O 109.5 . .
C2O C18O H15O 109.5 . .
C2O C18O H16O 109.5 . .
H15O C18O H16O 109.5 . .
C2O C18O H17O 109.5 . .
H15O C18O H17O 109.5 . .
H16O C18O H17O 109.5 . .
C2O C19O H18O 109.5 . .
C2O C19O H19O 109.5 . .
H18O C19O H19O 109.5 . .
C2O C19O H20O 109.5 . .
H18O C19O H20O 109.5 . .
H19O C19O H20O 109.5 . .
C10P S1P C2P 103.83(11) . .
C14P O1P H1P 96.5 . .
C18P C2P C19P 110.1(2) . .
C18P C2P C3P 114.72(19) . .
C19P C2P C3P 108.63(19) . .
C18P C2P S1P 109.70(17) . .
C19P C2P S1P 104.99(16) . .
C3P C2P S1P 108.22(18) . .
C2P C3P C4P 118.46(19) . .
C2P C3P H2P 107.7 . .
C4P C3P H2P 107.7 . .
C2P C3P H3P 107.7 . .
C4P C3P H3P 107.7 . .
H2P C3P H3P 107.1 . .
C5P C4P C11P 111.25(18) . .
C5P C4P C3P 111.19(18) . .
C11P C4P C3P 112.0(2) . .
C5P C4P C17P 109.2(2) . .
C11P C4P C17P 108.18(19) . .
C3P C4P C17P 104.69(18) . .
C10P C5P C6P 116.9(2) . .
C10P C5P C4P 124.2(2) . .
C6P C5P C4P 118.8(2) . .
C7P C6P C5P 122.4(2) . .
C7P C6P H4P 118.8 . .
C5P C6P H4P 118.8 . .
C6P C7P C8P 119.8(2) . .
C6P C7P H5P 120.1 . .
C8P C7P H5P 120.1 . .
C9P C8P C7P 119.4(2) . .
C9P C8P H6P 120.3 . .
C7P C8P H6P 120.3 . .
C8P C9P C10P 120.9(2) . .
C8P C9P H7P 119.5 . .
C10P C9P H7P 119.5 . .
C5P C10P C9P 120.6(2) . .
C5P C10P S1P 125.64(18) . .
C9P C10P S1P 113.71(17) . .
C16P C11P C12P 116.6(2) . .
C16P C11P C4P 124.1(2) . .
C12P C11P C4P 119.3(2) . .
C13P C12P C11P 122.2(3) . .
C13P C12P H8P 118.9 . .
C11P C12P H8P 118.9 . .
C14P C13P C12P 120.3(3) . .
C14P C13P H9P 119.8 . .
C12P C13P H9P 119.8 . .
C13P C14P O1P 122.5(3) . .
C13P C14P C15P 119.1(3) . .
O1P C14P C15P 118.4(3) . .
C16P C15P C14P 119.7(3) . .
C16P C15P H10P 120.2 . .
C14P C15P H10P 120.2 . .
C11P C16P C15P 122.1(2) . .
C11P C16P H11P 118.9 . .
C15P C16P H11P 118.9 . .
C4P C17P H12P 109.5 . .
C4P C17P H13P 109.5 . .
H12P C17P H13P 109.5 . .
C4P C17P H14P 109.5 . .
H12P C17P H14P 109.5 . .
H13P C17P H14P 109.5 . .
C2P C18P H15P 109.5 . .
C2P C18P H16P 109.5 . .
H15P C18P H16P 109.5 . .
C2P C18P H17P 109.5 . .
H15P C18P H17P 109.5 . .
H16P C18P H17P 109.5 . .
C2P C19P H18P 109.5 . .
C2P C19P H19P 109.5 . .
H18P C19P H19P 109.5 . .
C2P C19P H20P 109.5 . .
H18P C19P H20P 109.5 . .
H19P C19P H20P 109.5 . .
C1QA O1QA H1C 131.2 . .
C1QA O1QA H1Q 110.2 . .
H1C O1QA H1Q 21.0 . .
O1QA C1QA C3QA 112.3(8) . .
O1QA C1QA C2QA 109.9(11) . .
C3QA C1QA C2QA 97.6(12) . .
O1QA C1QA H2Q 112.1 . .
C3QA C1QA H2Q 112.1 . .
C2QA C1QA H2Q 112.1 . .
C1QA C2QA H3Q 109.5 . .
C1QA C2QA H4Q 109.5 . .
H3Q C2QA H4Q 109.5 . .
C1QA C2QA H5Q 109.5 . .
H3Q C2QA H5Q 109.5 . .
H4Q C2QA H5Q 109.5 . .
C1QA C3QA H6Q 109.5 . .
C1QA C3QA H7Q 109.5 . .
H6Q C3QA H7Q 109.5 . .
C1QA C3QA H8Q 109.5 . .
H6Q C3QA H8Q 109.5 . .
H7Q C3QA H8Q 109.5 . .
C1QB O1QB H1C 128.9 . .
C1QB O1QB H9Q 117.2 . .
H1C O1QB H9Q 21.0 . .
O1QB C1QB C3QB 109.7(3) . .
O1QB C1QB C2QB 111.0(3) . .
C3QB C1QB C2QB 110.7(4) . .
O1QB C1QB H10Q 108.5 . .
C3QB C1QB H10Q 108.5 . .
C2QB C1QB H10Q 108.5 . .
C1QB C2QB H11Q 109.5 . .
C1QB C2QB H12Q 109.5 . .
H11Q C2QB H12Q 109.5 . .
C1QB C2QB H13Q 109.5 . .
H11Q C2QB H13Q 109.5 . .
H12Q C2QB H13Q 109.5 . .
C1QB C3QB H14Q 109.5 . .
C1QB C3QB H15Q 109.5 . .
H14Q C3QB H15Q 109.5 . .
C1QB C3QB H16Q 109.5 . .
H14Q C3QB H16Q 109.5 . .
H15Q C3QB H16Q 109.5 . .
C1RA O1RA H1R 110.5 . .
O1RA C1RA C2RA 118.9(5) . .
O1RA C1RA C3RA 110.5(4) . .
C2RA C1RA C3RA 110.8(4) . .
O1RA C1RA H2R 105.1 . .
C2RA C1RA H2R 105.1 . .
C3RA C1RA H2R 105.1 . .
C1RA C2RA H3R 109.5 . .
C1RA C2RA H4R 109.5 . .
H3R C2RA H4R 109.5 . .
C1RA C2RA H5R 109.5 . .
H3R C2RA H5R 109.5 . .
H4R C2RA H5R 109.5 . .
C1RA C3RA H6R 109.5 . .
C1RA C3RA H7R 109.5 . .
H6R C3RA H7R 109.5 . .
C1RA C3RA H8R 109.5 . .
H6R C3RA H8R 109.5 . .
H7R C3RA H8R 109.5 . .
C1RB O1RB H9R 117.4 . .
O1RB C1RB C3RB 109.5(3) . .
O1RB C1RB C2RB 111.9(4) . .
C3RB C1RB C2RB 114.3(4) . .
O1RB C1RB H10R 106.9 . .
C3RB C1RB H10R 106.9 . .
C2RB C1RB H10R 106.9 . .
C1RB C2RB H11R 109.5 . .
C1RB C2RB H12R 109.5 . .
H11R C2RB H12R 109.5 . .
C1RB C2RB H13R 109.5 . .
H11R C2RB H13R 109.5 . .
H12R C2RB H13R 109.5 . .
C1RB C3RB H14R 109.5 . .
C1RB C3RB H15R 109.5 . .
H14R C3RB H15R 109.5 . .
C1RB C3RB H16R 109.5 . .
H14R C3RB H16R 109.5 . .
H15R C3RB H16R 109.5 . .
C1SA O1SA H1S 116.1 . .
O1SA C1SA C3SA 108.7(3) . .
O1SA C1SA C2SA 111.8(3) . .
C3SA C1SA C2SA 113.7(3) . .
O1SA C1SA H2S 107.5 . .
C3SA C1SA H2S 107.5 . .
C2SA C1SA H2S 107.5 . .
C1SA C2SA H3S 109.5 . .
C1SA C2SA H4S 109.5 . .
H3S C2SA H4S 109.5 . .
C1SA C2SA H5S 109.5 . .
H3S C2SA H5S 109.5 . .
H4S C2SA H5S 109.5 . .
C1SA C3SA H6S 109.5 . .
C1SA C3SA H7S 109.5 . .
H6S C3SA H7S 109.5 . .
C1SA C3SA H8S 109.5 . .
H6S C3SA H8S 109.5 . .
H7S C3SA H8S 109.5 . .
C1SB O1SB H9S 112.7 . .
O1SB C1SB C2SB 118.9(5) . .
O1SB C1SB C3SB 111.2(5) . .
C2SB C1SB C3SB 110.1(5) . .
O1SB C1SB H10S 105.1 . .
C2SB C1SB H10S 105.1 . .
C3SB C1SB H10S 105.1 . .
C1SB C2SB H11S 109.5 . .
C1SB C2SB H12S 109.5 . .
H11S C2SB H12S 109.5 . .
C1SB C2SB H13S 109.5 . .
H11S C2SB H13S 109.5 . .
H12S C2SB H13S 109.5 . .
C1SB C3SB H14S 109.5 . .
C1SB C3SB H15S 109.5 . .
H14S C3SB H15S 109.5 . .
C1SB C3SB H16S 109.5 . .
H14S C3SB H16S 109.5 . .
H15S C3SB H16S 109.5 . .
C1TA O1TA H1T 119.3 . .
O1TA C1TA C3TA 108.4(3) . .
O1TA C1TA C2TA 112.2(4) . .
C3TA C1TA C2TA 113.5(3) . .
O1TA C1TA H2T 107.5 . .
C3TA C1TA H2T 107.5 . .
C2TA C1TA H2T 107.5 . .
C1TA C2TA H3T 109.5 . .
C1TA C2TA H4T 109.5 . .
H3T C2TA H4T 109.5 . .
C1TA C2TA H5T 109.5 . .
H3T C2TA H5T 109.5 . .
H4T C2TA H5T 109.5 . .
C1TA C3TA H6T 109.5 . .
C1TA C3TA H7T 109.5 . .
H6T C3TA H7T 109.5 . .
C1TA C3TA H8T 109.5 . .
H6T C3TA H8T 109.5 . .
H7T C3TA H8T 109.5 . .
C1TB O1TB H9T 115.2 . .
O1TB C1TB C2TB 119.3(6) . .
O1TB C1TB C3TB 111.8(5) . .
C2TB C1TB C3TB 110.5(5) . .
O1TB C1TB H10T 104.6 . .
C2TB C1TB H10T 104.6 . .
C3TB C1TB H10T 104.6 . .
C1TB C2TB H11T 109.5 . .
C1TB C2TB H12T 109.5 . .
H11T C2TB H12T 109.5 . .
C1TB C2TB H13T 109.5 . .
H11T C2TB H13T 109.5 . .
H12T C2TB H13T 109.5 . .
C1TB C3TB H14T 109.5 . .
C1TB C3TB H15T 109.5 . .
H14T C3TB H15T 109.5 . .
C1TB C3TB H16T 109.5 . .
H14T C3TB H16T 109.5 . .
H15T C3TB H16T 109.5 . .
C1UA O1UA H1U 114.6 . .
O1UA C1UA C3UA 109.6(3) . .
O1UA C1UA C2UA 112.8(4) . .
C3UA C1UA C2UA 113.5(4) . .
O1UA C1UA H2U 106.9 . .
C3UA C1UA H2U 106.9 . .
C2UA C1UA H2U 106.9 . .
C1UA C2UA H3U 109.5 . .
C1UA C2UA H4U 109.5 . .
H3U C2UA H4U 109.5 . .
C1UA C2UA H5U 109.5 . .
H3U C2UA H5U 109.5 . .
H4U C2UA H5U 109.5 . .
C1UA C3UA H6U 109.5 . .
C1UA C3UA H7U 109.5 . .
H6U C3UA H7U 109.5 . .
C1UA C3UA H8U 109.5 . .
H6U C3UA H8U 109.5 . .
H7U C3UA H8U 109.5 . .
C1UB O1UB H9U 106.6 . .
O1UB C1UB C2UB 119.1(6) . .
O1UB C1UB C3UB 110.3(4) . .
C2UB C1UB C3UB 111.8(5) . .
O1UB C1UB H10U 104.8 . .
C2UB C1UB H10U 104.8 . .
C3UB C1UB H10U 104.8 . .
C1UB C2UB H11U 109.5 . .
C1UB C2UB H12U 109.5 . .
H11U C2UB H12U 109.5 . .
C1UB C2UB H13U 109.5 . .
H11U C2UB H13U 109.5 . .
H12U C2UB H13U 109.5 . .
C1UB C3UB H14U 109.5 . .
C1UB C3UB H15U 109.5 . .
H14U C3UB H15U 109.5 . .
C1UB C3UB H16U 109.5 . .
H14U C3UB H16U 109.5 . .
H15U C3UB H16U 109.5 . .
O1V O1V O1V 60.01(8) 3 2
O1V O1V C1V 100.4(9) 3 .
O1V O1V C1V 99.3(11) 2 .
O1V O1V C1V 58.7(8) 3 3
O1V O1V C1V 80.0(14) 2 3
C1V O1V C1V 41.8(7) . 3
O1V O1V C1V 78.2(14) 3 2
O1V O1V C1V 57.8(8) 2 2
C1V O1V C1V 41.6(7) . 2
C1V O1V C1V 39.4(6) 3 2
O1V O1V H1V 104.9 3 .
O1V O1V H1V 164.9 2 .
C1V O1V H1V 82.7 . .
C1V O1V H1V 92.1 3 .
C1V O1V H1V 122.2 2 .
C2V C1V C1V 98.9(15) 2 2
C2V C1V C1V 148.3(11) 2 3
C1V C1V C1V 59.988(16) 2 3
C2V C1V C3V 94.3(11) 2 3
C1V C1V C3V 117.9(9) 2 3
C1V C1V C3V 78.2(12) 3 3
C2V C1V O1V 122.4(13) 2 .
C1V C1V O1V 80.4(7) 2 .
C1V C1V O1V 79.8(7) 3 .
C3V C1V O1V 137.1(14) 3 .
C2V C1V C3V 46.6(9) 2 .
C1V C1V C3V 57.5(10) 2 .
C1V C1V C3V 102.9(9) 3 .
C3V C1V C3V 94.9(12) 3 .
O1V C1V C3V 125.7(12) . .
C2V C1V C2V 136.6(12) 2 .
C1V C1V C2V 96.0(9) 2 .
C1V C1V C2V 39.0(9) 3 .
C3V C1V C2V 43.3(8) 3 .
O1V C1V C2V 100.2(11) . .
C3V C1V C2V 115.6(9) . .
C2V C1V O1V 120.6(13) 2 2
C1V C1V O1V 58.4(5) 2 2
C1V C1V O1V 70.8(8) 3 2
C3V C1V O1V 145.1(12) 3 2
O1V C1V O1V 22.0(7) . 2
C3V C1V O1V 107.1(9) . 2
C2V C1V O1V 102.0(9) . 2
C2V C1V O1V 141.0(12) 2 3
C1V C1V O1V 69.8(8) 2 3
C1V C1V O1V 58.0(5) 3 3
C3V C1V O1V 124.3(11) 3 3
O1V C1V O1V 21.8(7) . 3
C3V C1V O1V 125.1(11) . 3
C2V C1V O1V 82.4(7) . 3
O1V C1V O1V 21.8(6) 2 3
C2V C1V C2V 101.5(9) 2 3
C1V C1V C2V 15.3(6) 2 3
C1V C1V C2V 51.8(8) 3 3
C3V C1V C2V 102.6(9) 3 3
O1V C1V C2V 91.7(8) . 3
C3V C1V C2V 55.9(7) . 3
C2V C1V C2V 83.8(5) . 3
O1V C1V C2V 70.3(7) 2 3
O1V C1V C2V 77.3(8) 3 3
C2V C1V C3V 114.0(10) 2 2
C1V C1V C3V 46.1(7) 2 2
C1V C1V C3V 34.3(6) 3 2
C3V C1V C3V 73.1(8) 3 2
O1V C1V C3V 106.1(8) . 2
C3V C1V C3V 69.7(7) . 2
C2V C1V C3V 54.4(6) . 2
O1V C1V C3V 89.2(9) 2 2
O1V C1V C3V 85.6(8) 3 2
C2V C1V C3V 31.4(5) 3 2
C2V C1V H1V 122.2 2 .
C1V C1V H1V 118.5 2 .
C1V C1V H1V 89.4 3 .
C3V C1V H1V 103.5 3 .
O1V C1V H1V 40.0 . .
C3V C1V H1V 159.6 . .
C2V C1V H1V 84.2 . .
O1V C1V H1V 61.5 2 .
O1V C1V H1V 49.2 3 .
C2V C1V H1V 126.2 3 .
C3V C1V H1V 123.8 2 .
C2V C1V H2V 42.7 2 .
C1V C1V H2V 141.3 2 .
C1V C1V H2V 153.9 3 .
C3V C1V H2V 77.0 3 .
O1V C1V H2V 113.9 . .
C3V C1V H2V 87.2 . .
C2V C1V H2V 115.0 . .
O1V C1V H2V 129.6 2 .
O1V C1V H2V 133.9 3 .
C2V C1V H2V 143.1 3 .
C3V C1V H2V 140.0 2 .
H1V C1V H2V 88.6 . .
C1V C2V C3V 91.5(13) 3 3
C1V C2V C1V 42.1(10) 3 .
C3V C2V C1V 54.4(10) 3 .
C1V C2V C3V 49.5(9) 3 2
C3V C2V C3V 93.0(14) 3 2
C1V C2V C3V 76.5(8) . 2
C1V C2V C1V 16.4(6) 3 2
C3V C2V C1V 76.0(10) 3 2
C1V C2V C1V 32.2(5) . 2
C3V C2V C1V 47.1(7) 2 2
C1V C2V H3V 122.9 3 .
C3V C2V H3V 84.7 3 .
C1V C2V H3V 96.1 . .
C3V C2V H3V 172.1 2 .
C1V C2V H3V 125.1 2 .
C1V C2V H4V 80.2 3 .
C3V C2V H4V 99.8 3 .
C1V C2V H4V 105.2 . .
C3V C2V H4V 31.3 2 .
C1V C2V H4V 78.1 2 .
H3V C2V H4V 156.6 . .
C1V C2V H5V 117.1 3 .
C3V C2V H5V 30.0 3 .
C1V C2V H5V 84.2 . .
C3V C2V H5V 97.9 2 .
C1V C2V H5V 100.8 2 .
H3V C2V H5V 83.9 . .
H4V C2V H5V 88.7 . .
C2V C3V C1V 82.3(12) 2 2
C2V C3V C1V 41.9(8) 2 .
C1V C3V C1V 44.3(9) 2 .
C2V C3V C2V 117.8(14) 2 3
C1V C3V C2V 36.2(7) 2 3
C1V C3V C2V 77.0(8) . 3
C2V C3V C1V 72.6(10) 2 3
C1V C3V C1V 27.8(6) 2 3
C1V C3V C1V 31.0(5) . 3
C2V C3V C1V 49.1(6) 3 3
C2V C3V C3V 107.2(10) 2 2
C1V C3V C3V 46.4(8) 2 2
C1V C3V C3V 67.2(5) . 2
C2V C3V C3V 31.8(7) 3 2
C1V C3V C3V 36.8(4) 3 2
C2V C3V C3V 55.1(11) 2 3
C1V C3V C3V 70.1(6) 2 3
C1V C3V C3V 38.6(6) . 3
C2V C3V C3V 87.1(7) 3 3
C1V C3V C3V 43.0(4) 3 3
C3V C3V C3V 60.010(5) 2 3
C2V C3V H6V 104.4 2 .
C1V C3V H6V 116.8 2 .
C1V C3V H6V 131.4 . .
C2V C3V H6V 110.4 3 .
C1V C3V H6V 143.9 3 .
C3V C3V H6V 140.2 2 .
C3V C3V H6V 158.6 3 .
C2V C3V H7V 91.1 2 .
C1V C3V H7V 135.6 2 .
C1V C3V H7V 106.9 . .
C2V C3V H7V 123.1 3 .
C1V C3V H7V 108.6 3 .
C3V C3V H7V 95.7 2 .
C3V C3V H7V 70.3 3 .
H6V C3V H7V 107.3 . .
C2V C3V H8V 141.9 2 .
C1V C3V H8V 71.2 2 .
C1V C3V H8V 102.0 . .
C2V C3V H8V 37.4 3 .
C1V C3V H8V 71.2 3 .
C3V C3V H8V 35.0 2 .
C3V C3V H8V 89.6 3 .
H6V C3V H8V 111.8 . .
H7V C3V H8V 89.4 . .

loop_
_geom_bond_atom_site_label_1
_geom_bond_atom_site_label_2
_geom_bond_distance
_geom_bond_site_symmetry_2
S1A C10A 1.754(2) .
S1A C2A 1.815(2) .
O1A C14A 1.370(3) .
O1A H1A 0.8313 .
C2A C18A 1.525(3) .
C2A C3A 1.532(3) .
C2A C19A 1.533(3) .
C3A C4A 1.552(3) .
C3A H2A 0.9900 .
C3A H3A 0.9900 .
C4A C5A 1.529(3) .
C4A C11A 1.534(3) .
C4A C17A 1.549(3) .
C5A C10A 1.396(3) .
C5A C6A 1.407(3) .
C6A C7A 1.379(4) .
C6A H4A 0.9500 .
C7A C8A 1.384(4) .
C7A H5A 0.9500 .
C8A C9A 1.383(3) .
C8A H6A 0.9500 .
C9A C10A 1.405(3) .
C9A H7A 0.9500 .
C11A C16A 1.395(3) .
C11A C12A 1.398(3) .
C12A C13A 1.377(4) .
C12A H8A 0.9500 .
C13A C14A 1.389(3) .
C13A H9A 0.9500 .
C14A C15A 1.375(4) .
C15A C16A 1.382(4) .
C15A H10A 0.9500 .
C16A H11A 0.9500 .
C17A H12A 0.9800 .
C17A H13A 0.9800 .
C17A H14A 0.9800 .
C18A H15A 0.9800 .
C18A H16A 0.9800 .
C18A H17A 0.9800 .
C19A H18A 0.9800 .
C19A H19A 0.9800 .
C19A H20A 0.9800 .
S1B C10B 1.757(2) .
S1B C2B 1.821(2) .
O1B C14B 1.377(3) .
O1B H1B 0.8338 .
C2B C19B 1.528(3) .
C2B C18B 1.531(3) .
C2B C3B 1.532(3) .
C3B C4B 1.548(3) .
C3B H2B 0.9900 .
C3B H3B 0.9900 .
C4B C11B 1.532(3) .
C4B C5B 1.534(3) .
C4B C17B 1.557(3) .
C5B C10B 1.402(3) .
C5B C6B 1.407(3) .
C6B C7B 1.383(3) .
C6B H4B 0.9500 .
C7B C8B 1.393(3) .
C7B H5B 0.9500 .
C8B C9B 1.377(3) .
C8B H6B 0.9500 .
C9B C10B 1.404(3) .
C9B H7B 0.9500 .
C11B C12B 1.393(3) .
C11B C16B 1.400(3) .
C12B C13B 1.388(3) .
C12B H8B 0.9500 .
C13B C14B 1.396(4) .
C13B H9B 0.9500 .
C14B C15B 1.388(4) .
C15B C16B 1.367(4) .
C15B H10B 0.9500 .
C16B H11B 0.9500 .
C17B H12B 0.9800 .
C17B H13B 0.9800 .
C17B H14B 0.9800 .
C18B H15B 0.9800 .
C18B H16B 0.9800 .
C18B H17B 0.9800 .
C19B H18B 0.9800 .
C19B H19B 0.9800 .
C19B H20B 0.9800 .
S1C C10C 1.760(2) .
S1C C2C 1.822(2) .
O1C C14C 1.388(3) .
O1C H1C 1.1926 .
C2C C18C 1.525(4) .
C2C C3C 1.530(3) .
C2C C19C 1.534(3) .
C3C C4C 1.550(3) .
C3C H2C 0.9900 .
C3C H3C 0.9900 .
C4C C5C 1.535(3) .
C4C C17C 1.544(3) .
C4C C11C 1.548(3) .
C5C C10C 1.403(3) .
C5C C6C 1.404(3) .
C6C C7C 1.383(3) .
C6C H4C 0.9500 .
C7C C8C 1.389(3) .
C7C H5C 0.9500 .
C8C C9C 1.381(3) .
C8C H6C 0.9500 .
C9C C10C 1.405(3) .
C9C H7C 0.9500 .
C11C C16C 1.389(3) .
C11C C12C 1.402(3) .
C12C C13C 1.419(4) .
C12C H8C 0.9500 .
C13C C14C 1.368(4) .
C13C H9C 0.9500 .
C14C C15C 1.368(4) .
C15C C16C 1.394(3) .
C15C H10C 0.9500 .
C16C H11C 0.9500 .
C17C H12C 0.9800 .
C17C H13C 0.9800 .
C17C H14C 0.9800 .
C18C H15C 0.9800 .
C18C H16C 0.9800 .
C18C H17C 0.9800 .
C19C H18C 0.9800 .
C19C H19C 0.9800 .
C19C H20C 0.9800 .
S1D C10D 1.764(2) .
S1D C2D 1.826(2) .
O1D C14D 1.378(2) .
O1D H1D 0.8839 .
C2D C19D 1.529(3) .
C2D C18D 1.529(3) .
C2D C3D 1.530(3) .
C3D C4D 1.544(3) .
C3D H2D 0.9900 .
C3D H3D 0.9900 .
C4D C5D 1.533(3) .
C4D C11D 1.543(3) .
C4D C17D 1.548(3) .
C5D C10D 1.400(3) .
C5D C6D 1.403(3) .
C6D C7D 1.383(3) .
C6D H4D 0.9500 .
C7D C8D 1.389(4) .
C7D H5D 0.9500 .
C8D C9D 1.381(3) .
C8D H6D 0.9500 .
C9D C10D 1.405(3) .
C9D H7D 0.9500 .
C11D C16D 1.396(3) .
C11D C12D 1.397(3) .
C12D C13D 1.391(3) .
C12D H8D 0.9500 .
C13D C14D 1.387(3) .
C13D H9D 0.9500 .
C14D C15D 1.391(3) .
C15D C16D 1.390(3) .
C15D H10D 0.9500 .
C16D H11D 0.9500 .
C17D H12D 0.9800 .
C17D H13D 0.9800 .
C17D H14D 0.9800 .
C18D H15D 0.9800 .
C18D H16D 0.9800 .
C18D H17D 0.9800 .
C19D H18D 0.9800 .
C19D H19D 0.9800 .
C19D H20D 0.9800 .
S1E C10E 1.757(2) .
S1E C2E 1.820(2) .
O1E C14E 1.373(2) .
O1E H1E 0.8491 .
C2E C3E 1.527(3) .
C2E C18E 1.532(3) .
C2E C19E 1.538(3) .
C3E C4E 1.547(3) .
C3E H2E 0.9900 .
C3E H3E 0.9900 .
C4E C5E 1.534(3) .
C4E C11E 1.549(3) .
C4E C17E 1.549(3) .
C5E C10E 1.401(3) .
C5E C6E 1.403(3) .
C6E C7E 1.387(3) .
C6E H4E 0.9500 .
C7E C8E 1.394(3) .
C7E H5E 0.9500 .
C8E C9E 1.380(3) .
C8E H6E 0.9500 .
C9E C10E 1.408(3) .
C9E H7E 0.9500 .
C11E C16E 1.394(3) .
C11E C12E 1.401(3) .
C12E C13E 1.395(3) .
C12E H8E 0.9500 .
C13E C14E 1.393(3) .
C13E H9E 0.9500 .
C14E C15E 1.386(3) .
C15E C16E 1.391(3) .
C15E H10E 0.9500 .
C16E H11E 0.9500 .
C17E H12E 0.9800 .
C17E H13E 0.9800 .
C17E H14E 0.9800 .
C18E H15E 0.9800 .
C18E H16E 0.9800 .
C18E H17E 0.9800 .
C19E H18E 0.9800 .
C19E H19E 0.9800 .
C19E H20E 0.9800 .
S1F C10F 1.762(2) .
S1F C2F 1.826(2) .
O1F C14F 1.376(2) .
O1F H1F 0.9258 .
C2F C18F 1.528(3) .
C2F C19F 1.529(3) .
C2F C3F 1.531(3) .
C3F C4F 1.553(3) .
C3F H2F 0.9900 .
C3F H3F 0.9900 .
C4F C5F 1.528(3) .
C4F C11F 1.540(3) .
C4F C17F 1.552(3) .
C5F C10F 1.400(3) .
C5F C6F 1.410(3) .
C6F C7F 1.386(3) .
C6F H4F 0.9500 .
C7F C8F 1.386(3) .
C7F H5F 0.9500 .
C8F C9F 1.378(3) .
C8F H6F 0.9500 .
C9F C10F 1.409(3) .
C9F H7F 0.9500 .
C11F C12F 1.391(3) .
C11F C16F 1.397(3) .
C12F C13F 1.389(3) .
C12F H8F 0.9500 .
C13F C14F 1.391(3) .
C13F H9F 0.9500 .
C14F C15F 1.382(3) .
C15F C16F 1.391(3) .
C15F H10F 0.9500 .
C16F H11F 0.9500 .
C17F H12F 0.9800 .
C17F H13F 0.9800 .
C17F H14F 0.9800 .
C18F H15F 0.9800 .
C18F H16F 0.9800 .
C18F H17F 0.9800 .
C19F H18F 0.9800 .
C19F H19F 0.9800 .
C19F H20F 0.9800 .
S1G C10G 1.761(2) .
S1G C2G 1.823(2) .
O1G C14G 1.379(2) .
O1G H1G 0.9485 .
C2G C19G 1.528(3) .
C2G C3G 1.531(3) .
C2G C18G 1.533(3) .
C3G C4G 1.543(3) .
C3G H2G 0.9900 .
C3G H3G 0.9900 .
C4G C5G 1.532(3) .
C4G C11G 1.545(3) .
C4G C17G 1.552(3) .
C5G C10G 1.402(3) .
C5G C6G 1.406(3) .
C6G C7G 1.381(4) .
C6G H4G 0.9500 .
C7G C8G 1.387(4) .
C7G H5G 0.9500 .
C8G C9G 1.380(3) .
C8G H6G 0.9500 .
C9G C10G 1.406(3) .
C9G H7G 0.9500 .
C11G C16G 1.395(3) .
C11G C12G 1.399(3) .
C12G C13G 1.391(3) .
C12G H8G 0.9500 .
C13G C14G 1.390(3) .
C13G H9G 0.9500 .
C14G C15G 1.388(3) .
C15G C16G 1.391(3) .
C15G H10G 0.9500 .
C16G H11G 0.9500 .
C17G H12G 0.9800 .
C17G H13G 0.9800 .
C17G H14G 0.9800 .
C18G H15G 0.9800 .
C18G H16G 0.9800 .
C18G H17G 0.9800 .
C19G H18G 0.9800 .
C19G H19G 0.9800 .
C19G H20G 0.9800 .
S1H C10H 1.761(2) .
S1H C2H 1.817(2) .
O1H C14H 1.372(2) .
O1H H1H 0.7673 .
C2H C3H 1.528(3) .
C2H C18H 1.529(3) .
C2H C19H 1.542(3) .
C3H C4H 1.548(3) .
C3H H2H 0.9900 .
C3H H3H 0.9900 .
C4H C5H 1.535(3) .
C4H C17H 1.546(3) .
C4H C11H 1.546(3) .
C5H C10H 1.403(3) .
C5H C6H 1.404(3) .
C6H C7H 1.391(3) .
C6H H4H 0.9500 .
C7H C8H 1.395(3) .
C7H H5H 0.9500 .
C8H C9H 1.383(3) .
C8H H6H 0.9500 .
C9H C10H 1.405(3) .
C9H H7H 0.9500 .
C11H C12H 1.397(3) .
C11H C16H 1.405(3) .
C12H C13H 1.386(3) .
C12H H8H 0.9500 .
C13H C14H 1.389(3) .
C13H H9H 0.9500 .
C14H C15H 1.393(3) .
C15H C16H 1.390(3) .
C15H H10H 0.9500 .
C16H H11H 0.9500 .
C17H H12H 0.9800 .
C17H H13H 0.9800 .
C17H H14H 0.9800 .
C18H H15H 0.9800 .
C18H H16H 0.9800 .
C18H H17H 0.9800 .
C19H H18H 0.9800 .
C19H H19H 0.9800 .
C19H H20H 0.9800 .
S1I C10I 1.761(2) .
S1I C2I 1.821(2) .
O1I C14I 1.377(3) .
O1I H1I 0.7190 .
C2I C3I 1.530(3) .
C2I C18I 1.532(3) .
C2I C19I 1.536(3) .
C3I C4I 1.551(3) .
C3I H2I 0.9900 .
C3I H3I 0.9900 .
C4I C5I 1.531(3) .
C4I C11I 1.539(3) .
C4I C17I 1.551(3) .
C5I C6I 1.406(3) .
C5I C10I 1.406(3) .
C6I C7I 1.385(3) .
C6I H4I 0.9500 .
C7I C8I 1.391(4) .
C7I H5I 0.9500 .
C8I C9I 1.379(3) .
C8I H6I 0.9500 .
C9I C10I 1.401(3) .
C9I H7I 0.9500 .
C11I C16I 1.396(3) .
C11I C12I 1.397(3) .
C12I C13I 1.391(3) .
C12I H8I 0.9500 .
C13I C14I 1.385(3) .
C13I H9I 0.9500 .
C14I C15I 1.390(3) .
C15I C16I 1.386(3) .
C15I H10I 0.9500 .
C16I H11I 0.9500 .
C17I H12I 0.9800 .
C17I H13I 0.9800 .
C17I H14I 0.9800 .
C18I H15I 0.9800 .
C18I H16I 0.9800 .
C18I H17I 0.9800 .
C19I H18I 0.9800 .
C19I H19I 0.9800 .
C19I H20I 0.9800 .
S1J C10J 1.763(2) .
S1J C2J 1.829(2) .
O1J C14J 1.378(2) .
O1J H1J 0.8253 .
C2J C3J 1.528(3) .
C2J C19J 1.529(3) .
C2J C18J 1.530(3) .
C3J C4J 1.544(3) .
C3J H2J 0.9900 .
C3J H3J 0.9900 .
C4J C5J 1.533(3) .
C4J C11J 1.542(3) .
C4J C17J 1.548(3) .
C5J C6J 1.405(3) .
C5J C10J 1.405(3) .
C6J C7J 1.382(3) .
C6J H4J 0.9500 .
C7J C8J 1.392(3) .
C7J H5J 0.9500 .
C8J C9J 1.380(3) .
C8J H6J 0.9500 .
C9J C10J 1.400(3) .
C9J H7J 0.9500 .
C11J C12J 1.395(3) .
C11J C16J 1.397(3) .
C12J C13J 1.388(3) .
C12J H8J 0.9500 .
C13J C14J 1.388(3) .
C13J H9J 0.9500 .
C14J C15J 1.389(3) .
C15J C16J 1.389(3) .
C15J H10J 0.9500 .
C16J H11J 0.9500 .
C17J H12J 0.9800 .
C17J H13J 0.9800 .
C17J H14J 0.9800 .
C18J H15J 0.9800 .
C18J H16J 0.9800 .
C18J H17J 0.9800 .
C19J H18J 0.9800 .
C19J H19J 0.9800 .
C19J H20J 0.9800 .
S1K C10K 1.757(2) .
S1K C2K 1.816(2) .
O1K C14K 1.372(2) .
O1K H1K 0.8660 .
C2K C3K 1.531(3) .
C2K C18K 1.534(3) .
C2K C19K 1.537(3) .
C3K C4K 1.546(3) .
C3K H2K 0.9900 .
C3K H3K 0.9900 .
C4K C5K 1.531(3) .
C4K C11K 1.547(3) .
C4K C17K 1.549(3) .
C5K C6K 1.402(3) .
C5K C10K 1.403(3) .
C6K C7K 1.388(3) .
C6K H4K 0.9500 .
C7K C8K 1.395(3) .
C7K H5K 0.9500 .
C8K C9K 1.381(3) .
C8K H6K 0.9500 .
C9K C10K 1.407(3) .
C9K H7K 0.9500 .
C11K C12K 1.396(3) .
C11K C16K 1.406(3) .
C12K C13K 1.388(3) .
C12K H8K 0.9500 .
C13K C14K 1.386(3) .
C13K H9K 0.9500 .
C14K C15K 1.391(3) .
C15K C16K 1.392(3) .
C15K H10K 0.9500 .
C16K H11K 0.9500 .
C17K H12K 0.9800 .
C17K H13K 0.9800 .
C17K H14K 0.9800 .
C18K H15K 0.9800 .
C18K H16K 0.9800 .
C18K H17K 0.9800 .
C19K H18K 0.9800 .
C19K H19K 0.9800 .
C19K H20K 0.9800 .
S1L C10L 1.763(2) .
S1L C2L 1.825(2) .
O1L C14L 1.379(3) .
O1L H1L 0.9434 .
C2L C3L 1.531(3) .
C2L C18L 1.532(3) .
C2L C19L 1.533(3) .
C3L C4L 1.551(3) .
C3L H2L 0.9900 .
C3L H3L 0.9900 .
C4L C5L 1.529(3) .
C4L C11L 1.536(3) .
C4L C17L 1.550(3) .
C5L C10L 1.402(3) .
C5L C6L 1.404(3) .
C6L C7L 1.389(3) .
C6L H4L 0.9500 .
C7L C8L 1.391(3) .
C7L H5L 0.9500 .
C8L C9L 1.378(3) .
C8L H6L 0.9500 .
C9L C10L 1.407(3) .
C9L H7L 0.9500 .
C11L C16L 1.396(3) .
C11L C12L 1.399(3) .
C12L C13L 1.385(3) .
C12L H8L 0.9500 .
C13L C14L 1.390(3) .
C13L H9L 0.9500 .
C14L C15L 1.385(3) .
C15L C16L 1.393(3) .
C15L H10L 0.9500 .
C16L H11L 0.9500 .
C17L H12L 0.9800 .
C17L H13L 0.9800 .
C17L H14L 0.9800 .
C18L H15L 0.9800 .
C18L H16L 0.9800 .
C18L H17L 0.9800 .
C19L H18L 0.9800 .
C19L H19L 0.9800 .
C19L H20L 0.9800 .
S1M C10M 1.766(2) .
S1M C2M 1.823(2) .
O1M C14M 1.378(2) .
O1M H1M 0.9301 .
C2M C19M 1.529(3) .
C2M C18M 1.530(3) .
C2M C3M 1.531(3) .
C3M C4M 1.544(3) .
C3M H2M 0.9900 .
C3M H3M 0.9900 .
C4M C5M 1.531(3) .
C4M C11M 1.542(3) .
C4M C17M 1.551(3) .
C5M C6M 1.403(3) .
C5M C10M 1.403(3) .
C6M C7M 1.384(3) .
C6M H4M 0.9500 .
C7M C8M 1.392(4) .
C7M H5M 0.9500 .
C8M C9M 1.381(3) .
C8M H6M 0.9500 .
C9M C10M 1.399(3) .
C9M H7M 0.9500 .
C11M C12M 1.397(3) .
C11M C16M 1.401(3) .
C12M C13M 1.387(3) .
C12M H8M 0.9500 .
C13M C14M 1.387(3) .
C13M H9M 0.9500 .
C14M C15M 1.389(3) .
C15M C16M 1.388(3) .
C15M H10M 0.9500 .
C16M H11M 0.9500 .
C17M H12M 0.9800 .
C17M H13M 0.9800 .
C17M H14M 0.9800 .
C18M H15M 0.9800 .
C18M H16M 0.9800 .
C18M H17M 0.9800 .
C19M H18M 0.9800 .
C19M H19M 0.9800 .
C19M H20M 0.9800 .
S1N C10N 1.760(2) .
S1N C2N 1.819(2) .
O1N C14N 1.372(2) .
O1N H1N 0.8936 .
C2N C3N 1.526(3) .
C2N C18N 1.532(3) .
C2N C19N 1.537(3) .
C3N C4N 1.550(3) .
C3N H2N 0.9900 .
C3N H3N 0.9900 .
C4N C5N 1.534(3) .
C4N C11N 1.548(3) .
C4N C17N 1.549(3) .
C5N C6N 1.402(3) .
C5N C10N 1.403(3) .
C6N C7N 1.388(3) .
C6N H4N 0.9500 .
C7N C8N 1.394(3) .
C7N H5N 0.9500 .
C8N C9N 1.377(3) .
C8N H6N 0.9500 .
C9N C10N 1.405(3) .
C9N H7N 0.9500 .
C11N C12N 1.396(3) .
C11N C16N 1.404(3) .
C12N C13N 1.388(3) .
C12N H8N 0.9500 .
C13N C14N 1.387(3) .
C13N H9N 0.9500 .
C14N C15N 1.396(3) .
C15N C16N 1.391(3) .
C15N H10N 0.9500 .
C16N H11N 0.9500 .
C17N H12N 0.9800 .
C17N H13N 0.9800 .
C17N H14N 0.9800 .
C18N H15N 0.9800 .
C18N H16N 0.9800 .
C18N H17N 0.9800 .
C19N H18N 0.9800 .
C19N H19N 0.9800 .
C19N H20N 0.9800 .
S1O C10O 1.765(2) .
S1O C2O 1.826(2) .
O1O C14O 1.381(3) .
O1O H1O 0.9836 .
C2O C3O 1.530(3) .
C2O C18O 1.530(3) .
C2O C19O 1.535(3) .
C3O C4O 1.546(3) .
C3O H2O 0.9900 .
C3O H3O 0.9900 .
C4O C5O 1.533(3) .
C4O C11O 1.539(3) .
C4O C17O 1.551(3) .
C5O C10O 1.402(3) .
C5O C6O 1.406(3) .
C6O C7O 1.385(3) .
C6O H4O 0.9500 .
C7O C8O 1.387(4) .
C7O H5O 0.9500 .
C8O C9O 1.380(3) .
C8O H6O 0.9500 .
C9O C10O 1.406(3) .
C9O H7O 0.9500 .
C11O C16O 1.398(3) .
C11O C12O 1.401(3) .
C12O C13O 1.387(3) .
C12O H8O 0.9500 .
C13O C14O 1.386(3) .
C13O H9O 0.9500 .
C14O C15O 1.387(3) .
C15O C16O 1.391(3) .
C15O H10O 0.9500 .
C16O H11O 0.9500 .
C17O H12O 0.9800 .
C17O H13O 0.9800 .
C17O H14O 0.9800 .
C18O H15O 0.9800 .
C18O H16O 0.9800 .
C18O H17O 0.9800 .
C19O H18O 0.9800 .
C19O H19O 0.9800 .
C19O H20O 0.9800 .
S1P C10P 1.754(2) .
S1P C2P 1.820(3) .
O1P C14P 1.382(3) .
O1P H1P 1.1760 .
C2P C18P 1.522(4) .
C2P C19P 1.532(3) .
C2P C3P 1.534(3) .
C3P C4P 1.548(3) .
C3P H2P 0.9900 .
C3P H3P 0.9900 .
C4P C5P 1.532(3) .
C4P C11P 1.538(3) .
C4P C17P 1.550(3) .
C5P C10P 1.404(3) .
C5P C6P 1.406(3) .
C6P C7P 1.385(3) .
C6P H4P 0.9500 .
C7P C8P 1.390(4) .
C7P H5P 0.9500 .
C8P C9P 1.379(4) .
C8P H6P 0.9500 .
C9P C10P 1.406(3) .
C9P H7P 0.9500 .
C11P C16P 1.392(3) .
C11P C12P 1.402(3) .
C12P C13P 1.385(4) .
C12P H8P 0.9500 .
C13P C14P 1.380(4) .
C13P H9P 0.9500 .
C14P C15P 1.401(4) .
C15P C16P 1.394(4) .
C15P H10P 0.9500 .
C16P H11P 0.9500 .
C17P H12P 0.9800 .
C17P H13P 0.9800 .
C17P H14P 0.9800 .
C18P H15P 0.9800 .
C18P H16P 0.9800 .
C18P H17P 0.9800 .
C19P H18P 0.9800 .
C19P H19P 0.9800 .
C19P H20P 0.9800 .
O1QA C1QA 1.251(8) .
O1QA H1C 1.4355 .
O1QA H1Q 0.8600 .
C1QA C3QA 1.606(14) .
C1QA C2QA 1.69(2) .
C1QA H2Q 1.0000 .
C2QA H3Q 0.9800 .
C2QA H4Q 0.9800 .
C2QA H5Q 0.9800 .
C3QA H6Q 0.9800 .
C3QA H7Q 0.9800 .
C3QA H8Q 0.9800 .
O1QB C1QB 1.417(5) .
O1QB H1C 1.4355 .
O1QB H9Q 0.8600 .
C1QB C3QB 1.494(6) .
C1QB C2QB 1.521(5) .
C1QB H10Q 1.0000 .
C2QB H11Q 0.9800 .
C2QB H12Q 0.9800 .
C2QB H13Q 0.9800 .
C3QB H14Q 0.9800 .
C3QB H15Q 0.9800 .
C3QB H16Q 0.9800 .
O1RA C1RA 1.326(5) .
O1RA H1R 0.7981 .
C1RA C2RA 1.489(6) .
C1RA C3RA 1.554(6) .
C1RA H2R 1.0000 .
C2RA H3R 0.9800 .
C2RA H4R 0.9800 .
C2RA H5R 0.9800 .
C3RA H6R 0.9800 .
C3RA H7R 0.9800 .
C3RA H8R 0.9800 .
O1RB C1RB 1.423(5) .
O1RB H9R 0.7981 .
C1RB C3RB 1.480(5) .
C1RB C2RB 1.504(5) .
C1RB H10R 1.0000 .
C2RB H11R 0.9800 .
C2RB H12R 0.9800 .
C2RB H13R 0.9800 .
C3RB H14R 0.9800 .
C3RB H15R 0.9800 .
C3RB H16R 0.9800 .
O1SA C1SA 1.421(4) .
O1SA H1S 0.8597 .
C1SA C3SA 1.492(4) .
C1SA C2SA 1.507(4) .
C1SA H2S 1.0000 .
C2SA H3S 0.9800 .
C2SA H4S 0.9800 .
C2SA H5S 0.9800 .
C3SA H6S 0.9800 .
C3SA H7S 0.9800 .
C3SA H8S 0.9800 .
O1SB C1SB 1.307(6) .
O1SB H9S 0.8597 .
C1SB C2SB 1.506(7) .
C1SB C3SB 1.557(7) .
C1SB H10S 1.0000 .
C2SB H11S 0.9800 .
C2SB H12S 0.9800 .
C2SB H13S 0.9800 .
C3SB H14S 0.9800 .
C3SB H15S 0.9800 .
C3SB H16S 0.9800 .
O1TA C1TA 1.418(4) .
O1TA H1T 0.8140 .
C1TA C3TA 1.498(5) .
C1TA C2TA 1.501(5) .
C1TA H2T 1.0000 .
C2TA H3T 0.9800 .
C2TA H4T 0.9800 .
C2TA H5T 0.9800 .
C3TA H6T 0.9800 .
C3TA H7T 0.9800 .
C3TA H8T 0.9800 .
O1TB C1TB 1.301(7) .
O1TB H9T 0.8140 .
C1TB C2TB 1.503(8) .
C1TB C3TB 1.550(8) .
C1TB H10T 1.0000 .
C2TB H11T 0.9800 .
C2TB H12T 0.9800 .
C2TB H13T 0.9800 .
C3TB H14T 0.9800 .
C3TB H15T 0.9800 .
C3TB H16T 0.9800 .
O1UA C1UA 1.412(5) .
O1UA H1U 0.8887 .
C1UA C3UA 1.490(5) .
C1UA C2UA 1.502(5) .
C1UA H2U 1.0000 .
C2UA H3U 0.9800 .
C2UA H4U 0.9800 .
C2UA H5U 0.9800 .
C3UA H6U 0.9800 .
C3UA H7U 0.9800 .
C3UA H8U 0.9800 .
O1UB C1UB 1.339(6) .
O1UB H9U 0.8887 .
C1UB C2UB 1.475(7) .
C1UB C3UB 1.546(7) .
C1UB H10U 1.0000 .
C2UB H11U 0.9800 .
C2UB H12U 0.9800 .
C2UB H13U 0.9800 .
C3UB H14U 0.9800 .
C3UB H15U 0.9800 .
C3UB H16U 0.9800 .
O1V O1V 0.578(17) 3
O1V O1V 0.578(17) 2
O1V C1V 1.320(11) .
O1V C1V 1.525(13) 3
O1V C1V 1.534(13) 2
O1V H1V 1.0098 .
C1V C2V 0.967(13) 2
C1V C1V 1.032(15) 2
C1V C1V 1.032(15) 3
C1V C3V 1.247(16) 3
C1V C3V 1.446(17) .
C1V C2V 1.520(15) .
C1V O1V 1.525(13) 2
C1V O1V 1.534(13) 3
C1V C2V 1.923(14) 3
C1V C3V 1.955(16) 2
C1V H1V 1.5571 .
C1V H2V 1.0769 .
C2V C1V 0.968(13) 3
C2V C3V 1.051(16) 3
C2V C3V 1.635(16) 2
C2V C1V 1.923(14) 2
C2V H3V 0.8646 .
C2V H4V 0.7368 .
C2V H5V 1.4016 .
C3V C2V 1.051(16) 2
C3V C1V 1.247(16) 2
C3V C2V 1.635(16) 3
C3V C1V 1.955(16) 3
C3V C3V 1.99(2) 2
C3V C3V 1.99(2) 3
C3V H6V 0.7921 .
C3V H7V 1.1376 .
C3V H8V 1.0905 .

loop_
_geom_hbond_atom_site_label_D
_geom_hbond_atom_site_label_H
_geom_hbond_atom_site_label_A
_geom_hbond_distance_DH
_geom_hbond_distance_HA
_geom_hbond_distance_DA
_geom_hbond_angle_DHA
_geom_hbond_site_symmetry_A
O1A H1A O1C 0.83 2.08 2.661(3) 127.2 16
O1B H1B O1QA 0.83 2.08 2.721(3) 133.8 .
O1C H1C O1QA 1.19 1.44 2.586(3) 159.4 .
O1QA H1Q O1C 0.86 1.75 2.586(3) 162.6 .
O1QB H9Q O1C 0.86 1.75 2.586(3) 162.6 .
O1D H1D O1E 0.88 1.79 2.667(2) 172.8 .
O1E H1E O1RA 0.85 1.83 2.594(2) 149.5 .
O1F H1F O1D 0.93 1.81 2.713(2) 165.1 .
O1G H1G O1H 0.95 1.74 2.667(2) 166.7 .
O1H H1H O1SA 0.77 1.83 2.595(2) 171.8 .
O1I H1I O1G 0.72 2.03 2.727(2) 164.5 .
O1J H1J O1K 0.83 1.87 2.659(2) 161.0 .
O1K H1K O1UA 0.87 1.72 2.584(2) 173.6 .
O1L H1L O1J 0.94 1.78 2.711(2) 167.6 .
O1M H1M O1N 0.93 1.75 2.673(2) 169.5 .
O1N H1N O1TA 0.89 1.72 2.592(2) 164.1 .
O1O H1O O1M 0.98 1.86 2.723(2) 145.4 .
O1P H1P O1P 1.18 2.18 2.952(2) 120.1 11_557
O1QA H1Q O1C 0.86 1.75 2.586(3) 162.6 .
O1QB H9Q O1C 0.86 1.75 2.586(3) 162.6 .
O1RA H1R O1I 0.80 1.98 2.770(2) 169.3 .
O1RB H9R O1I 0.80 1.98 2.770(2) 169.3 .
O1SA H1S O1F 0.86 1.93 2.780(2) 171.5 .
O1SB H9S O1F 0.86 1.93 2.780(2) 171.5 .
O1TA H1T O1L 0.81 1.96 2.771(2) 171.9 .
O1TB H9T O1L 0.81 1.96 2.771(2) 171.9 .
O1UA H1U O1O 0.89 1.90 2.765(2) 163.4 .
O1UB H9U O1O 0.89 1.90 2.765(2) 163.4 .
O1V H1V O1P 1.01 2.04 2.923(15) 145.3 11_557
C1V H1V O1P 1.56 2.04 3.520(10) 156.6 11_557

loop_
_geom_torsion_atom_site_label_1
_geom_torsion_atom_site_label_2
_geom_torsion_atom_site_label_3
_geom_torsion_atom_site_label_4
_geom_torsion
_geom_torsion_site_symmetry_1
_geom_torsion_site_symmetry_4
C10A S1A C2A C18A -84.99(17) . .
C10A S1A C2A C3A 40.86(17) . .
C10A S1A C2A C19A 157.05(15) . .
C18A C2A C3A C4A 58.9(3) . .
C19A C2A C3A C4A -177.7(2) . .
S1A C2A C3A C4A -63.8(2) . .
C2A C3A C4A C5A 51.2(3) . .
C2A C3A C4A C11A -72.9(3) . .
C2A C3A C4A C17A 170.0(2) . .
C11A C4A C5A C10A 106.3(2) . .
C17A C4A C5A C10A -134.2(2) . .
C3A C4A C5A C10A -18.0(3) . .
C11A C4A C5A C6A -71.7(3) . .
C17A C4A C5A C6A 47.8(3) . .
C3A C4A C5A C6A 164.0(2) . .
C10A C5A C6A C7A -0.8(4) . .
C4A C5A C6A C7A 177.3(2) . .
C5A C6A C7A C8A 0.8(4) . .
C6A C7A C8A C9A 0.0(4) . .
C7A C8A C9A C10A -0.7(4) . .
C6A C5A C10A C9A 0.1(3) . .
C4A C5A C10A C9A -177.9(2) . .
C6A C5A C10A S1A -176.78(18) . .
C4A C5A C10A S1A 5.2(3) . .
C8A C9A C10A C5A 0.6(3) . .
C8A C9A C10A S1A 177.84(18) . .
C2A S1A C10A C5A -16.3(2) . .
C2A S1A C10A C9A 166.66(17) . .
C5A C4A C11A C16A 0.8(3) . .
C17A C4A C11A C16A -119.4(2) . .
C3A C4A C11A C16A 125.4(2) . .
C5A C4A C11A C12A -179.4(2) . .
C17A C4A C11A C12A 60.3(3) . .
C3A C4A C11A C12A -54.9(3) . .
C16A C11A C12A C13A 0.0(4) . .
C4A C11A C12A C13A -179.8(2) . .
C11A C12A C13A C14A 0.4(4) . .
C12A C13A C14A O1A 179.5(3) . .
C12A C13A C14A C15A -0.4(4) . .
O1A C14A C15A C16A -179.8(2) . .
C13A C14A C15A C16A 0.1(4) . .
C14A C15A C16A C11A 0.3(4) . .
C12A C11A C16A C15A -0.4(3) . .
C4A C11A C16A C15A 179.4(2) . .
C10B S1B C2B C19B 87.66(16) . .
C10B S1B C2B C18B -154.66(15) . .
C10B S1B C2B C3B -38.41(17) . .
C19B C2B C3B C4B -59.4(3) . .
C18B C2B C3B C4B 177.52(19) . .
S1B C2B C3B C4B 63.6(2) . .
C2B C3B C4B C11B 73.9(2) . .
C2B C3B C4B C5B -51.8(3) . .
C2B C3B C4B C17B -169.3(2) . .
C11B C4B C5B C10B -108.9(2) . .
C3B C4B C5B C10B 16.8(3) . .
C17B C4B C5B C10B 132.3(2) . .
C11B C4B C5B C6B 71.4(2) . .
C3B C4B C5B C6B -162.93(19) . .
C17B C4B C5B C6B -47.4(3) . .
C10B C5B C6B C7B -0.4(3) . .
C4B C5B C6B C7B 179.26(19) . .
C5B C6B C7B C8B -0.8(3) . .
C6B C7B C8B C9B 1.1(3) . .
C7B C8B C9B C10B -0.3(3) . .
C6B C5B C10B C9B 1.3(3) . .
C4B C5B C10B C9B -178.43(19) . .
C6B C5B C10B S1B 178.61(16) . .
C4B C5B C10B S1B -1.1(3) . .
C8B C9B C10B C5B -0.9(3) . .
C8B C9B C10B S1B -178.58(17) . .
C2B S1B C10B C5B 11.8(2) . .
C2B S1B C10B C9B -170.66(16) . .
C5B C4B C11B C12B 3.4(3) . .
C3B C4B C11B C12B -122.0(2) . .
C17B C4B C11B C12B 122.7(2) . .
C5B C4B C11B C16B -176.40(19) . .
C3B C4B C11B C16B 58.2(3) . .
C17B C4B C11B C16B -57.2(3) . .
C16B C11B C12B C13B 0.1(3) . .
C4B C11B C12B C13B -179.7(2) . .
C11B C12B C13B C14B 0.1(3) . .
C12B C13B C14B O1B -179.0(2) . .
C12B C13B C14B C15B -0.3(4) . .
O1B C14B C15B C16B 178.9(2) . .
C13B C14B C15B C16B 0.2(4) . .
C14B C15B C16B C11B 0.0(4) . .
C12B C11B C16B C15B -0.1(3) . .
C4B C11B C16B C15B 179.7(2) . .
C10C S1C C2C C18C -91.56(17) . .
C10C S1C C2C C3C 34.47(18) . .
C10C S1C C2C C19C 150.76(16) . .
C18C C2C C3C C4C 63.0(3) . .
C19C C2C C3C C4C -173.9(2) . .
S1C C2C C3C C4C -60.4(2) . .
C2C C3C C4C C5C 54.1(3) . .
C2C C3C C4C C17C 172.9(2) . .
C2C C3C C4C C11C -69.9(3) . .
C17C C4C C5C C10C -138.8(2) . .
C11C C4C C5C C10C 102.3(2) . .
C3C C4C C5C C10C -22.9(3) . .
C17C C4C C5C C6C 45.0(3) . .
C11C C4C C5C C6C -73.9(2) . .
C3C C4C C5C C6C 160.90(19) . .
C10C C5C C6C C7C -0.9(3) . .
C4C C5C C6C C7C 175.6(2) . .
C5C C6C C7C C8C 1.0(3) . .
C6C C7C C8C C9C 0.1(3) . .
C7C C8C C9C C10C -1.2(3) . .
C6C C5C C10C C9C -0.2(3) . .
C4C C5C C10C C9C -176.6(2) . .
C6C C5C C10C S1C -177.64(17) . .
C4C C5C C10C S1C 6.0(3) . .
C8C C9C C10C C5C 1.3(3) . .
C8C C9C C10C S1C 178.99(18) . .
C2C S1C C10C C5C -11.5(2) . .
C2C S1C C10C C9C 170.97(17) . .
C5C C4C C11C C16C 0.6(3) . .
C17C C4C C11C C16C -119.3(2) . .
C3C C4C C11C C16C 125.4(2) . .
C5C C4C C11C C12C -179.8(2) . .
C17C C4C C11C C12C 60.3(3) . .
C3C C4C C11C C12C -55.0(3) . .
C16C C11C C12C C13C -0.5(3) . .
C4C C11C C12C C13C 179.9(2) . .
C11C C12C C13C C14C 0.7(4) . .
C12C C13C C14C C15C 0.0(4) . .
C12C C13C C14C O1C -179.5(2) . .
C13C C14C C15C C16C -0.8(4) . .
O1C C14C C15C C16C 178.8(2) . .
C12C C11C C16C C15C -0.3(3) . .
C4C C11C C16C C15C 179.3(2) . .
C14C C15C C16C C11C 0.9(3) . .
C10D S1D C2D C19D -158.03(14) . .
C10D S1D C2D C18D 83.99(15) . .
C10D S1D C2D C3D -42.07(15) . .
C19D C2D C3D C4D 177.95(18) . .
C18D C2D C3D C4D -59.0(2) . .
S1D C2D C3D C4D 64.2(2) . .
C2D C3D C4D C5D -51.4(2) . .
C2D C3D C4D C11D 72.8(2) . .
C2D C3D C4D C17D -170.77(17) . .
C11D C4D C5D C10D -105.0(2) . .
C3D C4D C5D C10D 19.4(3) . .
C17D C4D C5D C10D 136.3(2) . .
C11D C4D C5D C6D 72.0(2) . .
C3D C4D C5D C6D -163.61(18) . .
C17D C4D C5D C6D -46.7(2) . .
C10D C5D C6D C7D 1.9(3) . .
C4D C5D C6D C7D -175.28(19) . .
C5D C6D C7D C8D -0.5(3) . .
C6D C7D C8D C9D -1.1(3) . .
C7D C8D C9D C10D 1.2(3) . .
C6D C5D C10D C9D -1.7(3) . .
C4D C5D C10D C9D 175.29(19) . .
C6D C5D C10D S1D 174.84(16) . .
C4D C5D C10D S1D -8.2(3) . .
C8D C9D C10D C5D 0.2(3) . .
C8D C9D C10D S1D -176.69(17) . .
C2D S1D C10D C5D 19.0(2) . .
C2D S1D C10D C9D -164.29(16) . .
C5D C4D C11D C16D -179.1(2) . .
C3D C4D C11D C16D 56.1(2) . .
C17D C4D C11D C16D -59.2(2) . .
C5D C4D C11D C12D 1.2(3) . .
C3D C4D C11D C12D -123.7(2) . .
C17D C4D C11D C12D 121.1(2) . .
C16D C11D C12D C13D 0.6(3) . .
C4D C11D C12D C13D -179.63(18) . .
C11D C12D C13D C14D -1.2(3) . .
C12D C13D C14D O1D -179.38(17) . .
C12D C13D C14D C15D 0.6(3) . .
O1D C14D C15D C16D -179.5(2) . .
C13D C14D C15D C16D 0.5(3) . .
C14D C15D C16D C11D -1.1(3) . .
C12D C11D C16D C15D 0.5(3) . .
C4D C11D C16D C15D -179.2(2) . .
C10E S1E C2E C3E 36.71(16) . .
C10E S1E C2E C18E -89.31(15) . .
C10E S1E C2E C19E 152.94(14) . .
C18E C2E C3E C4E 63.0(2) . .
C19E C2E C3E C4E -173.91(18) . .
S1E C2E C3E C4E -60.5(2) . .
C2E C3E C4E C5E 52.1(2) . .
C2E C3E C4E C11E -72.1(2) . .
C2E C3E C4E C17E 170.93(17) . .
C3E C4E C5E C10E -21.8(3) . .
C11E C4E C5E C10E 103.7(2) . .
C17E C4E C5E C10E -137.67(19) . .
C3E C4E C5E C6E 161.26(18) . .
C11E C4E C5E C6E -73.3(2) . .
C17E C4E C5E C6E 45.4(2) . .
C10E C5E C6E C7E -1.9(3) . .
C4E C5E C6E C7E 175.25(19) . .
C5E C6E C7E C8E 1.3(3) . .
C6E C7E C8E C9E 0.3(3) . .
C7E C8E C9E C10E -1.3(3) . .
C6E C5E C10E C9E 0.9(3) . .
C4E C5E C10E C9E -176.11(19) . .
C6E C5E C10E S1E -175.50(16) . .
C4E C5E C10E S1E 7.5(3) . .
C8E C9E C10E C5E 0.7(3) . .
C8E C9E C10E S1E 177.46(17) . .
C2E S1E C10E C5E -14.5(2) . .
C2E S1E C10E C9E 168.94(15) . .
C5E C4E C11E C16E -1.1(3) . .
C3E C4E C11E C16E 124.2(2) . .
C17E C4E C11E C16E -120.8(2) . .
C5E C4E C11E C12E 177.08(17) . .
C3E C4E C11E C12E -57.6(2) . .
C17E C4E C11E C12E 57.4(2) . .
C16E C11E C12E C13E 0.7(3) . .
C4E C11E C12E C13E -177.62(18) . .
C11E C12E C13E C14E 0.2(3) . .
C12E C13E C14E O1E 179.90(18) . .
C12E C13E C14E C15E -0.9(3) . .
O1E C14E C15E C16E 179.83(17) . .
C13E C14E C15E C16E 0.5(3) . .
C14E C15E C16E C11E 0.4(3) . .
C12E C11E C16E C15E -1.0(3) . .
C4E C11E C16E C15E 177.24(18) . .
C10F S1F C2F C18F -87.81(16) . .
C10F S1F C2F C19F 154.81(15) . .
C10F S1F C2F C3F 38.36(16) . .
C18F C2F C3F C4F 60.8(3) . .
C19F C2F C3F C4F -176.35(18) . .
S1F C2F C3F C4F -62.4(2) . .
C2F C3F C4F C5F 50.7(3) . .
C2F C3F C4F C11F -74.5(2) . .
C2F C3F C4F C17F 168.67(18) . .
C11F C4F C5F C10F 108.4(2) . .
C17F C4F C5F C10F -132.6(2) . .
C3F C4F C5F C10F -16.8(3) . .
C11F C4F C5F C6F -70.6(2) . .
C17F C4F C5F C6F 48.4(3) . .
C3F C4F C5F C6F 164.2(2) . .
C10F C5F C6F C7F 0.7(3) . .
C4F C5F C6F C7F 179.79(19) . .
C5F C6F C7F C8F 0.3(4) . .
C6F C7F C8F C9F -0.6(4) . .
C7F C8F C9F C10F -0.1(4) . .
C6F C5F C10F C9F -1.5(3) . .
C4F C5F C10F C9F 179.51(19) . .
C6F C5F C10F S1F -178.70(17) . .
C4F C5F C10F S1F 2.3(3) . .
C8F C9F C10F C5F 1.2(3) . .
C8F C9F C10F S1F 178.78(18) . .
C2F S1F C10F C5F -12.9(2) . .
C2F S1F C10F C9F 169.75(16) . .
C5F C4F C11F C12F 170.82(18) . .
C17F C4F C11F C12F 51.3(2) . .
C3F C4F C11F C12F -63.7(2) . .
C5F C4F C11F C16F -9.4(3) . .
C17F C4F C11F C16F -128.9(2) . .
C3F C4F C11F C16F 116.1(2) . .
C16F C11F C12F C13F 0.1(3) . .
C4F C11F C12F C13F 179.93(19) . .
C11F C12F C13F C14F -0.1(3) . .
C12F C13F C14F O1F -178.14(18) . .
C12F C13F C14F C15F -0.2(3) . .
O1F C14F C15F C16F 178.47(18) . .
C13F C14F C15F C16F 0.4(3) . .
C14F C15F C16F C11F -0.4(3) . .
C12F C11F C16F C15F 0.2(3) . .
C4F C11F C16F C15F -179.67(19) . .
C10G S1G C2G C19G 158.90(14) . .
C10G S1G C2G C3G 42.90(15) . .
C10G S1G C2G C18G -83.09(15) . .
C19G C2G C3G C4G -178.07(18) . .
C18G C2G C3G C4G 59.1(2) . .
S1G C2G C3G C4G -64.1(2) . .
C2G C3G C4G C5G 50.6(2) . .
C2G C3G C4G C11G -73.2(2) . .
C2G C3G C4G C17G 170.10(17) . .
C3G C4G C5G C10G -19.2(3) . .
C11G C4G C5G C10G 105.1(2) . .
C17G C4G C5G C10G -136.2(2) . .
C3G C4G C5G C6G 164.51(19) . .
C11G C4G C5G C6G -71.1(2) . .
C17G C4G C5G C6G 47.5(3) . .
C10G C5G C6G C7G -1.8(3) . .
C4G C5G C6G C7G 174.8(2) . .
C5G C6G C7G C8G 0.2(4) . .
C6G C7G C8G C9G 1.4(4) . .
C7G C8G C9G C10G -1.5(3) . .
C6G C5G C10G C9G 1.6(3) . .
C4G C5G C10G C9G -174.66(19) . .
C6G C5G C10G S1G -174.77(16) . .
C4G C5G C10G S1G 8.9(3) . .
C8G C9G C10G C5G 0.0(3) . .
C8G C9G C10G S1G 176.73(18) . .
C2G S1G C10G C5G -20.2(2) . .
C2G S1G C10G C9G 163.25(16) . .
C5G C4G C11G C16G -1.7(3) . .
C3G C4G C11G C16G 123.1(2) . .
C17G C4G C11G C16G -121.5(2) . .
C5G C4G C11G C12G 179.0(2) . .
C3G C4G C11G C12G -56.3(2) . .
C17G C4G C11G C12G 59.1(2) . .
C16G C11G C12G C13G -0.3(3) . .
C4G C11G C12G C13G 179.1(2) . .
C11G C12G C13G C14G 1.1(3) . .
C12G C13G C14G O1G 179.4(2) . .
C12G C13G C14G C15G -0.7(3) . .
O1G C14G C15G C16G 179.43(18) . .
C13G C14G C15G C16G -0.5(3) . .
C14G C15G C16G C11G 1.3(3) . .
C12G C11G C16G C15G -0.8(3) . .
C4G C11G C16G C15G 179.82(18) . .
C10H S1H C2H C3H -36.50(16) . .
C10H S1H C2H C18H 89.88(15) . .
C10H S1H C2H C19H -152.38(14) . .
C18H C2H C3H C4H -63.1(3) . .
C19H C2H C3H C4H 173.84(18) . .
S1H C2H C3H C4H 60.7(2) . .
C2H C3H C4H C5H -52.7(2) . .
C2H C3H C4H C17H -171.43(17) . .
C2H C3H C4H C11H 71.7(2) . .
C17H C4H C5H C10H 137.88(19) . .
C11H C4H C5H C10H -103.5(2) . .
C3H C4H C5H C10H 22.1(3) . .
C17H C4H C5H C6H -45.0(2) . .
C11H C4H C5H C6H 73.6(2) . .
C3H C4H C5H C6H -160.75(18) . .
C10H C5H C6H C7H 1.4(3) . .
C4H C5H C6H C7H -175.88(19) . .
C5H C6H C7H C8H -0.8(3) . .
C6H C7H C8H C9H -0.3(3) . .
C7H C8H C9H C10H 0.7(3) . .
C6H C5H C10H C9H -1.0(3) . .
C4H C5H C10H C9H 176.16(19) . .
C6H C5H C10H S1H 175.67(16) . .
C4H C5H C10H S1H -7.2(3) . .
C8H C9H C10H C5H 0.0(3) . .
C8H C9H C10H S1H -177.03(17) . .
C2H S1H C10H C5H 13.9(2) . .
C2H S1H C10H C9H -169.24(16) . .
C5H C4H C11H C12H -0.1(3) . .
C17H C4H C11H C12H 119.6(2) . .
C3H C4H C11H C12H -125.5(2) . .
C5H C4H C11H C16H -178.35(17) . .
C17H C4H C11H C16H -58.7(2) . .
C3H C4H C11H C16H 56.3(2) . .
C16H C11H C12H C13H 1.1(3) . .
C4H C11H C12H C13H -177.23(18) . .
C11H C12H C13H C14H -0.5(3) . .
C12H C13H C14H O1H -179.78(18) . .
C12H C13H C14H C15H -0.6(3) . .
O1H C14H C15H C16H -179.82(18) . .
C13H C14H C15H C16H 1.0(3) . .
C14H C15H C16H C11H -0.4(3) . .
C12H C11H C16H C15H -0.6(3) . .
C4H C11H C16H C15H 177.75(18) . .
C10I S1I C2I C3I -37.53(17) . .
C10I S1I C2I C18I 88.84(17) . .
C10I S1I C2I C19I -154.03(16) . .
C18I C2I C3I C4I -61.8(3) . .
C19I C2I C3I C4I 176.2(2) . .
S1I C2I C3I C4I 61.9(2) . .
C2I C3I C4I C5I -51.2(3) . .
C2I C3I C4I C11I 73.9(2) . .
C2I C3I C4I C17I -169.2(2) . .
C11I C4I C5I C6I 72.2(3) . .
C3I C4I C5I C6I -162.7(2) . .
C17I C4I C5I C6I -46.7(3) . .
C11I C4I C5I C10I -106.9(2) . .
C3I C4I C5I C10I 18.3(3) . .
C17I C4I C5I C10I 134.2(2) . .
C10I C5I C6I C7I -0.1(4) . .
C4I C5I C6I C7I -179.2(2) . .
C5I C6I C7I C8I -0.4(4) . .
C6I C7I C8I C9I 0.3(4) . .
C7I C8I C9I C10I 0.4(4) . .
C8I C9I C10I C5I -0.9(4) . .
C8I C9I C10I S1I -178.05(19) . .
C6I C5I C10I C9I 0.7(3) . .
C4I C5I C10I C9I 179.78(19) . .
C6I C5I C10I S1I 177.53(18) . .
C4I C5I C10I S1I -3.4(3) . .
C2I S1I C10I C9I -170.27(17) . .
C2I S1I C10I C5I 12.7(2) . .
C5I C4I C11I C16I -171.01(19) . .
C3I C4I C11I C16I 63.7(3) . .
C17I C4I C11I C16I -51.6(3) . .
C5I C4I C11I C12I 8.9(3) . .
C3I C4I C11I C12I -116.4(2) . .
C17I C4I C11I C12I 128.3(2) . .
C16I C11I C12I C13I 0.1(3) . .
C4I C11I C12I C13I -179.8(2) . .
C11I C12I C13I C14I 0.3(3) . .
C12I C13I C14I O1I -178.25(19) . .
C12I C13I C14I C15I -0.7(3) . .
O1I C14I C15I C16I 178.12(19) . .
C13I C14I C15I C16I 0.7(3) . .
C14I C15I C16I C11I -0.3(3) . .
C12I C11I C16I C15I -0.1(3) . .
C4I C11I C16I C15I 179.8(2) . .
C10J S1J C2J C3J 41.96(15) . .
C10J S1J C2J C19J 157.85(14) . .
C10J S1J C2J C18J -84.14(15) . .
C19J C2J C3J C4J -177.20(18) . .
C18J C2J C3J C4J 59.8(2) . .
S1J C2J C3J C4J -63.5(2) . .
C2J C3J C4J C5J 51.2(2) . .
C2J C3J C4J C11J -72.2(2) . .
C2J C3J C4J C17J 170.77(18) . .
C11J C4J C5J C6J -71.9(2) . .
C3J C4J C5J C6J 164.16(18) . .
C17J C4J C5J C6J 46.9(2) . .
C11J C4J C5J C10J 103.6(2) . .
C3J C4J C5J C10J -20.3(3) . .
C17J C4J C5J C10J -137.6(2) . .
C10J C5J C6J C7J -1.6(3) . .
C4J C5J C6J C7J 174.2(2) . .
C5J C6J C7J C8J 0.0(3) . .
C6J C7J C8J C9J 1.7(3) . .
C7J C8J C9J C10J -1.8(3) . .
C8J C9J C10J C5J 0.1(3) . .
C8J C9J C10J S1J 176.72(17) . .
C6J C5J C10J C9J 1.6(3) . .
C4J C5J C10J C9J -173.98(19) . .
C6J C5J C10J S1J -174.69(16) . .
C4J C5J C10J S1J 9.7(3) . .
C2J S1J C10J C9J 163.65(16) . .
C2J S1J C10J C5J -19.9(2) . .
C5J C4J C11J C12J -2.7(3) . .
C3J C4J C11J C12J 121.8(2) . .
C17J C4J C11J C12J -122.5(2) . .
C5J C4J C11J C16J 178.16(18) . .
C3J C4J C11J C16J -57.3(2) . .
C17J C4J C11J C16J 58.3(2) . .
C16J C11J C12J C13J -0.7(3) . .
C4J C11J C12J C13J -179.86(18) . .
C11J C12J C13J C14J 1.2(3) . .
C12J C13J C14J O1J 179.29(18) . .
C12J C13J C14J C15J -0.6(3) . .
O1J C14J C15J C16J 179.65(19) . .
C13J C14J C15J C16J -0.4(3) . .
C14J C15J C16J C11J 1.0(3) . .
C12J C11J C16J C15J -0.4(3) . .
C4J C11J C16J C15J 178.80(19) . .
C10K S1K C2K C3K -36.30(16) . .
C10K S1K C2K C18K 89.71(16) . .
C10K S1K C2K C19K -152.46(14) . .
C18K C2K C3K C4K -63.2(2) . .
C19K C2K C3K C4K 174.09(17) . .
S1K C2K C3K C4K 60.5(2) . .
C2K C3K C4K C5K -52.6(2) . .
C2K C3K C4K C11K 72.0(2) . .
C2K C3K C4K C17K -171.20(17) . .
C3K C4K C5K C6K -161.15(18) . .
C11K C4K C5K C6K 73.0(2) . .
C17K C4K C5K C6K -45.5(2) . .
C3K C4K C5K C10K 22.0(3) . .
C11K C4K C5K C10K -103.8(2) . .
C17K C4K C5K C10K 137.63(19) . .
C10K C5K C6K C7K 1.4(3) . .
C4K C5K C6K C7K -175.69(19) . .
C5K C6K C7K C8K -1.0(3) . .
C6K C7K C8K C9K 0.1(3) . .
C7K C8K C9K C10K 0.4(3) . .
C6K C5K C10K C9K -0.9(3) . .
C4K C5K C10K C9K 176.04(19) . .
C6K C5K C10K S1K 176.16(15) . .
C4K C5K C10K S1K -6.9(3) . .
C8K C9K C10K C5K 0.1(3) . .
C8K C9K C10K S1K -177.33(17) . .
C2K S1K C10K C5K 13.7(2) . .
C2K S1K C10K C9K -169.10(16) . .
C5K C4K C11K C12K 1.1(3) . .
C3K C4K C11K C12K -124.5(2) . .
C17K C4K C11K C12K 120.7(2) . .
C5K C4K C11K C16K -177.21(18) . .
C3K C4K C11K C16K 57.1(2) . .
C17K C4K C11K C16K -57.7(2) . .
C16K C11K C12K C13K 0.9(3) . .
C4K C11K C12K C13K -177.47(18) . .
C11K C12K C13K C14K -0.6(3) . .
C12K C13K C14K O1K -179.8(2) . .
C12K C13K C14K C15K -0.3(3) . .
O1K C14K C15K C16K -179.8(2) . .
C13K C14K C15K C16K 0.9(3) . .
C14K C15K C16K C11K -0.5(3) . .
C12K C11K C16K C15K -0.4(3) . .
C4K C11K C16K C15K 178.04(18) . .
C10L S1L C2L C3L -37.13(16) . .
C10L S1L C2L C18L 89.06(16) . .
C10L S1L C2L C19L -153.55(15) . .
C18L C2L C3L C4L -61.4(3) . .
C19L C2L C3L C4L 176.2(2) . .
S1L C2L C3L C4L 62.1(2) . .
C2L C3L C4L C5L -51.3(3) . .
C2L C3L C4L C11L 74.4(2) . .
C2L C3L C4L C17L -169.09(19) . .
C11L C4L C5L C10L -108.6(2) . .
C17L C4L C5L C10L 132.7(2) . .
C3L C4L C5L C10L 16.9(3) . .
C11L C4L C5L C6L 71.8(3) . .
C17L C4L C5L C6L -46.8(3) . .
C3L C4L C5L C6L -162.6(2) . .
C10L C5L C6L C7L -0.7(3) . .
C4L C5L C6L C7L 178.8(2) . .
C5L C6L C7L C8L -0.3(4) . .
C6L C7L C8L C9L 0.8(3) . .
C7L C8L C9L C10L -0.3(3) . .
C6L C5L C10L C9L 1.3(3) . .
C4L C5L C10L C9L -178.3(2) . .
C6L C5L C10L S1L 178.54(17) . .
C4L C5L C10L S1L -1.0(3) . .
C8L C9L C10L C5L -0.8(3) . .
C8L C9L C10L S1L -178.38(17) . .
C2L S1L C10L C5L 11.1(2) . .
C2L S1L C10L C9L -171.52(16) . .
C5L C4L C11L C16L 9.2(3) . .
C17L C4L C11L C16L 128.4(2) . .
C3L C4L C11L C16L -116.5(2) . .
C5L C4L C11L C12L -170.66(19) . .
C17L C4L C11L C12L -51.5(2) . .
C3L C4L C11L C12L 63.6(2) . .
C16L C11L C12L C13L -0.5(3) . .
C4L C11L C12L C13L 179.44(19) . .
C11L C12L C13L C14L 0.2(3) . .
C12L C13L C14L O1L 178.43(19) . .
C12L C13L C14L C15L 0.3(3) . .
O1L C14L C15L C16L -178.67(19) . .
C13L C14L C15L C16L -0.5(3) . .
C14L C15L C16L C11L 0.2(3) . .
C12L C11L C16L C15L 0.3(3) . .
C4L C11L C16L C15L -179.6(2) . .
C10M S1M C2M C19M -158.94(14) . .
C10M S1M C2M C18M 82.88(15) . .
C10M S1M C2M C3M -43.08(15) . .
C19M C2M C3M C4M 178.09(17) . .
C18M C2M C3M C4M -58.7(2) . .
S1M C2M C3M C4M 64.4(2) . .
C2M C3M C4M C5M -50.8(2) . .
C2M C3M C4M C11M 72.9(2) . .
C2M C3M C4M C17M -170.06(17) . .
C11M C4M C5M C6M 70.9(2) . .
C3M C4M C5M C6M -164.86(18) . .
C17M C4M C5M C6M -48.0(2) . .
C11M C4M C5M C10M -104.8(2) . .
C3M C4M C5M C10M 19.4(3) . .
C17M C4M C5M C10M 136.3(2) . .
C10M C5M C6M C7M 1.7(3) . .
C4M C5M C6M C7M -174.3(2) . .
C5M C6M C7M C8M -0.2(3) . .
C6M C7M C8M C9M -1.4(3) . .
C7M C8M C9M C10M 1.4(3) . .
C8M C9M C10M C5M 0.2(3) . .
C8M C9M C10M S1M -176.75(17) . .
C6M C5M C10M C9M -1.7(3) . .
C4M C5M C10M C9M 174.08(19) . .
C6M C5M C10M S1M 174.90(16) . .
C4M C5M C10M S1M -9.3(3) . .
C2M S1M C10M C9M -162.69(16) . .
C2M S1M C10M C5M 20.5(2) . .
C5M C4M C11M C12M 1.8(3) . .
C3M C4M C11M C12M -122.8(2) . .
C17M C4M C11M C12M 121.7(2) . .
C5M C4M C11M C16M -178.44(17) . .
C3M C4M C11M C16M 57.0(2) . .
C17M C4M C11M C16M -58.5(2) . .
C16M C11M C12M C13M 0.8(3) . .
C4M C11M C12M C13M -179.41(18) . .
C11M C12M C13M C14M -1.0(3) . .
C12M C13M C14M O1M -179.73(17) . .
C12M C13M C14M C15M 0.0(3) . .
O1M C14M C15M C16M -179.23(19) . .
C13M C14M C15M C16M 1.1(3) . .
C14M C15M C16M C11M -1.2(3) . .
C12M C11M C16M C15M 0.3(3) . .
C4M C11M C16M C15M -179.55(18) . .
C10N S1N C2N C3N 36.68(16) . .
C10N S1N C2N C18N -89.59(15) . .
C10N S1N C2N C19N 153.02(14) . .
C18N C2N C3N C4N 63.1(2) . .
C19N C2N C3N C4N -173.92(17) . .
S1N C2N C3N C4N -60.6(2) . .
C2N C3N C4N C5N 52.2(2) . .
C2N C3N C4N C11N -71.8(2) . .
C2N C3N C4N C17N 171.04(17) . .
C11N C4N C5N C6N -73.2(2) . .
C17N C4N C5N C6N 45.6(2) . .
C3N C4N C5N C6N 161.47(18) . .
C11N C4N C5N C10N 103.5(2) . .
C17N C4N C5N C10N -137.78(19) . .
C3N C4N C5N C10N -21.9(3) . .
C10N C5N C6N C7N -1.7(3) . .
C4N C5N C6N C7N 175.15(19) . .
C5N C6N C7N C8N 1.1(3) . .
C6N C7N C8N C9N 0.3(3) . .
C7N C8N C9N C10N -1.0(3) . .
C6N C5N C10N C9N 1.0(3) . .
C4N C5N C10N C9N -175.73(18) . .
C6N C5N C10N S1N -175.81(15) . .
C4N C5N C10N S1N 7.5(3) . .
C8N C9N C10N C5N 0.4(3) . .
C8N C9N C10N S1N 177.52(17) . .
C2N S1N C10N C5N -14.3(2) . .
C2N S1N C10N C9N 168.69(15) . .
C5N C4N C11N C12N -1.3(2) . .
C17N C4N C11N C12N -121.0(2) . .
C3N C4N C11N C12N 123.8(2) . .
C5N C4N C11N C16N 177.70(17) . .
C17N C4N C11N C16N 58.0(2) . .
C3N C4N C11N C16N -57.2(2) . .
C16N C11N C12N C13N -1.0(3) . .
C4N C11N C12N C13N 178.03(18) . .
C11N C12N C13N C14N 0.6(3) . .
C12N C13N C14N O1N 179.4(2) . .
C12N C13N C14N C15N 0.3(3) . .
O1N C14N C15N C16N -179.7(2) . .
C13N C14N C15N C16N -0.8(3) . .
C14N C15N C16N C11N 0.3(3) . .
C12N C11N C16N C15N 0.5(3) . .
C4N C11N C16N C15N -178.54(18) . .
C10O S1O C2O C3O 38.68(17) . .
C10O S1O C2O C18O -87.61(16) . .
C10O S1O C2O C19O 155.03(15) . .
C18O C2O C3O C4O 61.1(3) . .
C19O C2O C3O C4O -176.32(19) . .
S1O C2O C3O C4O -62.4(2) . .
C2O C3O C4O C5O 51.1(3) . .
C2O C3O C4O C11O -73.7(2) . .
C2O C3O C4O C17O 169.31(19) . .
C11O C4O C5O C10O 106.6(2) . .
C3O C4O C5O C10O -18.4(3) . .
C17O C4O C5O C10O -134.7(2) . .
C11O C4O C5O C6O -71.6(3) . .
C3O C4O C5O C6O 163.4(2) . .
C17O C4O C5O C6O 47.0(3) . .
C10O C5O C6O C7O -0.2(4) . .
C4O C5O C6O C7O 178.2(2) . .
C5O C6O C7O C8O 0.4(4) . .
C6O C7O C8O C9O -0.2(4) . .
C7O C8O C9O C10O 0.0(4) . .
C6O C5O C10O C9O -0.1(3) . .
C4O C5O C10O C9O -178.3(2) . .
C6O C5O C10O S1O -177.03(18) . .
C4O C5O C10O S1O 4.7(3) . .
C8O C9O C10O C5O 0.2(4) . .
C8O C9O C10O S1O 177.49(19) . .
C2O S1O C10O C5O -14.5(2) . .
C2O S1O C10O C9O 168.37(17) . .
C5O C4O C11O C16O -8.3(3) . .
C3O C4O C11O C16O 116.9(2) . .
C17O C4O C11O C16O -127.5(2) . .
C5O C4O C11O C12O 171.93(19) . .
C3O C4O C11O C12O -62.8(2) . .
C17O C4O C11O C12O 52.8(2) . .
C16O C11O C12O C13O 0.0(3) . .
C4O C11O C12O C13O 179.77(19) . .
C11O C12O C13O C14O 0.5(3) . .
C12O C13O C14O O1O -178.21(19) . .
C12O C13O C14O C15O -0.8(3) . .
O1O C14O C15O C16O 178.20(19) . .
C13O C14O C15O C16O 0.7(3) . .
C14O C15O C16O C11O -0.2(3) . .
C12O C11O C16O C15O -0.2(3) . .
C4O C11O C16O C15O -179.9(2) . .
C10P S1P C2P C18P 86.75(18) . .
C10P S1P C2P C19P -154.95(17) . .
C10P S1P C2P C3P -39.09(18) . .
C18P C2P C3P C4P -58.9(3) . .
C19P C2P C3P C4P 177.4(2) . .
S1P C2P C3P C4P 63.9(3) . .
C2P C3P C4P C5P -52.7(3) . .
C2P C3P C4P C11P 72.5(3) . .
C2P C3P C4P C17P -170.5(2) . .
C11P C4P C5P C10P -106.7(2) . .
C3P C4P C5P C10P 18.9(3) . .
C17P C4P C5P C10P 133.9(2) . .
C11P C4P C5P C6P 72.3(3) . .
C3P C4P C5P C6P -162.0(2) . .
C17P C4P C5P C6P -47.0(3) . .
C10P C5P C6P C7P 0.4(3) . .
C4P C5P C6P C7P -178.7(2) . .
C5P C6P C7P C8P -0.6(4) . .
C6P C7P C8P C9P 0.2(3) . .
C7P C8P C9P C10P 0.4(3) . .
C6P C5P C10P C9P 0.1(3) . .
C4P C5P C10P C9P 179.2(2) . .
C6P C5P C10P S1P 177.03(17) . .
C4P C5P C10P S1P -3.9(3) . .
C8P C9P C10P C5P -0.5(3) . .
C8P C9P C10P S1P -177.78(18) . .
C2P S1P C10P C5P 13.8(2) . .
C2P S1P C10P C9P -169.14(17) . .
C5P C4P C11P C16P 0.8(3) . .
C3P C4P C11P C16P -124.4(2) . .
C17P C4P C11P C16P 120.7(2) . .
C5P C4P C11P C12P -179.5(3) . .
C3P C4P C11P C12P 55.4(3) . .
C17P C4P C11P C12P -59.5(3) . .
C16P C11P C12P C13P 1.2(4) . .
C4P C11P C12P C13P -178.6(2) . .
C11P C12P C13P C14P -0.4(4) . .
C12P C13P C14P O1P 178.7(3) . .
C12P C13P C14P C15P -1.2(4) . .
C13P C14P C15P C16P 1.9(4) . .
O1P C14P C15P C16P -178.0(2) . .
C12P C11P C16P C15P -0.5(3) . .
C4P C11P C16P C15P 179.3(2) . .
C14P C15P C16P C11P -1.1(4) . .
O1V O1V C1V C2V 153(4) 3 2
O1V O1V C1V C2V 92(4) 2 2
C1V O1V C1V C2V 155.5(19) 3 2
C1V O1V C1V C2V 94(2) 2 2
O1V O1V C1V C1V 59(4) 3 2
O1V O1V C1V C1V -2(4) 2 2
C1V O1V C1V C1V 60.99(10) 3 2
O1V O1V C1V C1V -2(4) 3 3
O1V O1V C1V C1V -63(4) 2 3
C1V O1V C1V C1V -60.99(10) 2 3
O1V O1V C1V C3V -62(4) 3 3
O1V O1V C1V C3V -123(4) 2 3
C1V O1V C1V C3V -60.0(18) 3 3
C1V O1V C1V C3V -121.0(18) 2 3
O1V O1V C1V C3V 96(4) 3 .
O1V O1V C1V C3V 35(4) 2 .
C1V O1V C1V C3V 98.6(12) 3 .
C1V O1V C1V C3V 37.6(13) 2 .
O1V O1V C1V C2V -36(4) 3 .
O1V O1V C1V C2V -97(4) 2 .
C1V O1V C1V C2V -33.4(10) 3 .
C1V O1V C1V C2V -94.4(9) 2 .
O1V O1V C1V O1V 61.00(17) 3 2
C1V O1V C1V O1V 63(4) 3 2
C1V O1V C1V O1V 2(4) 2 2
O1V O1V C1V O1V -61.00(18) 2 3
C1V O1V C1V O1V 2(4) 3 3
C1V O1V C1V O1V -59(4) 2 3
O1V O1V C1V C2V 48(4) 3 3
O1V O1V C1V C2V -13(4) 2 3
C1V O1V C1V C2V 50.6(8) 3 3
C1V O1V C1V C2V -10.4(8) 2 3
O1V O1V C1V C3V 20(4) 3 2
O1V O1V C1V C3V -41(4) 2 2
C1V O1V C1V C3V 22.3(8) 3 2
C1V O1V C1V C3V -38.7(8) 2 2
C2V C1V C2V C1V -131.4(16) 2 3
C1V C1V C2V C1V -21.8(7) 2 3
C3V C1V C2V C1V -146.9(15) 3 3
O1V C1V C2V C1V 59.5(10) . 3
C3V C1V C2V C1V -78.6(13) . 3
O1V C1V C2V C1V 37.1(11) 2 3
O1V C1V C2V C1V 46.8(11) 3 3
C2V C1V C2V C1V -31.2(11) 3 3
C3V C1V C2V C1V -43.1(9) 2 3
C2V C1V C2V C3V 15.5(17) 2 3
C1V C1V C2V C3V 125.1(11) 2 3
C1V C1V C2V C3V 146.9(15) 3 3
O1V C1V C2V C3V -153.6(14) . 3
C3V C1V C2V C3V 68.3(15) . 3
O1V C1V C2V C3V -176.0(13) 2 3
O1V C1V C2V C3V -166.3(14) 3 3
C2V C1V C2V C3V 115.7(11) 3 3
C3V C1V C2V C3V 103.8(15) 2 3
C2V C1V C2V C3V -88.3(15) 2 2
C1V C1V C2V C3V 21.3(6) 2 2
C1V C1V C2V C3V 43.1(9) 3 2
C3V C1V C2V C3V -103.8(15) 3 2
O1V C1V C2V C3V 102.6(9) . 2
C3V C1V C2V C3V -35.4(8) . 2
O1V C1V C2V C3V 80.3(8) 2 2
O1V C1V C2V C3V 90.0(9) 3 2
C2V C1V C2V C3V 12.0(7) 3 2
C2V C1V C2V C1V -109.6(17) 2 2
C1V C1V C2V C1V 21.8(7) 3 2
C3V C1V C2V C1V -125.1(11) 3 2
O1V C1V C2V C1V 81.3(7) . 2
C3V C1V C2V C1V -56.8(9) . 2
O1V C1V C2V C1V 58.9(6) 2 2
O1V C1V C2V C1V 68.6(8) 3 2
C2V C1V C2V C1V -9.4(4) 3 2
C3V C1V C2V C1V -21.3(6) 2 2
C1V C1V C3V C2V 148.6(16) 2 2
C1V C1V C3V C2V -170.3(15) 3 2
C3V C1V C3V C2V -91.3(15) 3 2
O1V C1V C3V C2V 103.2(16) . 2
C2V C1V C3V C2V -131.0(13) . 2
O1V C1V C3V C2V 116.2(15) 2 2
O1V C1V C3V C2V 129.9(15) 3 2
C2V C1V C3V C2V 166.9(15) 3 2
C3V C1V C3V C2V -161.2(12) 2 2
C2V C1V C3V C1V -148.6(16) 2 2
C1V C1V C3V C1V 41.1(5) 3 2
C3V C1V C3V C1V 120.1(11) 3 2
O1V C1V C3V C1V -45.5(13) . 2
C2V C1V C3V C1V 80.3(10) . 2
O1V C1V C3V C1V -32.4(12) 2 2
O1V C1V C3V C1V -18.7(12) 3 2
C2V C1V C3V C1V 18.2(8) 3 2
C3V C1V C3V C1V 50.2(10) 2 2
C2V C1V C3V C2V -166.9(15) 2 3
C1V C1V C3V C2V -18.2(8) 2 3
C1V C1V C3V C2V 22.9(9) 3 3
C3V C1V C3V C2V 101.9(8) 3 3
O1V C1V C3V C2V -63.7(12) . 3
C2V C1V C3V C2V 62.1(8) . 3
O1V C1V C3V C2V -50.7(10) 2 3
O1V C1V C3V C2V -36.9(11) 3 3
C3V C1V C3V C2V 31.9(7) 2 3
C2V C1V C3V C1V 170.3(15) 2 3
C1V C1V C3V C1V -41.1(5) 2 3
C3V C1V C3V C1V 79.0(12) 3 3
O1V C1V C3V C1V -86.6(11) . 3
C2V C1V C3V C1V 39.2(8) . 3
O1V C1V C3V C1V -73.5(10) 2 3
O1V C1V C3V C1V -59.8(8) 3 3
C2V C1V C3V C1V -22.9(9) 3 3
C3V C1V C3V C1V 9.1(8) 2 3
C2V C1V C3V C3V 161.2(12) 2 2
C1V C1V C3V C3V -50.2(10) 2 2
C1V C1V C3V C3V -9.1(8) 3 2
C3V C1V C3V C3V 69.9(6) 3 2
O1V C1V C3V C3V -95.7(11) . 2
C2V C1V C3V C3V 30.2(8) . 2
O1V C1V C3V C3V -82.6(9) 2 2
O1V C1V C3V C3V -68.9(8) 3 2
C2V C1V C3V C3V -31.9(7) 3 2
C2V C1V C3V C3V 91.3(15) 2 3
C1V C1V C3V C3V -120.1(11) 2 3
C1V C1V C3V C3V -79.0(12) 3 3
O1V C1V C3V C3V -165.6(15) . 3
C2V C1V C3V C3V -39.8(10) . 3
O1V C1V C3V C3V -152.5(13) 2 3
O1V C1V C3V C3V -138.8(14) 3 3
C2V C1V C3V C3V -101.9(8) 3 3
C3V C1V C3V C3V -69.9(6) 2 3
